data_4125890
loop_
_publ_author_name
'Antonello, Sabrina'
'Dainese, Tiziano'
'Pan, Fangfang'
'Rissanen, Kari'
'Maran, Flavio'

_publ_section_title
;
 Electrocrystallization of Monolayer-Protected Gold Clusters: Opening the
 Door to Quality, Quantity, and New Structures.
;
_journal_issue 11
_journal_name_full 'Journal of the American Chemical Society'
_journal_page_first 4168
_journal_page_last 4174
_journal_paper_doi 10.1021/jacs.7b00568
_journal_volume 139
_journal_year 2017
_chemical_formula_moiety '0.25(C355 H781 Au100 S71), 0.25(C5 H11 S)'
_chemical_formula_sum 'C90 H198 Au25 S18'
_chemical_formula_weight 6781.71
_space_group_crystal_system triclinic
_space_group_IT_number 2
_space_group_name_Hall '-P 1'
_space_group_name_H-M_alt 'P -1'
_symmetry_space_group_name_Hall '-P 1'
_symmetry_space_group_name_H-M 'P -1'
_atom_sites_solution_hydrogens mixed
_audit_creation_date 2016-10-19
_audit_creation_method
;
Olex2 1.2
(compiled 2016.09.09 svn.r3337 for OlexSys, GUI svn.r5227)
;
_cell_angle_alpha 69.9940(10)
_cell_angle_beta 80.9890(10)
_cell_angle_gamma 88.7660(10)
_cell_formula_units_Z 4
_cell_length_a 16.9880(2)
_cell_length_b 24.4379(3)
_cell_length_c 35.2401(4)
_cell_measurement_reflns_used 35767
_cell_measurement_temperature 100.00(10)
_cell_measurement_theta_max 76.0890
_cell_measurement_theta_min 3.4980
_cell_volume 13569.4(3)
_computing_cell_refinement
;
CrysAlisPro, Agilent Technologies,
Version 1.171.37.35 (release 13-08-2014 CrysAlis171 .NET)
(compiled Aug 13 2014,18:06:01)
;
_computing_data_collection
;
CrysAlisPro, Agilent Technologies,
Version 1.171.37.35 (release 13-08-2014 CrysAlis171 .NET)
(compiled Aug 13 2014,18:06:01)
;
_computing_data_reduction
;
CrysAlisPro, Agilent Technologies,
Version 1.171.37.35 (release 13-08-2014 CrysAlis171 .NET)
(compiled Aug 13 2014,18:06:01)
;
_computing_molecular_graphics 'Olex2 (Dolomanov et al., 2009)'
_computing_publication_material 'Olex2 (Dolomanov et al., 2009)'
_computing_structure_refinement 'ShelXL (Sheldrick, 2015)'
_computing_structure_solution 'ShelXS (Sheldrick, 2008)'
_diffrn_ambient_environment N~2~
_diffrn_ambient_temperature 100.00(10)
_diffrn_detector 'CCD plate'
_diffrn_detector_area_resol_mean 10.3953
_diffrn_detector_type Atlas
_diffrn_measured_fraction_theta_full 0.992
_diffrn_measured_fraction_theta_max 0.945
_diffrn_measurement_details
;
#__ type_ start__ end____ width___ exp.time_
  1 omega -111.00  -21.00   0.5000    3.7500
omega____ theta____ kappa____ phi______ frames
    -      -41.6513  -57.0000   30.0000 180

#__ type_ start__ end____ width___ exp.time_
  2 omega  -70.00   31.00   0.5000    3.7500
omega____ theta____ kappa____ phi______ frames
    -      -41.6513   57.0000 -180.0000 202

#__ type_ start__ end____ width___ exp.time_
  3 omega  -96.00   -7.00   0.5000    3.7500
omega____ theta____ kappa____ phi______ frames
    -      -41.6513  125.0000  -90.0000 178

#__ type_ start__ end____ width___ exp.time_
  4 omega  -33.00   55.00   0.5000    3.7500
omega____ theta____ kappa____ phi______ frames
    -       41.6513  -37.0000 -120.0000 176

#__ type_ start__ end____ width___ exp.time_
  5 omega   38.00  116.00   0.5000   22.5000
omega____ theta____ kappa____ phi______ frames
    -      112.0000 -111.0000  -30.0000 156

#__ type_ start__ end____ width___ exp.time_
  6 omega   36.00   90.00   0.5000   22.5000
omega____ theta____ kappa____ phi______ frames
    -      112.0000  -30.0000  120.0000 108

#__ type_ start__ end____ width___ exp.time_
  7 omega   39.00   95.00   0.5000   22.5000
omega____ theta____ kappa____ phi______ frames
    -      112.0000  -45.0000 -180.0000 112

#__ type_ start__ end____ width___ exp.time_
  8 omega   37.00   86.00   0.5000   22.5000
omega____ theta____ kappa____ phi______ frames
    -      112.0000  -30.0000 -150.0000 98

#__ type_ start__ end____ width___ exp.time_
  9 omega   38.00  144.00   0.5000   22.5000
omega____ theta____ kappa____ phi______ frames
    -      112.0000  -77.0000    0.0000 212

#__ type_ start__ end____ width___ exp.time_
 10 omega   37.00   80.00   0.5000   22.5000
omega____ theta____ kappa____ phi______ frames
    -      112.0000  -30.0000  -90.0000 86

#__ type_ start__ end____ width___ exp.time_
 11 omega   83.00  167.00   0.5000   22.5000
omega____ theta____ kappa____ phi______ frames
    -      112.0000   61.0000  150.0000 168

#__ type_ start__ end____ width___ exp.time_
 12 omega   37.00  116.00   0.5000   22.5000
omega____ theta____ kappa____ phi______ frames
    -      112.0000 -111.0000 -150.0000 158

#__ type_ start__ end____ width___ exp.time_
 13 omega   32.00  160.00   0.5000   22.5000
omega____ theta____ kappa____ phi______ frames
    -      112.0000  -15.0000  -30.0000 256
;
_diffrn_measurement_device 'four-circle diffractometer'
_diffrn_measurement_device_type 'SuperNova, Dual, Cu at zero, Atlas'
_diffrn_measurement_method '\w scans'
_diffrn_orient_matrix_UB_11 -0.0819770000
_diffrn_orient_matrix_UB_12 -0.0080402000
_diffrn_orient_matrix_UB_13 -0.0112525000
_diffrn_orient_matrix_UB_21 0.0146289000
_diffrn_orient_matrix_UB_22 0.0577516000
_diffrn_orient_matrix_UB_23 -0.0363586000
_diffrn_orient_matrix_UB_31 0.0388128000
_diffrn_orient_matrix_UB_32 -0.0332610000
_diffrn_orient_matrix_UB_33 -0.0277836000
_diffrn_radiation_monochromator mirror
_diffrn_radiation_probe x-ray
_diffrn_radiation_type CuK\a
_diffrn_radiation_wavelength 1.54184
_diffrn_reflns_av_R_equivalents 0.0590
_diffrn_reflns_av_unetI/netI 0.0702
_diffrn_reflns_Laue_measured_fraction_full 0.992
_diffrn_reflns_Laue_measured_fraction_max 0.945
_diffrn_reflns_limit_h_max 21
_diffrn_reflns_limit_h_min -21
_diffrn_reflns_limit_k_max 24
_diffrn_reflns_limit_k_min -30
_diffrn_reflns_limit_l_max 30
_diffrn_reflns_limit_l_min -44
_diffrn_reflns_number 85842
_diffrn_reflns_point_group_measured_fraction_full 0.992
_diffrn_reflns_point_group_measured_fraction_max 0.945
_diffrn_reflns_theta_full 66.750
_diffrn_reflns_theta_max 76.963
_diffrn_reflns_theta_min 3.149
_diffrn_source 'sealed X-ray tube'
_diffrn_source_type 'SuperNova (Cu) X-ray Source'
_exptl_absorpt_coefficient_mu 52.182
_exptl_absorpt_correction_T_max 0.554
_exptl_absorpt_correction_T_min 0.239
_exptl_absorpt_correction_type analytical
_exptl_absorpt_process_details
;
CrysAlisPro, Agilent Technologies,
Version 1.171.37.35 (release 13-08-2014 CrysAlis171 .NET)
(compiled Aug 13 2014,18:06:01)
Analytical numeric absorption correction using a multifaceted crystal
            model based on expressions derived by R.C. Clark & J.S. Reid.
(Clark, R. C. & Reid, J. S. (1995). Acta Cryst. A51, 887-897)
Empirical absorption correction using spherical harmonics,
 implemented in SCALE3 ABSPACK scaling algorithm.
;
_exptl_crystal_density_diffrn 3.320
_exptl_crystal_description
;
;
_exptl_crystal_F_000 12004
_exptl_crystal_size_max 0.2025
_exptl_crystal_size_mid 0.0673
_exptl_crystal_size_min 0.0536
_refine_diff_density_max 5.758
_refine_diff_density_min -7.157
_refine_diff_density_rms 0.539
_refine_ls_extinction_method none
_refine_ls_goodness_of_fit_ref 1.015
_refine_ls_hydrogen_treatment constr
_refine_ls_matrix_type full
_refine_ls_number_parameters 2662
_refine_ls_number_reflns 54196
_refine_ls_number_restraints 959
_refine_ls_restrained_S_all 1.013
_refine_ls_R_factor_all 0.0888
_refine_ls_R_factor_gt 0.0771
_refine_ls_shift/su_max 0.006
_refine_ls_shift/su_mean 0.001
_refine_ls_structure_factor_coef Fsqd
_refine_ls_weighting_details 'w=1/[\s^2^(Fo^2^)+(0.1336P)^2^+264.5028P] where P=(Fo^2^+2Fc^2^)/3'
_refine_ls_weighting_scheme calc
_refine_ls_wR_factor_gt 0.2078
_refine_ls_wR_factor_ref 0.2227
_reflns_Friedel_coverage 0.000
_reflns_number_gt 43783
_reflns_number_total 54196
_reflns_threshold_expression 'I > 2\s(I)'
_cod_data_source_file ja7b00568_si_003.cif
_cod_data_source_block au25_sc5_18
_cod_database_code 4125890
_chemical_oxdiff_formula 'C90 H150 Au25 S18'
_shelx_space_group_comment
;
The symmetry employed for this shelxl refinement is uniquely defined
by the following loop, which should always be used as a source of
symmetry information in preference to the above space-group names.
They are only intended as comments.
;
_reflns_odcompleteness_completeness 99.13
_reflns_odcompleteness_iscentric 1
_reflns_odcompleteness_theta 66.97
_olex2_refinement_description
;
1. Fixed Uiso
 At 1.2 times of:
  All C(H,H) groups, All C(H,H,H,H) groups
 At 1.5 times of:
  All C(H,H,H) groups
2. Restrained distances
 C8CG-C8DG = C8BG-C8CG = C8BG-C8AG = C8DG-C8EG
 1.53 with sigma of 0.01
 C3C-C3D = C4E-C4D = C4D-C4C = C4B-C4C = C4B-C4A
 1.53 with sigma of 0.01
 C5C-C5D = C5D-C5E = C6C-C6D = C6D-C6E
 1.53 with sigma of 0.01
 C13B-C13A = C13C-C13B = C13D-C13C = C13D-C13E
 1.53 with sigma of 0.01
 C14C-C14D = C14D-C14E
 1.53 with sigma of 0.01
 C18A-C18B = C18B-C18C
 1.53 with sigma of 0.01
 C35B-C35C = C35C-C35D = C35E-C35D = C36D-C36E
 1.53 with sigma of 0.01
 C38B-C38A = C38B-C38C = C38D-C38C = C38D-C38E
 1.53 with sigma of 0.01
 C8AE-C8BE = C8BE-C8CE = C8CE-C8DE = C8DE-C8EE
 1.53 with sigma of 0.01
 C33D-C33C = C33E-C33D = C33C-C33B = C33B-C33A
 1.53 with sigma of 0.01
 C39B-C39C = C39D-C39E
 1.53 with sigma of 0.01
 S28-C28A = S28-C8AE = S34-C34A
 1.83 with sigma of 0.02
 C23C-C23E = C23C-C3AE
 2.54 with sigma of 0.02
 C8BE-S28
 2.8 with sigma of 0.02
 C37B-C37A = C37C-C37B = C37D-C37C = C37E-C37D
 1.53 with sigma of 0.01
 C28A-C28B = C28B-C28C = C28C-C28D = C28D-C28E
 1.53 with sigma of 0.01
 C7DG-C7CG = C7EG-C7DG = C7CG-C7BG = C7BG-C7AG
 1.53 with sigma of 0.01
 C29D-C29E = C32D-C32E
 1.53 with sigma of 0.01
 C24A-C24B = C24B-C24C = C24D-C24C = C24E-C24D = C25D-C25E
 1.53 with sigma of 0.01
 C19B-C19C = C19C-C19D = C19D-C19E = C19B-C9CD = C9CD-C9DD = C9DD-C9ED
 1.53 with sigma of 0.01
 C12D-C12E = C12D-C12C = C12C-C12B = C12B-C12A
 1.53 with sigma of 0.01
 C29C-C29E = C35C-C35E
 2.54 with sigma of 0.02
 C22B-C22C = C23B-C23A = C23C-C23B = C23D-C23C = C23E-C23D
 1.53 with sigma of 0.01
 C3AE-C23B
 1.53 with sigma of 0.01
 H12F-H9DF_$1
 2.2 with sigma of 0.02
 C17A-C17B = C17B-C17C = C17C-C17D = C17D-C17E
 1.53 with sigma of 0.01
 C17C-C17E
 2.54 with sigma of 0.02
 H17I-H34H_$2
 2.2 with sigma of 0.02
 H12C-H12I = H12K-H19K = H19M-H12K = H24J-H9EA = H9EC-H8DD
 2.2 with sigma of 0.02
 H6BB-H8ED_$3
 2.2 with sigma of 0.02
 C8EB-C8DB = C8DB-C8CB = C8CB-C8B
 1.53 with sigma of 0.01
 C8C-C8D = C8D-C8E
 1.53 with sigma of 0.01
 C9B-C9C = C9C-C9D = C9D-C9E = C9B-C9CB = C9CB-C9DB = C9DB-C9EB
 1.53 with sigma of 0.01
 C34A-C34B = C34B-C34C = C34C-C34D = C34D-C34E
 1.53 with sigma of 0.01
 C27B-C27A = C27B-C27C = C27C-C27D = C27D-C27E = C27A-C7BE = C7BE-C7CE = C7CE-
 C7DE = C7DE-C7EE
 1.53 with sigma of 0.01
 H9EC-H8EB
 2.2 with sigma of 0.04
 H9EC-H8EC
 2.2 with sigma of 0.04
 C8AG-C8CG \\sim C8BG-C8DG \\sim C8CG-C8EG
 with sigma of 0.02
 C4E-C4C \\sim C4D-C4B \\sim C4A-C4C
 with sigma of 0.02
 C38A-C38C \\sim C38B-C38D \\sim C38C-C38E
 with sigma of 0.02
 C8AE-C8CE \\sim C8BE-C8DE \\sim C8CE-C8EE
 with sigma of 0.02
 C37C-C37A \\sim C37B-C37D \\sim C37C-C37E
 with sigma of 0.02
 C7AG-C7CG \\sim C7CG-C7EG \\sim C7DG-C7BG
 with sigma of 0.02
 C12E-C12C \\sim C12B-C12D \\sim C12A-C12C
 with sigma of 0.02
 C24A-C24C \\sim C24B-C24D \\sim C24C-C24E
 with sigma of 0.02
 S23B-C3AE \\sim S23-C23A
 with sigma of 0.01
 C8CB-C8EB \\sim C8DB-C8B
 with sigma of 0.02
 C27A-C27C \\sim C27B-C27D \\sim C27C-C27E
 with sigma of 0.02
3. Uiso/Uaniso restraints and constraints
C8AE \\sim C8BE: within 2A with sigma of 0.02 and sigma for terminal atoms of
0.02
Uanis(C38A) \\sim Ueq, Uanis(C38B) \\sim Ueq, Uanis(C15A) \\sim Ueq: with sigma
of 0.01 and sigma for terminal atoms of 0.02
Uanis(Au82) \\sim Ueq, Uanis(Au81) \\sim Ueq, Uanis(Au66) \\sim Ueq,
Uanis(Au68) \\sim Ueq, Uanis(Au67) \\sim Ueq, Uanis(Au73) \\sim Ueq,
Uanis(Au64) \\sim Ueq, Uanis(Au65) \\sim Ueq, Uanis(Au63) \\sim Ueq,
Uanis(Au62) \\sim Ueq, Uanis(Au77) \\sim Ueq, Uanis(Au69) \\sim Ueq,
Uanis(Au71) \\sim Ueq, Uanis(Au84) \\sim Ueq, Uanis(Au83) \\sim Ueq,
Uanis(Au80) \\sim Ueq, Uanis(Au61) \\sim Ueq, Uanis(Au75) \\sim Ueq,
Uanis(Au85) \\sim Ueq, Uanis(C9E) \\sim Ueq, Uanis(C9DD) \\sim Ueq: with sigma
of 0.003 and sigma for terminal atoms of 0.006
Uanis(C4A) \\sim Ueq, Uanis(C4B) \\sim Ueq, Uanis(C4C) \\sim Ueq, Uanis(C3C)
\\sim Ueq, Uanis(C3D) \\sim Ueq, Uanis(C3E) \\sim Ueq, Uanis(C2C) \\sim Ueq,
Uanis(C2D) \\sim Ueq, Uanis(C2E) \\sim Ueq, Uanis(C5D) \\sim Ueq, Uanis(C8D)
\\sim Ueq, Uanis(C8E) \\sim Ueq, Uanis(C8EB) \\sim Ueq, Uanis(C8DB) \\sim Ueq,
Uanis(C8CB) \\sim Ueq, Uanis(C8C) \\sim Ueq, Uanis(C15E) \\sim Ueq, Uanis(C16C)
\\sim Ueq, Uanis(C16D) \\sim Ueq, Uanis(C16B) \\sim Ueq, Uanis(C14E) \\sim Ueq,
Uanis(C13B) \\sim Ueq, Uanis(C13C) \\sim Ueq, Uanis(C13D) \\sim Ueq,
Uanis(C17C) \\sim Ueq, Uanis(C17A) \\sim Ueq, Uanis(C17D) \\sim Ueq,
Uanis(C12C) \\sim Ueq, Uanis(C12A) \\sim Ueq, Uanis(C19E) \\sim Ueq,
Uanis(C9ED) \\sim Ueq, Uanis(C19C) \\sim Ueq, Uanis(C35D) \\sim Ueq,
Uanis(C8AG) \\sim Ueq, Uanis(C7BG) \\sim Ueq, Uanis(C7AG) \\sim Ueq,
Uanis(C37C) \\sim Ueq, Uanis(C37D) \\sim Ueq, Uanis(C37E) \\sim Ueq,
Uanis(C39B) \\sim Ueq, Uanis(C39D) \\sim Ueq, Uanis(C7CG) \\sim Ueq,
Uanis(C38E) \\sim Ueq, Uanis(C21C) \\sim Ueq, Uanis(C21D) \\sim Ueq,
Uanis(C21E) \\sim Ueq, Uanis(C37A) \\sim Ueq, Uanis(C37B) \\sim Ueq,
Uanis(C32B) \\sim Ueq, Uanis(C32E) \\sim Ueq, Uanis(C28B) \\sim Ueq,
Uanis(C27A) \\sim Ueq, Uanis(C27B) \\sim Ueq, Uanis(C7BE) \\sim Ueq, Uanis(C9D)
\\sim Ueq, Uanis(C33D) \\sim Ueq, Uanis(C6C) \\sim Ueq, Uanis(C6D) \\sim Ueq,
Uanis(C6E) \\sim Ueq, Uanis(C11D) \\sim Ueq, Uanis(C11E) \\sim Ueq, Uanis(C12B)
\\sim Ueq, Uanis(C23C) \\sim Ueq, Uanis(C24C) \\sim Ueq, Uanis(C26D) \\sim Ueq,
Uanis(C26E) \\sim Ueq, Uanis(C33E) \\sim Ueq, Uanis(C36D) \\sim Ueq,
Uanis(C36E) \\sim Ueq, Uanis(C38D) \\sim Ueq, Uanis(C7EG) \\sim Ueq,
Uanis(C27D) \\sim Ueq, Uanis(C17B) \\sim Ueq, Uanis(C23B) \\sim Ueq,
Uanis(C23D) \\sim Ueq, Uanis(C34B) \\sim Ueq, Uanis(C25E) \\sim Ueq,
Uanis(C11B) \\sim Ueq, Uanis(C9DB) \\sim Ueq, Uanis(C8DG) \\sim Ueq,
Uanis(C8CG) \\sim Ueq, Uanis(C28D) \\sim Ueq, Uanis(C7EE) \\sim Ueq,
Uanis(C28C) \\sim Ueq, Uanis(C7DE) \\sim Ueq, Uanis(C32A) \\sim Ueq,
Uanis(C8BG) \\sim Ueq, Uanis(C28E) \\sim Ueq, Uanis(C5E) \\sim Ueq, Uanis(C25D)
\\sim Ueq, Uanis(C7DG) \\sim Ueq, Uanis(C34A) \\sim Ueq, Uanis(C29E) \\sim Ueq,
Uanis(C34C) \\sim Ueq, Uanis(C35C) \\sim Ueq, Uanis(C39E) \\sim Ueq,
Uanis(C8CE) \\sim Ueq, Uanis(C8DE) \\sim Ueq, Uanis(C8EE) \\sim Ueq,
Uanis(C29D) \\sim Ueq, Uanis(C7E) \\sim Ueq, Uanis(C12E) \\sim Ueq, Uanis(C4E)
\\sim Ueq, Uanis(C23E) \\sim Ueq, Uanis(C27C) \\sim Ueq, Uanis(C35E) \\sim Ueq,
Uanis(C24A) \\sim Ueq, Uanis(C8EG) \\sim Ueq, Uanis(C9C) \\sim Ueq, Uanis(S34)
\\sim Ueq: with sigma of 0.02 and sigma for terminal atoms of 0.04
Uanis(S38B) = Uanis(S38)
Uanis(C1D) = Uanis(C4D) = Uanis(C23D)
Uanis(C2E) = Uanis(C8E) = Uanis(C8EB)
Uanis(C3AE) = Uanis(C23A)
Uanis(C7CE) = Uanis(C27C)
Uanis(C7DG) = Uanis(C38C) = Uanis(C38D)
Uanis(C8CG) = Uanis(C39C)
Uanis(C8EG) = Uanis(C39E)
Uanis(C9ED) = Uanis(C37E)
Uanis(C9CD) = Uanis(C19C)
Uanis(C9DD) = Uanis(C19D)
Uanis(C11C) = Uanis(C34C)
Uanis(C11D) = Uanis(C12D) = Uanis(C32D) = Uanis(C34D)
Uanis(C13E) = Uanis(C21E)
Uanis(C17C) = Uanis(C33C)
Uanis(C17D) = Uanis(C33D)
Uanis(C25E) = Uanis(C31E)
Uanis(C26D) = Uanis(C29D)
Uanis(C35E) = Uanis(C36E)
Uanis(Au31) = Uanis(Au65)
Uanis(Au28) = Uanis(Au62)
Uanis(C8D) = Uanis(C8DB) = Uanis(C9D) = Uanis(C9DB)
Uanis(C9E) = Uanis(C27E) = Uanis(C24D)
Uanis(C9EB) = Uanis(C6E)
Uanis(C26E) = Uanis(C29E)
Uanis(C11E) = Uanis(C12E) = Uanis(C32E) = Uanis(C34E)
Uanis(C7EE) = Uanis(C14E) = Uanis(C15E) = Uanis(C17E) = Uanis(C28C) =
Uanis(C28D) = Uanis(C28E) = Uanis(C33E)
Uanis(C1E) = Uanis(C4E) = Uanis(C23E) = Uanis(C7E)
4. Others
 Fixed Sof: Au27(0.88) Au28(0.88) Au29(0.88) Au30(0.88) Au31(0.88) Au32(0.88)
 Au33(0.88) Au34(0.88) Au35(0.88) Au36(0.88) Au37(0.88) Au38(0.88) Au39(0.88)
 Au40(0.88) Au41(0.88) Au42(0.88) Au43(0.88) Au44(0.88) Au45(0.88) Au46(0.88)
 Au47(0.88) Au48(0.88) Au49(0.88) Au50(0.88) Au51(0.88) Au61(0.12) Au62(0.12)
 Au63(0.12) Au64(0.12) Au65(0.12) Au66(0.12) Au67(0.12) Au68(0.12) Au69(0.12)
 Au70(0.12) Au71(0.12) Au72(0.12) Au73(0.12) Au74(0.12) Au75(0.12) Au76(0.12)
 Au77(0.12) Au78(0.12) Au79(0.12) Au80(0.12) Au81(0.12) Au82(0.12) Au83(0.12)
 Au84(0.12) Au85(0.12) C3AE(0.3) H3AC(0.3) H3AD(0.3) C7AG(0.5) H7AC(0.5)
 H7AD(0.5) C7BE(0.5) H7BC(0.5) H7BD(0.5) C7BG(0.5) H7BE(0.5) H7BF(0.5)
 C7CE(0.5) H7CC(0.5) H7CD(0.5) C7CG(0.5) H7CE(0.5) H7CF(0.5) C7DE(0.5)
 H7DC(0.5) H7DD(0.5) C7DG(0.5) H7DE(0.5) H7DF(0.5) C7EE(0.5) H7ED(0.5)
 H7EE(0.5) H7EF(0.5) C7EG(0.5) H7EG(0.5) H7EH(0.5) H7EI(0.5) C8AE(0.5)
 H8AC(0.5) H8AD(0.5) H8BA(0.5) H8BB(0.5) H8BC(0.5) H8BD(0.5) C8BE(0.5)
 H8BE(0.5) H8BF(0.5) C8C(0.5) H8CA(0.5) H8CB(0.5) C8CB(0.5) H8CC(0.5) H8CD(0.5)
 C8CE(0.5) H8CE(0.5) H8CF(0.5) C8D(0.5) H8DA(0.5) H8DB(0.5) C8DB(0.5) H8DC(0.5)
 H8DD(0.5) C8DE(0.5) H8DE(0.5) H8DF(0.5) C8E(0.5) H8EA(0.5) H8EB(0.5) H8EC(0.5)
 C8EB(0.5) H8ED(0.5) H8EE(0.5) H8EF(0.5) C8EE(0.5) H8EG(0.5) H8EH(0.5)
 H8EI(0.5) H9BA(0.5) H9BB(0.5) H9BC(0.5) H9BD(0.5) C9C(0.5) H9CA(0.5) H9CB(0.5)
 C9CB(0.5) H9CC(0.5) H9CD(0.5) C9CD(0.5) H9CE(0.5) H9CF(0.5) C9D(0.5) H9DA(0.5)
 H9DB(0.5) C9DB(0.5) H9DC(0.5) H9DD(0.5) C9DD(0.5) H9DE(0.5) H9DF(0.5) C9E(0.5)
 H9EA(0.5) H9EB(0.5) H9EC(0.5) C9EB(0.5) H9ED(0.5) H9EE(0.5) H9EF(0.5)
 C9ED(0.5) H9EG(0.5) H9EH(0.5) H9EI(0.5) H19E(0.5) H19F(0.5) H19C(0.5)
 H19D(0.5) C19C(0.5) H19G(0.5) H19H(0.5) C19D(0.5) H19I(0.5) H19J(0.5)
 C19E(0.5) H19K(0.5) H19L(0.5) H19M(0.5) C23A(0.7) H23A(0.7) H23B(0.7)
 H23C(0.7) H23D(0.7) H23E(0.3) H23F(0.3) H27C(0.5) H27D(0.5) H27A(0.5)
 H27B(0.5) C27B(0.5) H27E(0.5) H27F(0.5) C27C(0.5) H27G(0.5) H27H(0.5)
 C27D(0.5) H27I(0.5) H27J(0.5) C27E(0.5) H27K(0.5) H27L(0.5) H27M(0.5)
 C28A(0.5) H28A(0.5) H28B(0.5) C28B(0.5) H28C(0.5) H28D(0.5) C28C(0.5)
 H28E(0.5) H28F(0.5) C28D(0.5) H28G(0.5) H28H(0.5) C28E(0.5) H28I(0.5)
 H28J(0.5) H28K(0.5) C37A(0.5) H37A(0.5) H37B(0.5) C37B(0.5) H37C(0.5)
 H37D(0.5) C37C(0.5) H37E(0.5) H37F(0.5) C37D(0.5) H37G(0.5) H37H(0.5)
 C37E(0.5) H37I(0.5) H37J(0.5) H37K(0.5) C38A(0.5) H38A(0.5) H38B(0.5)
 C38B(0.5) H38C(0.5) H38D(0.5) C38C(0.5) H38E(0.5) H38F(0.5) C38D(0.5)
 H38G(0.5) H38H(0.5) C38E(0.5) H38I(0.5) H38J(0.5) H38K(0.5) S23(0.7) S23B(0.3)
 S37(0.5) S37B(0.5) S38(0.5) C8AG(0.5) H8AE(0.5) H8AF(0.5) C8BG(0.5) H8BG(0.5)
 H8BH(0.5) C8CG(0.5) H8CG(0.5) H8CH(0.5) C8DG(0.5) H8DG(0.5) H8DH(0.5)
 C8EG(0.5) H8EJ(0.5) H8EK(0.5) H8EL(0.5) S38B(0.5)
5.a Riding coordinates:
 C1E(H1EA,H1EB,H1EC), C7EE(H7ED,H7EE,H7EF), C7EG(H7EG,H7EH,H7EI), C8EB(H8ED,
 H8EE,H8EF), C9EB(H9ED,H9EE,H9EF), C9ED(H9EG,H9EH,H9EI), C11E(H11I,H11J,H11K),
 C17E(H17I,H17J,H17K), C21E(H21I,H21J,H21K), C26E(H26I,H26J,H26K), C27E(H27K,
 H27L,H27M), C28E(H28I,H28J,H28K), C29E(H29I,H29J,H29K), C34E(H34I,H34J,H34K),
 C37E(H37I,H37J,H37K), C8EG(H8EJ,H8EK,H8EL)
5.b Secondary CH2 refined with riding coordinates:
 C1A(H1AA,H1AB), C1B(H1BA,H1BB), C1C(H1CA,H1CB), C1D(H1DA,H1DB), C2A(H2AA,
 H2AB), C2B(H2BA,H2BB), C2C(H2CA,H2CB), C2D(H2DA,H2DB), C3A(H3AA,H3AB),
 C3AE(H3AC,H3AD), C3B(H3BA,H3BB), C3C(H3CA,H3CB), C3D(H3DA,H3DB), C4A(H4AA,
 H4AB), C4B(H4BA,H4BB), C4C(H4CA,H4CB), C4D(H4DA,H4DB), C5A(H5AA,H5AB),
 C5B(H5BA,H5BB), C5C(H5CA,H5CB), C5D(H5DA,H5DB), C6A(H6AA,H6AB), C6B(H6BA,H6BB),
  C6C(H6CA,H6CB), C6D(H6DA,H6DB), C7A(H7AA,H7AB), C7AG(H7AC,H7AD), C7B(H7BA,
 H7BB), C7BE(H7BC,H7BD), C7BG(H7BE,H7BF), C7C(H7CA,H7CB), C7CE(H7CC,H7CD),
 C7CG(H7CE,H7CF), C7D(H7DA,H7DB), C7DE(H7DC,H7DD), C7DG(H7DE,H7DF), C8A(H8AA,
 H8AB), C8AE(H8AC,H8AD), C8B(H8BA,H8BB), C8B(H8BC,H8BD), C8BE(H8BE,H8BF),
 C8C(H8CA,H8CB), C8CB(H8CC,H8CD), C8CE(H8CE,H8CF), C8D(H8DA,H8DB), C8DB(H8DC,
 H8DD), C8DE(H8DE,H8DF), C9A(H9AA,H9AB), C9B(H9BA,H9BB), C9B(H9BC,H9BD),
 C9C(H9CA,H9CB), C9CB(H9CC,H9CD), C9CD(H9CE,H9CF), C9D(H9DA,H9DB), C9DB(H9DC,
 H9DD), C9DD(H9DE,H9DF), C11A(H11A,H11B), C11B(H11C,H11D), C11C(H11E,H11F),
 C11D(H11G,H11H), C12A(H12A,H12B), C12B(H12C,H12D), C12C(H12E,H12F), C12D(H12G,
 H12H), C13A(H13A,H13B), C13B(H13C,H13D), C13C(H13E,H13F), C13D(H13G,H13H),
 C14A(H14A,H14B), C14B(H14C,H14D), C14C(H14E,H14F), C14D(H14G,H14H), C15A(H15A,
 H15B), C15B(H15C,H15D), C15C(H15E,H15F), C15D(H15G,H15H), C16A(H16A,H16B),
 C16B(H16C,H16D), C16C(H16E,H16F), C16D(H16G,H16H), C17A(H17A,H17B), C17B(H17C,
 H17D), C17C(H17E,H17F), C17D(H17G,H17H), C18A(H18A,H18B), C18B(H18C,H18D),
 C18C(H18E,H18F), C18D(H18G,H18H), C19A(H19A,H19B), C19B(H19E,H19F), C19B(H19C,
 H19D), C19C(H19G,H19H), C19D(H19I,H19J), C21A(H21A,H21B), C21B(H21C,H21D),
 C21C(H21E,H21F), C21D(H21G,H21H), C22A(H22A,H22B), C22B(H22C,H22D), C22C(H22E,
 H22F), C22D(H22G,H22H), C23A(H23A,H23B), C23B(H23C,H23D), C23B(H23E,H23F),
 C23C(H23G,H23H), C23D(H23I,H23J), C24A(H24A,H24B), C24B(H24C,H24D), C24C(H24E,
 H24F), C24D(H24G,H24H), C25A(H25A,H25B), C25B(H25C,H25D), C25C(H25E,H25F),
 C25D(H25G,H25H), C26A(H26A,H26B), C26B(H26C,H26D), C26C(H26E,H26F), C26D(H26G,
 H26H), C27A(H27C,H27D), C27A(H27A,H27B), C27B(H27E,H27F), C27C(H27G,H27H),
 C27D(H27I,H27J), C28A(H28A,H28B), C28B(H28C,H28D), C28C(H28E,H28F), C28D(H28G,
 H28H), C29A(H29A,H29B), C29B(H29C,H29D), C29C(H29E,H29F), C29D(H29G,H29H),
 C31A(H31A,H31B), C31B(H31C,H31D), C31C(H31E,H31F), C31D(H31G,H31H), C32A(H32A,
 H32B), C32B(H32C,H32D), C32C(H32E,H32F), C32D(H32G,H32H), C33A(H33A,H33B),
 C33B(H33C,H33D), C33C(H33E,H33F), C33D(H33G,H33H), C34A(H34A,H34B), C34B(H34C,
 H34D), C34C(H34E,H34F), C34D(H34G,H34H), C35A(H35A,H35B), C35B(H35C,H35D),
 C35C(H35E,H35F), C35D(H35G,H35H), C36A(H36A,H36B), C36B(H36C,H36D), C36C(H36E,
 H36F), C36D(H36G,H36H), C37A(H37A,H37B), C37B(H37C,H37D), C37C(H37E,H37F),
 C37D(H37G,H37H), C38A(H38A,H38B), C38B(H38C,H38D), C38C(H38E,H38F), C38D(H38G,
 H38H), C39A(H39A,H39B), C39B(H39C,H39D), C39C(H39E,H39F), C39D(H39G,H39H),
 C8AG(H8AE,H8AF), C8BG(H8BG,H8BH), C8CG(H8CG,H8CH), C8DG(H8DG,H8DH)
5.c Idealised Me refined as rotating group:
 C2E(H2EA,H2EB,H2EC), C3E(H3EA,H3EB,H3EC), C4E(H4EA,H4EB,H4EC), C5E(H5EA,H5EB,
 H5EC), C6E(H6EA,H6EB,H6EC), C7E(H7EA,H7EB,H7EC), C8E(H8EA,H8EB,H8EC),
 C8EE(H8EG,H8EH,H8EI), C9E(H9EA,H9EB,H9EC), C12E(H12I,H12J,H12K), C13E(H13I,
 H13J,H13K), C14E(H14I,H14J,H14K), C15E(H15I,H15J,H15K), C16E(H16I,H16J,H16K),
 C18E(H18I,H18J,H18K), C19E(H19K,H19L,H19M), C22E(H22I,H22J,H22K), C23E(H23K,
 H23L,H23M), C24E(H24I,H24J,H24K), C25E(H25I,H25J,H25K), C31E(H31I,H31J,H31K),
 C32E(H32I,H32J,H32K), C33E(H33I,H33J,H33K), C35E(H35I,H35J,H35K), C36E(H36I,
 H36J,H36K), C38E(H38I,H38J,H38K), C39E(H39I,H39J,H39K)
;
_shelx_shelxl_version_number 2014/7
_olex2_submission_special_instructions 'No special instructions were received'

loop_
_space_group_symop_operation_xyz
'x, y, z'
'-x, -y, -z'

loop_
_atom_site_label
_atom_site_type_symbol
_atom_site_fract_x
_atom_site_fract_y
_atom_site_fract_z
_atom_site_U_iso_or_equiv
_atom_site_adp_type
_atom_site_occupancy
_atom_site_site_symmetry_order
_atom_site_calc_flag
_atom_site_refinement_flags_posn
_atom_site_refinement_flags_adp
_atom_site_refinement_flags_occupancy
_atom_site_disorder_assembly
_atom_site_disorder_group
Au1 Au 0.5000 1.0000 0.5000 0.02977(19) Uani 1 2 d S T P . .
Au2 Au 0.46055(5) 1.06834(3) 0.42416(2) 0.03686(17) Uani 1 1 d . . . . .
Au3 Au 0.62414(5) 1.02100(3) 0.43422(2) 0.03600(16) Uani 1 1 d . . . . .
Au4 Au 0.61455(5) 0.91604(3) 0.49918(2) 0.03680(16) Uani 1 1 d . . . . .
Au5 Au 0.48614(5) 0.94158(3) 0.44628(2) 0.03424(15) Uani 1 1 d . . . . .
Au6 Au 0.35078(5) 0.98591(3) 0.39359(3) 0.04054(17) Uani 1 1 d . . . . .
Au7 Au 0.34140(5) 0.85255(3) 0.47662(3) 0.04392(19) Uani 1 1 d . . . . .
Au8 Au 0.43958(5) 0.88651(3) 0.53730(2) 0.03583(16) Uani 1 1 d . . . . .
Au9 Au 0.61006(5) 1.14565(3) 0.36929(3) 0.04178(18) Uani 1 1 d . . . . .
Au10 Au 0.56754(6) 0.80565(3) 0.58105(2) 0.04230(19) Uani 1 1 d . . . . .
Au11 Au 0.64908(5) 1.02324(3) 0.51502(2) 0.03662(16) Uani 1 1 d . . . . .
Au12 Au 0.66752(5) 0.91413(3) 0.40841(2) 0.03700(16) Uani 1 1 d . . . . .
Au13 Au 0.78237(5) 0.97060(4) 0.46494(3) 0.04153(18) Uani 1 1 d . . . . .
Au14 Au 1.0000 0.5000 0.0000 0.02688(18) Uani 1 2 d S T P . .
Au15 Au 1.06574(5) 0.61166(3) -0.04090(2) 0.03320(15) Uani 1 1 d . . . . .
Au16 Au 1.01795(5) 0.56457(3) 0.04968(2) 0.03215(15) Uani 1 1 d . . . . .
Au17 Au 0.89095(5) 0.58813(3) -0.00274(2) 0.03423(15) Uani 1 1 d . . . . .
Au18 Au 1.03671(5) 0.43556(3) 0.07709(2) 0.03297(15) Uani 1 1 d . . . . .
Au19 Au 0.84966(5) 0.47824(3) -0.01415(2) 0.03437(15) Uani 1 1 d . . . . .
Au20 Au 0.87645(5) 0.48608(3) 0.06461(2) 0.03372(15) Uani 1 1 d . . . . .
Au21 Au 0.94206(6) 0.69410(3) -0.08659(2) 0.04006(18) Uani 1 1 d . . . . .
Au22 Au 1.15215(5) 0.52071(3) 0.10287(2) 0.04102(18) Uani 1 1 d . . . . .
Au23 Au 1.16766(6) 0.64956(3) 0.01603(3) 0.04241(18) Uani 1 1 d . . . . .
Au24 Au 0.72205(5) 0.53833(4) 0.03292(3) 0.04339(18) Uani 1 1 d . . . . .
Au25 Au 0.84160(5) 0.60154(3) 0.08452(2) 0.03904(17) Uani 1 1 d . . . . .
Au26 Au 0.88673(5) 0.36316(3) 0.13363(2) 0.03510(15) Uani 1 1 d . . . . .
Au27 Au 0.75556(8) 0.76407(5) 0.24412(4) 0.0269(3) Uani 0.88 1 d . . . A 1
Au28 Au 0.89595(7) 0.70507(4) 0.25998(4) 0.0429(3) Uani 0.88 1 d . . . A 1
Au29 Au 0.90109(8) 0.82480(5) 0.22567(4) 0.0360(3) Uani 0.88 1 d . . . A 1
Au30 Au 0.77121(8) 0.86601(5) 0.17597(4) 0.0298(3) Uani 0.88 1 d . . . A 1
Au31 Au 0.75312(7) 0.87232(4) 0.25357(3) 0.0366(2) Uani 0.88 1 d . . . A 1
Au32 Au 0.61744(8) 0.82423(6) 0.22766(4) 0.0363(3) Uani 0.88 1 d . . . A 1
Au33 Au 0.60911(10) 0.70389(6) 0.26341(5) 0.0363(3) Uani 0.88 1 d . . . A 1
Au34 Au 0.75886(9) 0.65617(5) 0.23357(3) 0.0354(2) Uani 0.88 1 d . . . A 1
Au35 Au 0.85742(9) 0.76104(7) 0.17502(5) 0.0343(3) Uani 0.88 1 d . . . A 1
Au36 Au 0.65634(11) 0.76429(6) 0.31483(5) 0.0341(3) Uani 0.88 1 d . . . A 1
Au37 Au 0.73962(10) 0.66184(6) 0.31113(5) 0.0345(3) Uani 0.88 1 d . . . A 1
Au38 Au 0.82096(10) 0.76710(6) 0.31240(5) 0.0341(3) Uani 0.88 1 d . . . A 1
Au39 Au 0.69179(10) 0.76145(6) 0.17545(5) 0.0364(3) Uani 0.88 1 d . . . A 1
Au40 Au 1.01513(13) 0.77159(9) 0.29040(8) 0.0528(4) Uani 0.88 1 d . . . A 1
Au41 Au 1.03692(8) 0.75420(6) 0.19228(5) 0.0475(4) Uani 0.88 1 d . . . A 1
Au42 Au 0.72274(11) 0.68654(8) 0.39394(6) 0.0404(4) Uani 0.88 1 d . . . A 1
Au43 Au 0.78899(12) 0.68159(6) 0.13229(5) 0.0447(5) Uani 0.88 1 d . . . A 1
Au44 Au 0.80048(10) 0.83491(5) 0.09443(4) 0.0419(3) Uani 0.88 1 d . . . A 1
Au45 Au 0.72090(11) 0.84358(6) 0.35555(5) 0.0360(3) Uani 0.88 1 d . . . A 1
Au46 Au 0.63994(9) 0.56661(5) 0.29536(4) 0.0401(3) Uani 0.88 1 d . . . A 1
Au47 Au 0.49765(12) 0.75738(8) 0.19886(5) 0.0532(4) Uani 0.88 1 d . . . A 1
Au48 Au 0.47506(8) 0.77400(6) 0.29697(4) 0.0378(3) Uani 0.88 1 d . . . A 1
Au49 Au 0.86834(7) 0.96621(5) 0.18814(4) 0.0343(2) Uani 0.88 1 d . . . A 1
Au50 Au 0.66015(7) 0.96302(4) 0.18721(5) 0.0469(3) Uani 0.88 1 d . . . A 1
Au51 Au 0.85446(8) 0.56729(4) 0.29650(4) 0.0422(2) Uani 0.88 1 d . . . A 1
Au61 Au 0.7492(6) 0.7469(4) 0.2505(3) 0.028(2) Uani 0.12 1 d . U . A 2
Au62 Au 0.8875(7) 0.6902(4) 0.2685(4) 0.0429(3) Uani 0.12 1 d . U . A 2
Au63 Au 0.8928(7) 0.8069(5) 0.2318(4) 0.044(3) Uani 0.12 1 d . U . A 2
Au64 Au 0.7634(8) 0.8499(5) 0.1827(4) 0.044(3) Uani 0.12 1 d . U . A 2
Au65 Au 0.7444(7) 0.8560(4) 0.2607(3) 0.0366(2) Uani 0.12 1 d . U . A 2
Au66 Au 0.6101(7) 0.8062(5) 0.2323(4) 0.046(3) Uani 0.12 1 d . U . A 2
Au67 Au 0.6063(6) 0.6875(5) 0.2692(4) 0.031(2) Uani 0.12 1 d . U . A 2
Au68 Au 0.7287(5) 0.6619(3) 0.2273(2) 0.0274(16) Uani 0.12 1 d . U . A 2
Au69 Au 0.8366(6) 0.7656(5) 0.1679(3) 0.029(2) Uani 0.12 1 d . U . A 2
Au70 Au 0.6444(10) 0.7466(6) 0.3222(5) 0.050(3) Uani 0.12 1 d . . . A 2
Au71 Au 0.7369(6) 0.6461(5) 0.3187(3) 0.032(2) Uani 0.12 1 d . U . A 2
Au72 Au 0.8031(8) 0.7528(7) 0.3174(6) 0.049(4) Uani 0.12 1 d . . . A 2
Au73 Au 0.6915(6) 0.7441(4) 0.1820(3) 0.028(2) Uani 0.12 1 d . U . A 2
Au74 Au 0.9990(12) 0.7554(9) 0.2972(6) 0.070(5) Uani 0.12 1 d . . . A 2
Au75 Au 1.0263(9) 0.7381(6) 0.1987(5) 0.059(4) Uani 0.12 1 d . U . A 2
Au76 Au 0.6960(7) 0.6784(8) 0.3986(6) 0.044(3) Uani 0.12 1 d . . . A 2
Au77 Au 0.7893(7) 0.6675(6) 0.1382(4) 0.038(3) Uani 0.12 1 d . U . A 2
Au78 Au 0.7676(4) 0.8399(4) 0.0903(3) 0.0306(18) Uani 0.12 1 d . . . A 2
Au79 Au 0.7138(12) 0.8263(5) 0.3645(4) 0.051(4) Uani 0.12 1 d . . . A 2
Au80 Au 0.6387(5) 0.5477(5) 0.3049(3) 0.040(2) Uani 0.12 1 d . U . A 2
Au81 Au 0.4928(6) 0.7395(4) 0.2041(4) 0.034(2) Uani 0.12 1 d . U . A 2
Au82 Au 0.4656(7) 0.7557(5) 0.2996(4) 0.051(3) Uani 0.12 1 d . U . A 2
Au83 Au 0.8625(8) 0.9472(6) 0.1973(4) 0.058(3) Uani 0.12 1 d . U . A 2
Au84 Au 0.6648(6) 0.9573(5) 0.2054(3) 0.049(2) Uani 0.12 1 d . U . A 2
Au85 Au 0.8267(6) 0.5668(4) 0.2854(3) 0.049(2) Uani 0.12 1 d . U . A 2
C1A C 0.5246(13) 0.9351(9) 0.3508(6) 0.043(4) Uani 1 1 d . . . . .
H1AA H 0.5470 0.9151 0.3324 0.052 Uiso 1 1 calc R . . . .
H1AB H 0.4677 0.9376 0.3502 0.052 Uiso 1 1 calc R . . . .
C1B C 0.5608(13) 0.9962(8) 0.3351(7) 0.045(5) Uani 1 1 d . . . . .
H1BA H 0.5414 1.0158 0.3543 0.054 Uiso 1 1 calc R . . . .
H1BB H 0.6182 0.9942 0.3335 0.054 Uiso 1 1 calc R . . . .
C1C C 0.5414(14) 1.0317(8) 0.2935(7) 0.047(5) Uani 1 1 d . . . . .
H1CA H 0.5655 1.0136 0.2742 0.057 Uiso 1 1 calc R . . . .
H1CB H 0.4841 1.0293 0.2947 0.057 Uiso 1 1 calc R . . . .
C1D C 0.567(3) 1.0945(17) 0.2769(13) 0.100(7) Uani 1 1 d . . . . .
H1DA H 0.6247 1.0976 0.2746 0.120 Uiso 1 1 calc R . . . .
H1DB H 0.5438 1.1133 0.2960 0.120 Uiso 1 1 calc R . . . .
C1E C 0.544(4) 1.126(3) 0.2361(16) 0.154(11) Uani 1 1 d . . . . .
H1EA H 0.5537 1.1016 0.2193 0.231 Uiso 1 1 d R . . . .
H1EB H 0.5745 1.1615 0.2231 0.231 Uiso 1 1 d R . . . .
H1EC H 0.4881 1.1337 0.2395 0.231 Uiso 1 1 d R . . . .
C2A C 0.7931(14) 1.0986(10) 0.3747(7) 0.051(5) Uani 1 1 d . . . . .
H2AA H 0.7847 1.1108 0.3985 0.061 Uiso 1 1 calc R . . . .
H2AB H 0.8295 1.0666 0.3800 0.061 Uiso 1 1 calc R . . . .
C2B C 0.830(2) 1.1470(11) 0.3394(7) 0.068(7) Uani 1 1 d . . . . .
H2BA H 0.7967 1.1805 0.3361 0.082 Uiso 1 1 calc R . . . .
H2BB H 0.8324 1.1365 0.3150 0.082 Uiso 1 1 calc R . . . .
C2C C 0.9128(19) 1.1636(14) 0.3427(9) 0.076(8) Uani 1 1 d . U . . .
H2CA H 0.9457 1.1297 0.3480 0.091 Uiso 1 1 calc R . . . .
H2CB H 0.9106 1.1780 0.3653 0.091 Uiso 1 1 calc R . . . .
C2D C 0.950(3) 1.2111(18) 0.3027(12) 0.095(11) Uani 1 1 d . U . . .
H2DA H 0.9493 1.1972 0.2800 0.114 Uiso 1 1 calc R . . . .
H2DB H 0.9177 1.2454 0.2981 0.114 Uiso 1 1 calc R . . . .
C2E C 1.031(4) 1.227(3) 0.3038(19) 0.160(19) Uani 1 1 d . U . . .
H2EA H 1.0567 1.2485 0.2766 0.240 Uiso 1 1 calc GR . . . .
H2EB H 1.0596 1.1920 0.3146 0.240 Uiso 1 1 calc GR . . . .
H2EC H 1.0305 1.2500 0.3210 0.240 Uiso 1 1 calc GR . . . .
C3A C 0.2877(15) 0.7848(9) 0.5735(7) 0.052(5) Uani 1 1 d . . . . .
H3AA H 0.2988 0.7681 0.6013 0.062 Uiso 1 1 calc R . . . .
H3AB H 0.2610 0.8210 0.5709 0.062 Uiso 1 1 calc R . . . .
C3AE C 0.451(3) 0.9197(17) 0.2483(14) 0.067(10) Uani 0.3 1 d D . . A 2
H3AC H 0.4117 0.8972 0.2419 0.081 Uiso 0.3 1 calc R . . A 2
H3AD H 0.4431 0.9122 0.2775 0.081 Uiso 0.3 1 calc R . . A 2
C3B C 0.2331(16) 0.7425(10) 0.5652(8) 0.058(6) Uani 1 1 d . . . . .
H3BA H 0.2586 0.7054 0.5696 0.069 Uiso 1 1 calc R . . . .
H3BB H 0.2253 0.7580 0.5368 0.069 Uiso 1 1 calc R . . . .
C3C C 0.1514(19) 0.7328(15) 0.5929(11) 0.082(9) Uani 1 1 d D U . . .
H3CA H 0.1588 0.7205 0.6214 0.098 Uiso 1 1 calc R . . . .
H3CB H 0.1231 0.7689 0.5867 0.098 Uiso 1 1 calc R . . . .
C3D C 0.102(2) 0.6861(16) 0.5862(12) 0.091(10) Uani 1 1 d D U . . .
H3DA H 0.1296 0.6495 0.5931 0.110 Uiso 1 1 calc R . . . .
H3DB H 0.0954 0.6978 0.5578 0.110 Uiso 1 1 calc R . . . .
C3E C 0.021(3) 0.678(2) 0.6137(15) 0.129(17) Uani 1 1 d . U . . .
H3EA H -0.0058 0.7149 0.6069 0.193 Uiso 1 1 calc GR . . . .
H3EB H 0.0277 0.6658 0.6418 0.193 Uiso 1 1 calc GR . . . .
H3EC H -0.0115 0.6498 0.6094 0.193 Uiso 1 1 calc GR . . . .
C4A C 0.3340(18) 0.8556(11) 0.3820(7) 0.070(7) Uani 1 1 d D U . . .
H4AA H 0.3913 0.8559 0.3811 0.084 Uiso 1 1 calc R . . . .
H4AB H 0.3147 0.8153 0.3934 0.084 Uiso 1 1 calc R . . . .
C4B C 0.3162(14) 0.8815(15) 0.3381(7) 0.085(9) Uani 1 1 d D U . . .
H4BA H 0.3358 0.9217 0.3262 0.102 Uiso 1 1 calc R . . . .
H4BB H 0.3437 0.8600 0.3217 0.102 Uiso 1 1 calc R . . . .
C4C C 0.2267(14) 0.8788(17) 0.3376(8) 0.104(12) Uani 1 1 d D U . . .
H4CA H 0.2047 0.8412 0.3563 0.124 Uiso 1 1 calc R . . . .
H4CB H 0.2015 0.9086 0.3472 0.124 Uiso 1 1 calc R . . . .
C4D C 0.207(2) 0.8873(15) 0.2954(9) 0.100(7) Uani 1 1 d D . . . .
H4DA H 0.1533 0.8716 0.2982 0.120 Uiso 1 1 calc R . . . .
H4DB H 0.2435 0.8660 0.2822 0.120 Uiso 1 1 calc R . . . .
C4E C 0.211(3) 0.9517(16) 0.2686(13) 0.154(11) Uani 1 1 d D U . . .
H4EA H 0.2390 0.9560 0.2417 0.231 Uiso 1 1 calc GR . . . .
H4EB H 0.2398 0.9736 0.2805 0.231 Uiso 1 1 calc GR . . . .
H4EC H 0.1585 0.9659 0.2668 0.231 Uiso 1 1 calc GR . . . .
C5A C 0.5091(15) 0.7599(9) 0.6822(7) 0.049(5) Uani 1 1 d . . . . .
H5AA H 0.5286 0.7966 0.6828 0.059 Uiso 1 1 calc R . . . .
H5AB H 0.4681 0.7438 0.7059 0.059 Uiso 1 1 calc R . . . .
C5B C 0.5764(18) 0.7188(10) 0.6850(8) 0.062(7) Uani 1 1 d . . . . .
H5BA H 0.5969 0.7133 0.7102 0.074 Uiso 1 1 calc R . . . .
H5BB H 0.6190 0.7366 0.6625 0.074 Uiso 1 1 calc R . . . .
C5C C 0.5542(17) 0.6593(10) 0.6841(9) 0.065(7) Uani 1 1 d D . . . .
H5CA H 0.5355 0.6647 0.6585 0.078 Uiso 1 1 calc R . . . .
H5CB H 0.5104 0.6421 0.7060 0.078 Uiso 1 1 calc R . . . .
C5D C 0.6223(19) 0.6166(13) 0.6884(13) 0.095(11) Uani 1 1 d D U . . .
H5DA H 0.6675 0.6339 0.6673 0.114 Uiso 1 1 calc R . . . .
H5DB H 0.6391 0.6084 0.7148 0.114 Uiso 1 1 calc R . . . .
C5E C 0.595(3) 0.5600(13) 0.6844(15) 0.108(13) Uani 1 1 d D U . . .
H5EA H 0.5846 0.5675 0.6570 0.161 Uiso 1 1 calc GR . . . .
H5EB H 0.5464 0.5453 0.7034 0.161 Uiso 1 1 calc GR . . . .
H5EC H 0.6351 0.5318 0.6903 0.161 Uiso 1 1 calc GR . . . .
C6A C 0.7623(17) 0.8291(10) 0.5450(7) 0.057(6) Uani 1 1 d . . . . .
H6AA H 0.8058 0.8394 0.5221 0.068 Uiso 1 1 calc R . . . .
H6AB H 0.7576 0.8610 0.5556 0.068 Uiso 1 1 calc R . . . .
C6B C 0.783(2) 0.7761(13) 0.5774(9) 0.076(9) Uani 1 1 d . . . . .
H6BA H 0.7466 0.7714 0.6024 0.091 Uiso 1 1 calc R . . . .
H6BB H 0.8364 0.7827 0.5825 0.091 Uiso 1 1 calc DR . . . .
C6C C 0.783(2) 0.7203(13) 0.5689(9) 0.084(9) Uani 1 1 d D U . . .
H6CA H 0.7295 0.7128 0.5647 0.101 Uiso 1 1 calc R . . . .
H6CB H 0.7943 0.6889 0.5928 0.101 Uiso 1 1 calc R . . . .
C6D C 0.842(2) 0.7196(14) 0.5317(10) 0.098(11) Uani 1 1 d D U . . .
H6DA H 0.8949 0.7314 0.5340 0.118 Uiso 1 1 calc R . . . .
H6DB H 0.8268 0.7471 0.5070 0.118 Uiso 1 1 calc R . . . .
C6E C 0.845(3) 0.6584(14) 0.5289(15) 0.118(14) Uani 1 1 d D U . . .
H6EA H 0.8978 0.6513 0.5179 0.177 Uiso 1 1 calc GR . . . .
H6EB H 0.8084 0.6554 0.5113 0.177 Uiso 1 1 calc GR . . . .
H6EC H 0.8293 0.6301 0.5557 0.177 Uiso 1 1 calc GR . . . .
C7A C 0.3103(12) 1.1224(9) 0.3685(6) 0.041(4) Uani 1 1 d . . . . .
H7AA H 0.2773 1.1042 0.3948 0.049 Uiso 1 1 calc R . . . .
H7AB H 0.3250 1.1616 0.3663 0.049 Uiso 1 1 calc R . . . .
C7AG C 0.573(3) 0.8117(16) 0.1000(11) 0.042(8) Uani 0.5 1 d D U . A 2
H7AC H 0.6197 0.8129 0.0798 0.051 Uiso 0.5 1 calc R . . A 2
H7AD H 0.5269 0.8064 0.0885 0.051 Uiso 0.5 1 calc R . . A 2
C7B C 0.2628(11) 1.1254(10) 0.3346(7) 0.044(4) Uani 1 1 d . . . . .
H7BA H 0.2118 1.1423 0.3397 0.053 Uiso 1 1 calc R . . . .
H7BB H 0.2525 1.0861 0.3353 0.053 Uiso 1 1 calc R . . . .
C7BE C 0.938(3) 0.6600(15) 0.3793(13) 0.053(10) Uani 0.5 1 d D U . B 2
H7BC H 0.8920 0.6579 0.3666 0.064 Uiso 0.5 1 calc R . . B 2
H7BD H 0.9852 0.6612 0.3594 0.064 Uiso 0.5 1 calc R . . B 2
C7BG C 0.568(4) 0.8716(15) 0.1048(12) 0.073(15) Uani 0.5 1 d D U . A 2
H7BE H 0.6164 0.8783 0.1145 0.087 Uiso 0.5 1 calc R . . A 2
H7BF H 0.5238 0.8702 0.1260 0.087 Uiso 0.5 1 calc R . . A 2
C7C C 0.3059(13) 1.1614(9) 0.2919(7) 0.048(5) Uani 1 1 d . . . . .
H7CA H 0.3567 1.1446 0.2864 0.058 Uiso 1 1 calc R . . . .
H7CB H 0.3162 1.2009 0.2909 0.058 Uiso 1 1 calc R . . . .
C7CE C 0.939(4) 0.6039(17) 0.4160(15) 0.079(12) Uani 0.5 1 d D . . B 2
H7CC H 0.9804 0.6089 0.4304 0.095 Uiso 0.5 1 calc R . . B 2
H7CD H 0.8885 0.6014 0.4342 0.095 Uiso 0.5 1 calc R . . B 2
C7CG C 0.559(4) 0.9240(14) 0.0668(17) 0.10(2) Uani 0.5 1 d D U . A 2
H7CE H 0.5724 0.9121 0.0431 0.121 Uiso 0.5 1 calc R . . A 2
H7CF H 0.5032 0.9336 0.0687 0.121 Uiso 0.5 1 calc R . . A 2
C7D C 0.2547(17) 1.1629(14) 0.2592(8) 0.069(8) Uani 1 1 d . . . . .
H7DA H 0.2451 1.1233 0.2603 0.083 Uiso 1 1 calc R . . . .
H7DB H 0.2036 1.1790 0.2653 0.083 Uiso 1 1 calc R . . . .
C7DE C 0.949(4) 0.544(2) 0.411(2) 0.077(16) Uani 0.5 1 d D U . B 2
H7DC H 1.0025 0.5303 0.4141 0.092 Uiso 0.5 1 calc R . . B 2
H7DD H 0.9377 0.5451 0.3845 0.092 Uiso 0.5 1 calc R . . B 2
C7DG C 0.608(3) 0.980(2) 0.0591(17) 0.088(11) Uani 0.5 1 d D U . A 2
H7DE H 0.6592 0.9681 0.0677 0.106 Uiso 0.5 1 calc R . . A 2
H7DF H 0.6182 1.0000 0.0298 0.106 Uiso 0.5 1 calc R . . A 2
C7E C 0.294(4) 1.199(3) 0.2164(16) 0.154(11) Uani 1 1 d . U . . .
H7EA H 0.2886 1.1787 0.1979 0.231 Uiso 1 1 calc GR . . . .
H7EB H 0.3500 1.2050 0.2164 0.231 Uiso 1 1 calc GR . . . .
H7EC H 0.2696 1.2359 0.2077 0.231 Uiso 1 1 calc GR . . . .
C7EE C 0.886(6) 0.509(4) 0.446(3) 0.139(9) Uani 0.5 1 d D U . B 2
H7ED H 0.9034 0.4702 0.4578 0.209 Uiso 0.5 1 d R . . B 2
H7EE H 0.8369 0.5082 0.4363 0.209 Uiso 0.5 1 d R . . B 2
H7EF H 0.8782 0.5272 0.4668 0.209 Uiso 0.5 1 d R . . B 2
C7EG C 0.574(3) 1.023(3) 0.079(2) 0.080(17) Uani 0.5 1 d D U . A 2
H7EG H 0.5418 1.0501 0.0620 0.120 Uiso 0.5 1 d R . . A 2
H7EH H 0.6164 1.0433 0.0842 0.120 Uiso 0.5 1 d R . . A 2
H7EI H 0.5409 1.0018 0.1050 0.120 Uiso 0.5 1 d R . . A 2
C8A C 0.8373(16) 1.0793(13) 0.4908(11) 0.073(9) Uani 1 1 d . . . . .
H8AA H 0.8117 1.1008 0.4676 0.087 Uiso 1 1 calc R . . . .
H8AB H 0.8323 1.1010 0.5094 0.087 Uiso 1 1 calc R . . . .
C8AE C 0.6266(15) 0.5671(17) 0.4000(8) 0.048(8) Uani 0.5 1 d D U . A -2
H8AC H 0.5875 0.5969 0.3931 0.058 Uiso 0.5 1 calc R . . A -2
H8AD H 0.6184 0.5390 0.3870 0.058 Uiso 0.5 1 calc R . . A -2
C8B C 0.9258(19) 1.0736(16) 0.4759(11) 0.082(9) Uani 1 1 d D . . . .
H8BA H 0.9492 1.0499 0.4993 0.099 Uiso 0.5 1 calc R . . C 1
H8BB H 0.9292 1.0522 0.4571 0.099 Uiso 0.5 1 calc R . . C 1
H8BC H 0.9462 1.1136 0.4639 0.099 Uiso 0.5 1 calc R . . D 2
H8BD H 0.9481 1.0574 0.5010 0.099 Uiso 0.5 1 calc R . . D 2
C8BE C 0.6151(15) 0.5367(19) 0.4465(8) 0.051(9) Uani 0.5 1 d D U . A -2
H8BE H 0.6502 0.5041 0.4535 0.061 Uiso 0.5 1 calc R . . A -2
H8BF H 0.6282 0.5637 0.4595 0.061 Uiso 0.5 1 calc R . . A -2
C8C C 0.978(3) 1.129(3) 0.455(2) 0.089(19) Uani 0.5 1 d D U . E 1
H8CA H 0.9839 1.1487 0.4741 0.107 Uiso 0.5 1 calc R . . E 1
H8CB H 0.9545 1.1557 0.4324 0.107 Uiso 0.5 1 calc R . . E 1
C8CB C 0.971(3) 1.044(3) 0.448(2) 0.10(2) Uani 0.5 1 d D U . E 2
H8CC H 0.9386 1.0464 0.4268 0.123 Uiso 0.5 1 calc R . . E 2
H8CD H 0.9725 1.0027 0.4638 0.123 Uiso 0.5 1 calc R . . E 2
C8CE C 0.5284(15) 0.5150(19) 0.4618(10) 0.056(11) Uani 0.5 1 d D U . A -2
H8CE H 0.5151 0.4881 0.4487 0.067 Uiso 0.5 1 calc R . . A -2
H8CF H 0.4932 0.5475 0.4552 0.067 Uiso 0.5 1 calc R . . A -2
C8D C 1.058(3) 1.109(3) 0.439(2) 0.082(9) Uani 0.5 1 d D U . E 1
H8DA H 1.0749 1.0763 0.4612 0.099 Uiso 0.5 1 calc R . . E 1
H8DB H 1.0978 1.1400 0.4310 0.099 Uiso 0.5 1 calc R . . E 1
C8DB C 1.056(3) 1.064(2) 0.4259(19) 0.082(9) Uani 0.5 1 d D U . E 2
H8DC H 1.0645 1.0530 0.4017 0.099 Uiso 0.5 1 calc R . . E 2
H8DD H 1.0919 1.0421 0.4438 0.099 Uiso 0.5 1 calc DR . . E 2
C8DE C 0.518(3) 0.484(3) 0.5082(11) 0.083(17) Uani 0.5 1 d D U . A -2
H8DE H 0.5515 0.4508 0.5147 0.099 Uiso 0.5 1 calc R . . A -2
H8DF H 0.5335 0.5107 0.5211 0.099 Uiso 0.5 1 calc R . . A -2
C8E C 1.051(7) 1.089(4) 0.403(3) 0.160(19) Uani 0.5 1 d D U . E 1
H8EA H 1.0135 1.1122 0.3874 0.240 Uiso 0.5 1 calc GR . . E 1
H8EB H 1.0339 1.0487 0.4129 0.240 Uiso 0.5 1 calc DGR . . E 1
H8EC H 1.1025 1.0936 0.3860 0.240 Uiso 0.5 1 calc DGR . . E 1
C8EB C 1.081(6) 1.129(3) 0.413(2) 0.160(19) Uani 0.5 1 d D U . E 2
H8ED H 1.1185 1.1558 0.3921 0.240 Uiso 0.5 1 d DR . . E 2
H8EE H 1.1032 1.1127 0.4373 0.240 Uiso 0.5 1 d R . . E 2
H8EF H 1.0328 1.1481 0.4178 0.240 Uiso 0.5 1 d R . . E 2
C8EE C 0.431(3) 0.465(4) 0.524(2) 0.13(3) Uani 0.5 1 d D U . A -2
H8EG H 0.3971 0.4921 0.5081 0.189 Uiso 0.5 1 calc GR . . A -2
H8EH H 0.4177 0.4623 0.5523 0.189 Uiso 0.5 1 calc GR . . A -2
H8EI H 0.4219 0.4270 0.5224 0.189 Uiso 0.5 1 calc GR . . A -2
C9A C 0.8516(14) 0.8707(9) 0.4254(7) 0.047(5) Uani 1 1 d . . . . .
H9AA H 0.8194 0.8420 0.4485 0.057 Uiso 1 1 calc R . . . .
H9AB H 0.8599 0.8557 0.4030 0.057 Uiso 1 1 calc R . . . .
C9B C 0.9309(14) 0.8791(10) 0.4368(7) 0.055(6) Uani 1 1 d D . . . .
H9BA H 0.9593 0.8432 0.4419 0.066 Uiso 0.5 1 calc R . . F 1
H9BB H 0.9222 0.8879 0.4620 0.066 Uiso 0.5 1 calc R . . F 1
H9BC H 0.9228 0.8814 0.4641 0.066 Uiso 0.5 1 calc R . . G 2
H9BD H 0.9563 0.9155 0.4179 0.066 Uiso 0.5 1 calc R . . G 2
C9C C 0.982(2) 0.9282(17) 0.4035(12) 0.059(11) Uani 0.5 1 d D U . H 1
H9CA H 0.9529 0.9640 0.3966 0.071 Uiso 0.5 1 calc R . . H 1
H9CB H 0.9963 0.9182 0.3790 0.071 Uiso 0.5 1 calc R . . H 1
C9CB C 0.985(2) 0.8286(15) 0.4357(13) 0.051(10) Uani 0.5 1 d D . . H 2
H9CC H 0.9549 0.7925 0.4510 0.061 Uiso 0.5 1 calc R . . H 2
H9CD H 0.9973 0.8301 0.4075 0.061 Uiso 0.5 1 calc R . . H 2
C9CD C 0.523(3) 0.6794(19) 0.0591(18) 0.072(10) Uani 0.5 1 d D . . I 2
H9CE H 0.5166 0.6805 0.0866 0.086 Uiso 0.5 1 calc R . . I 2
H9CF H 0.5514 0.7153 0.0411 0.086 Uiso 0.5 1 calc R . . I 2
C9D C 1.057(3) 0.936(3) 0.4206(19) 0.082(9) Uani 0.5 1 d D U . H 1
H9DA H 1.0816 0.8988 0.4308 0.099 Uiso 0.5 1 calc R . . H 1
H9DB H 1.0426 0.9506 0.4430 0.099 Uiso 0.5 1 calc R . . H 1
C9DB C 1.064(3) 0.825(3) 0.452(2) 0.082(9) Uani 0.5 1 d D U . H 2
H9DC H 1.0965 0.8594 0.4341 0.099 Uiso 0.5 1 calc R . . H 2
H9DD H 1.0518 0.8302 0.4785 0.099 Uiso 0.5 1 calc R . . H 2
C9DD C 0.440(3) 0.679(3) 0.0473(15) 0.093(14) Uani 0.5 1 d D U . I 2
H9DE H 0.4059 0.6553 0.0718 0.111 Uiso 0.5 1 calc R . . I 2
H9DF H 0.4445 0.6584 0.0280 0.111 Uiso 0.5 1 calc DR . . I 2
C9E C 1.115(6) 0.979(4) 0.386(2) 0.141(16) Uani 0.5 1 d D U . H 1
H9EA H 1.0861 1.0027 0.3655 0.211 Uiso 0.5 1 calc DGR . . H 1
H9EB H 1.1543 0.9581 0.3748 0.211 Uiso 0.5 1 calc GR . . H 1
H9EC H 1.1406 1.0036 0.3973 0.211 Uiso 0.5 1 calc DGR . . H 1
C9EB C 1.117(7) 0.773(4) 0.457(7) 0.118(14) Uani 0.5 1 d D . . H 2
H9ED H 1.1455 0.7728 0.4316 0.177 Uiso 0.5 1 d R . . H 2
H9EE H 1.0841 0.7378 0.4701 0.177 Uiso 0.5 1 d R . . H 2
H9EF H 1.1542 0.7744 0.4749 0.177 Uiso 0.5 1 d R . . H 2
C9ED C 0.396(5) 0.735(3) 0.029(2) 0.079(15) Uani 0.5 1 d D U . I 2
H9EG H 0.3884 0.7451 0.0010 0.119 Uiso 0.5 1 d R . . I 2
H9EH H 0.4234 0.7661 0.0325 0.119 Uiso 0.5 1 d R . . I 2
H9EI H 0.3449 0.7271 0.0464 0.119 Uiso 0.5 1 d R . . I 2
C11A C 0.7092(13) 0.4156(8) 0.1251(7) 0.048(5) Uani 1 1 d . . . . .
H11A H 0.6733 0.4477 0.1190 0.058 Uiso 1 1 calc R . . . .
H11B H 0.7164 0.4007 0.1027 0.058 Uiso 1 1 calc R . . . .
C11B C 0.6740(16) 0.3679(12) 0.1644(8) 0.065(7) Uani 1 1 d . U . . .
H11C H 0.7065 0.3339 0.1686 0.078 Uiso 1 1 calc R . . . .
H11D H 0.6739 0.3812 0.1874 0.078 Uiso 1 1 calc R . . . .
C11C C 0.590(2) 0.3518(18) 0.1624(12) 0.093(7) Uani 1 1 d . . . . .
H11E H 0.5905 0.3388 0.1392 0.111 Uiso 1 1 calc R . . . .
H11F H 0.5580 0.3863 0.1577 0.111 Uiso 1 1 calc R . . . .
C11D C 0.549(3) 0.303(3) 0.2017(17) 0.141(10) Uani 1 1 d . U . . .
H11G H 0.5779 0.2677 0.2056 0.170 Uiso 1 1 calc R . . . .
H11H H 0.5498 0.3151 0.2252 0.170 Uiso 1 1 calc R . . . .
C11E C 0.462(4) 0.291(3) 0.1988(19) 0.161(12) Uani 1 1 d . U . . .
H11I H 0.4656 0.2815 0.1744 0.241 Uiso 1 1 d R . . . .
H11J H 0.4309 0.3252 0.1961 0.241 Uiso 1 1 d R . . . .
H11K H 0.4383 0.2593 0.2219 0.241 Uiso 1 1 d R . . . .
C12A C 0.6608(15) 0.4267(13) 0.0127(11) 0.079(8) Uani 1 1 d D U . . .
H12A H 0.6619 0.4035 -0.0049 0.094 Uiso 1 1 calc R . . . .
H12B H 0.6890 0.4059 0.0351 0.094 Uiso 1 1 calc R . . . .
C12B C 0.5742(17) 0.4329(12) 0.0301(12) 0.107(13) Uani 1 1 d D U . . .
H12C H 0.5726 0.4532 0.0495 0.129 Uiso 1 1 calc DR . . . .
H12D H 0.5464 0.4558 0.0082 0.129 Uiso 1 1 calc R . . . .
C12C C 0.533(2) 0.3730(12) 0.0513(12) 0.137(19) Uani 1 1 d D U . . .
H12E H 0.5614 0.3498 0.0729 0.165 Uiso 1 1 calc R . . . .
H12F H 0.5334 0.3530 0.0318 0.165 Uiso 1 1 calc DR . . . .
C12D C 0.4465(18) 0.3789(19) 0.0697(16) 0.141(10) Uani 1 1 d D . . . .
H12G H 0.4141 0.3917 0.0481 0.170 Uiso 1 1 calc R . . . .
H12H H 0.4251 0.3414 0.0887 0.170 Uiso 1 1 calc R . . . .
C12E C 0.443(3) 0.423(2) 0.0920(17) 0.161(12) Uani 1 1 d D U . . .
H12I H 0.4462 0.4617 0.0724 0.241 Uiso 1 1 calc DGR . . . .
H12J H 0.4862 0.4172 0.1072 0.241 Uiso 1 1 calc GR . . . .
H12K H 0.3931 0.4172 0.1104 0.241 Uiso 1 1 calc DGR . . . .
C13A C 1.2160(12) 0.7177(9) -0.0825(6) 0.047(5) Uani 1 1 d D . . . .
H13A H 1.2442 0.6820 -0.0800 0.056 Uiso 1 1 calc R . . . .
H13B H 1.2019 0.7327 -0.1097 0.056 Uiso 1 1 calc R . . . .
C13B C 1.2714(14) 0.7622(12) -0.0771(9) 0.069(7) Uani 1 1 d D U . . .
H13C H 1.2430 0.7979 -0.0797 0.082 Uiso 1 1 calc R . . . .
H13D H 1.2847 0.7472 -0.0497 0.082 Uiso 1 1 calc R . . . .
C13C C 1.3487(16) 0.7767(18) -0.1078(10) 0.093(10) Uani 1 1 d D U . . .
H13E H 1.3372 0.7957 -0.1353 0.112 Uiso 1 1 calc R . . . .
H13F H 1.3768 0.7414 -0.1069 0.112 Uiso 1 1 calc R . . . .
C13D C 1.399(3) 0.817(3) -0.0959(19) 0.16(2) Uani 1 1 d D U . . .
H13G H 1.3764 0.8555 -0.1016 0.194 Uiso 1 1 calc R . . . .
H13H H 1.4033 0.8015 -0.0670 0.194 Uiso 1 1 calc R . . . .
C13E C 1.481(4) 0.821(3) -0.122(2) 0.19(2) Uani 1 1 d D . . . .
H13I H 1.4871 0.8577 -0.1445 0.292 Uiso 1 1 calc GR . . . .
H13J H 1.4859 0.7897 -0.1325 0.292 Uiso 1 1 calc GR . . . .
H13K H 1.5221 0.8193 -0.1057 0.292 Uiso 1 1 calc GR . . . .
C14A C 1.1834(12) 0.3829(9) 0.1350(6) 0.041(4) Uani 1 1 d . . . . .
H14A H 1.1661 0.3432 0.1396 0.049 Uiso 1 1 calc R . . . .
H14B H 1.2167 0.3974 0.1084 0.049 Uiso 1 1 calc R . . . .
C14B C 1.2320(14) 0.3828(10) 0.1675(8) 0.054(5) Uani 1 1 d . . . . .
H14C H 1.2818 0.3639 0.1635 0.064 Uiso 1 1 calc R . . . .
H14D H 1.2447 0.4228 0.1645 0.064 Uiso 1 1 calc R . . . .
C14C C 1.1892(14) 0.3520(11) 0.2105(6) 0.058(6) Uani 1 1 d D . . . .
H14E H 1.1772 0.3119 0.2138 0.069 Uiso 1 1 calc R . . . .
H14F H 1.1391 0.3706 0.2146 0.069 Uiso 1 1 calc R . . . .
C14D C 1.2387(17) 0.3531(14) 0.2429(8) 0.077(9) Uani 1 1 d D . . . .
H14G H 1.2478 0.3932 0.2405 0.092 Uiso 1 1 calc R . . . .
H14H H 1.2902 0.3370 0.2375 0.092 Uiso 1 1 calc R . . . .
C14E C 1.200(3) 0.319(2) 0.2868(11) 0.139(9) Uani 1 1 d D U . . .
H14I H 1.1906 0.2791 0.2896 0.209 Uiso 1 1 calc GR . . . .
H14J H 1.1502 0.3358 0.2930 0.209 Uiso 1 1 calc GR . . . .
H14K H 1.2348 0.3206 0.3054 0.209 Uiso 1 1 calc GR . . . .
C15A C 1.0017(12) 0.2692(8) 0.1872(5) 0.038(4) Uani 1 1 d . U . . .
H15A H 1.0229 0.3063 0.1862 0.045 Uiso 1 1 calc R . . . .
H15B H 0.9616 0.2546 0.2115 0.045 Uiso 1 1 calc R . . . .
C15B C 1.0686(14) 0.2261(8) 0.1894(7) 0.045(4) Uani 1 1 d . . . . .
H15C H 1.1119 0.2449 0.1676 0.054 Uiso 1 1 calc R . . . .
H15D H 1.0881 0.2191 0.2150 0.054 Uiso 1 1 calc R . . . .
C15C C 1.0504(15) 0.1673(10) 0.1865(8) 0.058(6) Uani 1 1 d . . . . .
H15E H 1.0271 0.1738 0.1619 0.070 Uiso 1 1 calc R . . . .
H15F H 1.0105 0.1466 0.2096 0.070 Uiso 1 1 calc R . . . .
C15D C 1.1209(19) 0.1282(10) 0.1854(8) 0.065(7) Uani 1 1 d . . . . .
H15G H 1.1443 0.1208 0.2101 0.078 Uiso 1 1 calc R . . . .
H15H H 1.1612 0.1483 0.1622 0.078 Uiso 1 1 calc R . . . .
C15E C 1.097(3) 0.069(2) 0.1822(17) 0.139(9) Uani 1 1 d . U . . .
H15I H 1.0610 0.0758 0.1629 0.209 Uiso 1 1 calc GR . . . .
H15J H 1.0723 0.0438 0.2085 0.209 Uiso 1 1 calc GR . . . .
H15K H 1.1443 0.0517 0.1731 0.209 Uiso 1 1 calc GR . . . .
C16A C 0.749(2) 0.6753(11) -0.0501(8) 0.069(8) Uani 1 1 d . . . . .
H16A H 0.7522 0.6415 -0.0587 0.083 Uiso 1 1 calc R . . . .
H16B H 0.7060 0.6673 -0.0271 0.083 Uiso 1 1 calc R . . . .
C16B C 0.7265(18) 0.7267(14) -0.0848(10) 0.075(8) Uani 1 1 d . U . . .
H16C H 0.7648 0.7318 -0.1094 0.091 Uiso 1 1 calc R . . . .
H16D H 0.6744 0.7188 -0.0902 0.091 Uiso 1 1 calc R . . . .
C16C C 0.725(3) 0.7820(17) -0.0747(12) 0.100(11) Uani 1 1 d . U . . .
H16E H 0.7159 0.8142 -0.0989 0.120 Uiso 1 1 calc R . . . .
H16F H 0.7766 0.7887 -0.0687 0.120 Uiso 1 1 calc R . . . .
C16D C 0.660(3) 0.7834(19) -0.0382(14) 0.106(13) Uani 1 1 d . U . . .
H16G H 0.6078 0.7744 -0.0428 0.127 Uiso 1 1 calc R . . . .
H16H H 0.6709 0.7540 -0.0131 0.127 Uiso 1 1 calc R . . . .
C16E C 0.660(3) 0.8437(16) -0.0336(14) 0.108(14) Uani 1 1 d . . . . .
H16I H 0.6308 0.8699 -0.0531 0.163 Uiso 1 1 calc GR . . . .
H16J H 0.7142 0.8585 -0.0385 0.163 Uiso 1 1 calc GR . . . .
H16K H 0.6358 0.8405 -0.0064 0.163 Uiso 1 1 calc GR . . . .
C17A C 1.185(2) 0.6532(12) 0.1056(8) 0.077(8) Uani 1 1 d D U . . .
H17A H 1.2169 0.6892 0.0946 0.092 Uiso 1 1 calc R . . . .
H17B H 1.1311 0.6633 0.1004 0.092 Uiso 1 1 calc R . . . .
C17B C 1.1816(19) 0.6317(18) 0.1521(8) 0.098(11) Uani 1 1 d D U . . .
H17C H 1.1440 0.6534 0.1645 0.118 Uiso 1 1 calc R . . . .
H17D H 1.1665 0.5906 0.1641 0.118 Uiso 1 1 calc R . . . .
C17C C 1.267(2) 0.643(2) 0.1573(12) 0.113(10) Uani 1 1 d D U . . .
H17E H 1.2777 0.6845 0.1463 0.135 Uiso 1 1 calc R . . . .
H17F H 1.3026 0.6254 0.1407 0.135 Uiso 1 1 calc R . . . .
C17D C 1.287(2) 0.620(2) 0.2008(10) 0.127(12) Uani 1 1 d D U . . .
H17G H 1.2762 0.5782 0.2125 0.153 Uiso 1 1 calc R . . . .
H17H H 1.2528 0.6381 0.2178 0.153 Uiso 1 1 calc R . . . .
C17E C 1.374(2) 0.6339(19) 0.2004(13) 0.139(9) Uani 1 1 d D . . . .
H17I H 1.4035 0.5988 0.2039 0.209 Uiso 1 1 d DR . . . .
H17J H 1.3793 0.6480 0.2222 0.209 Uiso 1 1 d R . . . .
H17K H 1.3957 0.6629 0.1747 0.209 Uiso 1 1 d R . . . .
C18A C 0.9833(15) 0.5813(7) 0.1419(5) 0.049(5) Uani 1 1 d D . . . .
H18A H 1.0398 0.5766 0.1432 0.058 Uiso 1 1 calc R . . . .
H18B H 0.9631 0.6041 0.1589 0.058 Uiso 1 1 calc R . . . .
C18B C 0.9416(13) 0.5213(6) 0.1600(5) 0.048(5) Uani 1 1 d D . . . .
H18C H 0.9595 0.4987 0.1426 0.058 Uiso 1 1 calc R . . . .
H18D H 0.8845 0.5256 0.1608 0.058 Uiso 1 1 calc R . . . .
C18C C 0.9590(15) 0.4889(8) 0.2033(5) 0.047(5) Uani 1 1 d D . . . .
H18E H 1.0161 0.4850 0.2026 0.056 Uiso 1 1 calc R . . . .
H18F H 0.9407 0.5115 0.2207 0.056 Uiso 1 1 calc R . . . .
C18D C 0.9181(18) 0.4288(12) 0.2214(7) 0.066(7) Uani 1 1 d . . . . .
H18G H 0.9365 0.4057 0.2044 0.079 Uiso 1 1 calc R . . . .
H18H H 0.8608 0.4323 0.2225 0.079 Uiso 1 1 calc R . . . .
C18E C 0.938(3) 0.3985(15) 0.2651(10) 0.105(14) Uani 1 1 d . . . . .
H18I H 0.9945 0.3946 0.2638 0.158 Uiso 1 1 calc GR . . . .
H18J H 0.9118 0.3607 0.2769 0.158 Uiso 1 1 calc GR . . . .
H18K H 0.9195 0.4216 0.2818 0.158 Uiso 1 1 calc GR . . . .
C19A C 0.6538(15) 0.6415(9) 0.0689(7) 0.050(5) Uani 1 1 d . . . . .
H19A H 0.6431 0.6575 0.0908 0.060 Uiso 1 1 calc R . . . .
H19B H 0.6850 0.6705 0.0455 0.060 Uiso 1 1 calc R . . . .
C19B C 0.5773(15) 0.6289(9) 0.0577(8) 0.055(5) Uani 1 1 d D . . . .
H19E H 0.5533 0.5923 0.0769 0.066 Uiso 0.5 1 calc R . . I 2
H19F H 0.5860 0.6264 0.0305 0.066 Uiso 0.5 1 calc R . . I 2
H19C H 0.5894 0.6161 0.0343 0.066 Uiso 0.5 1 calc R . . I 1
H19D H 0.5493 0.6650 0.0491 0.066 Uiso 0.5 1 calc R . . I 1
C19C C 0.521(3) 0.583(2) 0.0910(12) 0.072(10) Uani 0.5 1 d D U . I 1
H19G H 0.5499 0.5489 0.1038 0.086 Uiso 0.5 1 calc R . . I 1
H19H H 0.4970 0.5988 0.1118 0.086 Uiso 0.5 1 calc R . . I 1
C19D C 0.456(4) 0.567(3) 0.0704(17) 0.093(14) Uani 0.5 1 d D . . I 1
H19I H 0.4284 0.6013 0.0564 0.111 Uiso 0.5 1 calc R . . I 1
H19J H 0.4789 0.5485 0.0511 0.111 Uiso 0.5 1 calc R . . I 1
C19E C 0.401(4) 0.525(2) 0.1067(19) 0.086(18) Uani 0.5 1 d D U . I 1
H19K H 0.3614 0.5087 0.0968 0.129 Uiso 0.5 1 calc DGR . . I 1
H19L H 0.3761 0.5455 0.1239 0.129 Uiso 0.5 1 calc GR . . I 1
H19M H 0.4320 0.4943 0.1220 0.129 Uiso 0.5 1 calc DGR . . I 1
C21A C 1.0318(14) 0.9132(8) 0.1533(7) 0.048(5) Uani 1 1 d . . . . .
H21A H 1.0617 0.8781 0.1562 0.058 Uiso 1 1 calc R . . . .
H21B H 0.9936 0.9151 0.1351 0.058 Uiso 1 1 calc R . . . .
C21B C 1.0892(18) 0.9675(10) 0.1350(8) 0.070(9) Uani 1 1 d . . . . .
H21C H 1.0587 1.0026 0.1304 0.084 Uiso 1 1 calc R . . . .
H21D H 1.1246 0.9670 0.1542 0.084 Uiso 1 1 calc R . . . .
C21C C 1.138(2) 0.9682(16) 0.0945(11) 0.087(10) Uani 1 1 d . U . . .
H21E H 1.1619 0.9305 0.0986 0.105 Uiso 1 1 calc R . . . .
H21F H 1.1030 0.9739 0.0745 0.105 Uiso 1 1 calc R . . . .
C21D C 1.204(3) 1.0150(18) 0.0773(13) 0.101(12) Uani 1 1 d . U . . .
H21G H 1.2428 1.0081 0.0959 0.121 Uiso 1 1 calc R . . . .
H21H H 1.1822 1.0529 0.0742 0.121 Uiso 1 1 calc R . . . .
C21E C 1.246(4) 1.014(3) 0.035(2) 0.19(2) Uani 1 1 d . U . . .
H21I H 1.2085 1.0241 0.0161 0.292 Uiso 1 1 d R . . . .
H21J H 1.2640 0.9751 0.0379 0.292 Uiso 1 1 d R . . . .
H21K H 1.2908 1.0408 0.0247 0.292 Uiso 1 1 d R . . . .
C22A C 0.7489(15) 1.0733(8) 0.1984(6) 0.050(5) Uani 1 1 d . . . . .
H22A H 0.7074 1.1002 0.1890 0.060 Uiso 1 1 calc R . . . .
H22B H 0.7298 1.0487 0.2264 0.060 Uiso 1 1 calc R . . . .
C22B C 0.8245(13) 1.1080(8) 0.1972(6) 0.048(5) Uani 1 1 d D . . . .
H22C H 0.8672 1.0814 0.2045 0.057 Uiso 1 1 calc R . . . .
H22D H 0.8412 1.1348 0.1696 0.057 Uiso 1 1 calc R . . . .
C22C C 0.8096(15) 1.1424(9) 0.2267(7) 0.053(5) Uani 1 1 d D . . . .
H22E H 0.7861 1.1161 0.2535 0.063 Uiso 1 1 calc R . . . .
H22F H 0.8604 1.1570 0.2293 0.063 Uiso 1 1 calc R . . . .
C22D C 0.7548(17) 1.1936(9) 0.2132(6) 0.054(6) Uani 1 1 d . . . . .
H22G H 0.7041 1.1794 0.2102 0.065 Uiso 1 1 calc R . . . .
H22H H 0.7787 1.2207 0.1868 0.065 Uiso 1 1 calc R . . . .
C22E C 0.7398(18) 1.2269(10) 0.2452(7) 0.060(6) Uani 1 1 d . . . . .
H22I H 0.7076 1.2599 0.2351 0.090 Uiso 1 1 calc GR . . . .
H22J H 0.7900 1.2400 0.2489 0.090 Uiso 1 1 calc GR . . . .
H22K H 0.7128 1.2010 0.2709 0.090 Uiso 1 1 calc GR . . . .
C23A C 0.488(2) 0.9255(14) 0.2400(11) 0.067(10) Uani 0.7 1 d D . . A 1
H23A H 0.4468 0.8958 0.2547 0.081 Uiso 0.7 1 calc R . . A 1
H23B H 0.5234 0.9269 0.2589 0.081 Uiso 0.7 1 calc R . . A 1
C23B C 0.451(2) 0.9848(13) 0.2234(11) 0.097(11) Uani 1 1 d D U . . .
H23C H 0.4133 0.9900 0.2456 0.117 Uiso 0.7 1 calc R . . A 1
H23D H 0.4925 1.0147 0.2158 0.117 Uiso 0.7 1 calc R . . A 1
H23E H 0.4249 1.0054 0.2409 0.117 Uiso 0.3 1 calc R . . A 2
H23F H 0.5051 1.0000 0.2137 0.117 Uiso 0.3 1 calc R . . A 2
C23C C 0.407(3) 0.9959(18) 0.1869(12) 0.124(16) Uani 1 1 d D U . . .
H23G H 0.3780 0.9604 0.1899 0.149 Uiso 1 1 calc R . . . .
H23H H 0.4456 1.0056 0.1621 0.149 Uiso 1 1 calc R . . . .
C23D C 0.348(2) 1.0451(16) 0.1827(11) 0.100(7) Uani 1 1 d D U . . .
H23I H 0.3054 1.0336 0.2060 0.120 Uiso 1 1 calc R . . . .
H23J H 0.3753 1.0796 0.1828 0.120 Uiso 1 1 calc R . . . .
C23E C 0.312(3) 1.060(2) 0.1433(13) 0.154(11) Uani 1 1 d D U . . .
H23K H 0.3479 1.0483 0.1236 0.231 Uiso 1 1 calc GR . . . .
H23L H 0.3050 1.1010 0.1325 0.231 Uiso 1 1 calc GR . . . .
H23M H 0.2619 1.0394 0.1490 0.231 Uiso 1 1 calc GR . . . .
C24A C 0.8018(15) 0.9705(9) 0.2952(7) 0.059(6) Uani 1 1 d D U . . .
H24A H 0.8114 1.0000 0.2682 0.070 Uiso 1 1 calc R . . . .
H24B H 0.7879 0.9902 0.3149 0.070 Uiso 1 1 calc R . . . .
C24B C 0.8784(15) 0.9380(10) 0.3035(11) 0.092(11) Uani 1 1 d D . . . .
H24C H 0.8754 0.9192 0.3329 0.110 Uiso 1 1 calc R . . . .
H24D H 0.8817 0.9076 0.2915 0.110 Uiso 1 1 calc R . . . .
C24C C 0.9544(15) 0.9760(18) 0.2872(13) 0.132(17) Uani 1 1 d D U . . .
H24E H 0.9573 0.9950 0.2579 0.158 Uiso 1 1 calc R . . . .
H24F H 0.9998 0.9511 0.2916 0.158 Uiso 1 1 calc R . . . .
C24D C 0.961(2) 1.0224(19) 0.3065(17) 0.141(16) Uani 1 1 d D . . . .
H24G H 0.9421 1.0057 0.3357 0.169 Uiso 1 1 calc R . . . .
H24H H 0.9268 1.0541 0.2951 0.169 Uiso 1 1 calc R . . . .
C24E C 1.047(3) 1.047(2) 0.2995(17) 0.17(3) Uani 1 1 d D . . . .
H24I H 1.0812 1.0150 0.3094 0.251 Uiso 1 1 calc GR . . . .
H24J H 1.0485 1.0732 0.3140 0.251 Uiso 1 1 calc DGR . . . .
H24K H 1.0637 1.0665 0.2708 0.251 Uiso 1 1 calc GR . . . .
C25A C 0.3366(14) 0.7121(12) 0.2693(7) 0.059(6) Uani 1 1 d . . . . .
H25A H 0.3037 0.7106 0.2495 0.071 Uiso 1 1 calc R . . . .
H25B H 0.3685 0.6777 0.2752 0.071 Uiso 1 1 calc R . . . .
C25B C 0.2827(18) 0.7101(13) 0.3081(8) 0.069(7) Uani 1 1 d . . . . .
H25C H 0.3157 0.7099 0.3283 0.082 Uiso 1 1 calc R . . . .
H25D H 0.2527 0.7454 0.3026 0.082 Uiso 1 1 calc R . . . .
C25C C 0.2250(16) 0.6586(14) 0.3263(9) 0.070(7) Uani 1 1 d . . . . .
H25E H 0.2548 0.6232 0.3320 0.084 Uiso 1 1 calc R . . . .
H25F H 0.1918 0.6587 0.3062 0.084 Uiso 1 1 calc R . . . .
C25D C 0.171(2) 0.6574(16) 0.3658(11) 0.093(10) Uani 1 1 d D U . . .
H25G H 0.2033 0.6537 0.3868 0.112 Uiso 1 1 calc R . . . .
H25H H 0.1436 0.6939 0.3609 0.112 Uiso 1 1 calc R . . . .
C25E C 0.109(3) 0.607(2) 0.3812(15) 0.139(13) Uani 1 1 d D U . . .
H25I H 0.0899 0.6019 0.3583 0.209 Uiso 1 1 calc GR . . . .
H25J H 0.0650 0.6155 0.3988 0.209 Uiso 1 1 calc GR . . . .
H25K H 0.1329 0.5719 0.3961 0.209 Uiso 1 1 calc GR . . . .
C26A C 0.5018(12) 0.7118(9) 0.3924(6) 0.041(4) Uani 1 1 d . . . . .
H26A H 0.4962 0.6807 0.3816 0.049 Uiso 1 1 calc R . . . .
H26B H 0.5422 0.7012 0.4100 0.049 Uiso 1 1 calc R . . . .
C26B C 0.4230(15) 0.7192(10) 0.4168(8) 0.056(6) Uani 1 1 d . . . . .
H26C H 0.3831 0.7295 0.3988 0.068 Uiso 1 1 calc R . . . .
H26D H 0.4289 0.7512 0.4265 0.068 Uiso 1 1 calc R . . . .
C26C C 0.3925(16) 0.6641(12) 0.4539(8) 0.061(7) Uani 1 1 d . . . . .
H26E H 0.4339 0.6516 0.4708 0.073 Uiso 1 1 calc R . . . .
H26F H 0.3813 0.6329 0.4441 0.073 Uiso 1 1 calc R . . . .
C26D C 0.316(3) 0.6757(18) 0.4801(13) 0.100(8) Uani 1 1 d . U . . .
H26G H 0.3278 0.7043 0.4921 0.119 Uiso 1 1 calc R . . . .
H26H H 0.2755 0.6912 0.4629 0.119 Uiso 1 1 calc R . . . .
C26E C 0.284(3) 0.618(2) 0.5145(17) 0.142(14) Uani 1 1 d . U . . .
H26I H 0.2710 0.5903 0.5025 0.213 Uiso 1 1 d R . . . .
H26J H 0.2363 0.6258 0.5306 0.213 Uiso 1 1 d R . . . .
H26K H 0.3233 0.6031 0.5317 0.213 Uiso 1 1 d R . . . .
C27A C 0.9365(18) 0.7175(13) 0.3878(9) 0.080(8) Uani 1 1 d D U . . .
H27C H 0.9855 0.7219 0.3976 0.096 Uiso 0.5 1 calc R . . B 2
H27D H 0.8927 0.7150 0.4097 0.096 Uiso 0.5 1 calc R . . B 2
H27A H 0.8877 0.7069 0.4075 0.096 Uiso 0.5 1 calc R . . B 1
H27B H 0.9530 0.6846 0.3793 0.096 Uiso 0.5 1 calc R . . B 1
C27B C 1.003(3) 0.7390(19) 0.4049(13) 0.076(15) Uani 0.5 1 d D U . B 1
H27E H 1.0522 0.7419 0.3865 0.091 Uiso 0.5 1 calc R . . B 1
H27F H 0.9904 0.7780 0.4049 0.091 Uiso 0.5 1 calc R . . B 1
C27C C 1.015(3) 0.702(2) 0.4481(11) 0.079(12) Uani 0.5 1 d D U . B 1
H27G H 1.0059 0.6610 0.4514 0.095 Uiso 0.5 1 calc R . . B 1
H27H H 0.9755 0.7111 0.4675 0.095 Uiso 0.5 1 calc R . . B 1
C27D C 1.098(3) 0.707(3) 0.459(2) 0.13(3) Uani 0.5 1 d D U . B 1
H27I H 1.1375 0.6977 0.4399 0.152 Uiso 0.5 1 calc R . . B 1
H27J H 1.0997 0.6788 0.4861 0.152 Uiso 0.5 1 calc R . . B 1
C27E C 1.120(9) 0.767(5) 0.460(8) 0.141(16) Uani 0.5 1 d D . . B 1
H27K H 1.1000 0.7964 0.4379 0.211 Uiso 0.5 1 d R . . B 1
H27L H 1.1770 0.7720 0.4564 0.211 Uiso 0.5 1 d R . . B 1
H27M H 1.0970 0.7717 0.4855 0.211 Uiso 0.5 1 d R . . B 1
C28A C 0.8240(15) 0.574(2) 0.3904(12) 0.062(13) Uani 0.5 1 d D . . A 1
H28A H 0.8395 0.5443 0.3785 0.074 Uiso 0.5 1 calc R . . A 1
H28B H 0.8640 0.6056 0.3800 0.074 Uiso 0.5 1 calc R . . A 1
C28B C 0.810(4) 0.549(3) 0.4372(12) 0.082(17) Uani 0.5 1 d D U . A 1
H28C H 0.7721 0.5164 0.4473 0.098 Uiso 0.5 1 calc R . . A 1
H28D H 0.7917 0.5784 0.4488 0.098 Uiso 0.5 1 calc R . . A 1
C28C C 0.893(4) 0.529(4) 0.447(4) 0.139(9) Uani 0.5 1 d D U . A 1
H28E H 0.9311 0.5613 0.4332 0.167 Uiso 0.5 1 calc R . . A 1
H28F H 0.8920 0.5197 0.4764 0.167 Uiso 0.5 1 calc R . . A 1
C28D C 0.923(6) 0.476(4) 0.436(3) 0.139(9) Uani 0.5 1 d D U . A 1
H28G H 0.8814 0.4458 0.4456 0.167 Uiso 0.5 1 calc R . . A 1
H28H H 0.9352 0.4874 0.4063 0.167 Uiso 0.5 1 calc R . . A 1
C28E C 0.997(6) 0.454(5) 0.455(3) 0.139(9) Uani 0.5 1 d D U . A 1
H28I H 1.0258 0.4330 0.4382 0.209 Uiso 0.5 1 d R . . A 1
H28J H 0.9810 0.4268 0.4820 0.209 Uiso 0.5 1 d R . . A 1
H28K H 1.0315 0.4838 0.4556 0.209 Uiso 0.5 1 d R . . A 1
C29A C 0.6319(14) 0.7634(8) 0.4479(5) 0.041(4) Uani 1 1 d . . . . .
H29A H 0.6307 0.7971 0.4565 0.049 Uiso 1 1 calc R . . . .
H29B H 0.5887 0.7662 0.4324 0.049 Uiso 1 1 calc R . . . .
C29B C 0.619(2) 0.7072(9) 0.4861(7) 0.064(7) Uani 1 1 d . . . . .
H29C H 0.6180 0.6734 0.4777 0.077 Uiso 1 1 calc R . . . .
H29D H 0.6628 0.7037 0.5014 0.077 Uiso 1 1 calc R . . . .
C29C C 0.5411(19) 0.7097(12) 0.5129(8) 0.074(8) Uani 1 1 d D . . . .
H29E H 0.5493 0.7371 0.5265 0.089 Uiso 1 1 calc R . . . .
H29F H 0.5024 0.7262 0.4950 0.089 Uiso 1 1 calc R . . . .
C29D C 0.504(2) 0.6556(17) 0.5449(11) 0.100(8) Uani 1 1 d D U . . .
H29G H 0.4982 0.6265 0.5323 0.119 Uiso 1 1 calc R . . . .
H29H H 0.4509 0.6639 0.5559 0.119 Uiso 1 1 calc R . . . .
C29E C 0.551(3) 0.6303(19) 0.5799(11) 0.142(14) Uani 1 1 d D U . . .
H29I H 0.5132 0.6091 0.6033 0.213 Uiso 1 1 d R . . . .
H29J H 0.5740 0.6625 0.5848 0.213 Uiso 1 1 d R . . . .
H29K H 0.5928 0.6050 0.5753 0.213 Uiso 1 1 d R . . . .
C31A C 0.4729(11) 0.6112(8) 0.3343(5) 0.035(4) Uani 1 1 d . . . . .
H31A H 0.5112 0.6081 0.3526 0.042 Uiso 1 1 calc R . . . .
H31B H 0.4430 0.6460 0.3326 0.042 Uiso 1 1 calc R . . . .
C31B C 0.4156(16) 0.5575(10) 0.3517(8) 0.055(6) Uani 1 1 d . . . . .
H31C H 0.3795 0.5595 0.3326 0.066 Uiso 1 1 calc R . . . .
H31D H 0.4460 0.5226 0.3549 0.066 Uiso 1 1 calc R . . . .
C31C C 0.3678(17) 0.5536(12) 0.3926(8) 0.063(7) Uani 1 1 d . . . . .
H31E H 0.3411 0.5899 0.3896 0.076 Uiso 1 1 calc R . . . .
H31F H 0.4043 0.5492 0.4120 0.076 Uiso 1 1 calc R . . . .
C31D C 0.305(2) 0.5035(16) 0.4103(12) 0.098(13) Uani 1 1 d . . . . .
H31G H 0.3309 0.4676 0.4102 0.117 Uiso 1 1 calc R . . . .
H31H H 0.2649 0.5105 0.3928 0.117 Uiso 1 1 calc R . . . .
C31E C 0.265(3) 0.496(2) 0.4542(15) 0.139(13) Uani 1 1 d . . . . .
H31I H 0.2390 0.5308 0.4546 0.209 Uiso 1 1 calc GR . . . .
H31J H 0.3045 0.4873 0.4720 0.209 Uiso 1 1 calc GR . . . .
H31K H 0.2263 0.4639 0.4635 0.209 Uiso 1 1 calc GR . . . .
C32A C 0.7331(17) 0.4601(8) 0.3544(6) 0.056(6) Uani 1 1 d . U . . .
H32A H 0.7778 0.4347 0.3593 0.067 Uiso 1 1 calc R . . . .
H32B H 0.7299 0.4829 0.3723 0.067 Uiso 1 1 calc R . . . .
C32B C 0.655(2) 0.4232(14) 0.3637(10) 0.076(8) Uani 1 1 d . U . . .
H32C H 0.6103 0.4484 0.3628 0.091 Uiso 1 1 calc R . . . .
H32D H 0.6506 0.3950 0.3912 0.091 Uiso 1 1 calc R . . . .
C32C C 0.652(2) 0.3904(14) 0.3333(11) 0.085(9) Uani 1 1 d . . . . .
H32E H 0.6058 0.3638 0.3440 0.102 Uiso 1 1 calc R . . . .
H32F H 0.6411 0.4191 0.3079 0.102 Uiso 1 1 calc R . . . .
C32D C 0.719(3) 0.357(3) 0.3226(15) 0.141(10) Uani 1 1 d D . . . .
H32G H 0.7251 0.3231 0.3464 0.170 Uiso 1 1 calc R . . . .
H32H H 0.7680 0.3808 0.3152 0.170 Uiso 1 1 calc R . . . .
C32E C 0.708(3) 0.336(3) 0.2872(16) 0.161(12) Uani 1 1 d D U . . .
H32I H 0.7145 0.3693 0.2622 0.241 Uiso 1 1 calc GR . . . .
H32J H 0.6560 0.3189 0.2923 0.241 Uiso 1 1 calc GR . . . .
H32K H 0.7476 0.3085 0.2849 0.241 Uiso 1 1 calc GR . . . .
C33A C 1.035(2) 0.6073(10) 0.2489(9) 0.079(9) Uani 1 1 d D . . . .
H33A H 1.0080 0.6123 0.2257 0.095 Uiso 1 1 calc R . . . .
H33B H 1.0805 0.6346 0.2400 0.095 Uiso 1 1 calc R . . . .
C33B C 1.0628(16) 0.5447(10) 0.2654(7) 0.059(6) Uani 1 1 d D . . . .
H33C H 1.0960 0.5370 0.2429 0.071 Uiso 1 1 calc R . . . .
H33D H 1.0158 0.5191 0.2731 0.071 Uiso 1 1 calc R . . . .
C33C C 1.109(3) 0.5263(17) 0.3016(12) 0.113(10) Uani 1 1 d D . . . .
H33E H 1.0746 0.5297 0.3254 0.135 Uiso 1 1 calc R . . . .
H33F H 1.1544 0.5528 0.2954 0.135 Uiso 1 1 calc R . . . .
C33D C 1.138(3) 0.4638(18) 0.3119(14) 0.127(12) Uani 1 1 d D U . . .
H33G H 1.0930 0.4377 0.3150 0.153 Uiso 1 1 calc R . . . .
H33H H 1.1770 0.4615 0.2894 0.153 Uiso 1 1 calc R . . . .
C33E C 1.174(3) 0.444(2) 0.3511(14) 0.139(9) Uani 1 1 d D U . . .
H33I H 1.2025 0.4763 0.3531 0.209 Uiso 1 1 calc GR . . . .
H33J H 1.2109 0.4135 0.3506 0.209 Uiso 1 1 calc GR . . . .
H33K H 1.1329 0.4295 0.3743 0.209 Uiso 1 1 calc GR . . . .
C34A C 0.7251(14) 0.5453(11) 0.1963(9) 0.082(9) Uani 1 1 d D U . . .
H34A H 0.7416 0.5282 0.1753 0.098 Uiso 1 1 calc R . . . .
H34B H 0.7229 0.5150 0.2228 0.098 Uiso 1 1 calc R . . . .
C34B C 0.6432(16) 0.5713(12) 0.1917(9) 0.081(8) Uani 1 1 d D U . . .
H34C H 0.6425 0.6004 0.1649 0.097 Uiso 1 1 calc R . . . .
H34D H 0.6240 0.5877 0.2128 0.097 Uiso 1 1 calc R . . . .
C34C C 0.5972(17) 0.5151(13) 0.1975(12) 0.093(7) Uani 1 1 d D U . . .
H34E H 0.6126 0.5029 0.1740 0.111 Uiso 1 1 calc R . . . .
H34F H 0.6090 0.4842 0.2217 0.111 Uiso 1 1 calc R . . . .
C34D C 0.5081(19) 0.5270(17) 0.2023(16) 0.141(10) Uani 1 1 d D . . . .
H34G H 0.4967 0.5613 0.1802 0.170 Uiso 1 1 calc R . . . .
H34H H 0.4901 0.5328 0.2282 0.170 Uiso 1 1 calc DR . . . .
C34E C 0.468(3) 0.472(2) 0.2010(19) 0.161(12) Uani 1 1 d D . . . .
H34I H 0.4267 0.4836 0.1840 0.241 Uiso 1 1 d R . . . .
H34J H 0.4442 0.4486 0.2282 0.241 Uiso 1 1 d R . . . .
H34K H 0.5065 0.4504 0.1899 0.241 Uiso 1 1 d R . . . .
C35A C 1.1750(18) 0.8213(14) 0.2174(11) 0.081(9) Uani 1 1 d . . . . .
H35A H 1.1427 0.8555 0.2107 0.097 Uiso 1 1 calc R . . . .
H35B H 1.2092 0.8246 0.2362 0.097 Uiso 1 1 calc R . . . .
C35B C 1.2256(14) 0.8175(13) 0.1787(8) 0.076(9) Uani 1 1 d D . . . .
H35C H 1.2523 0.7807 0.1849 0.091 Uiso 1 1 calc R . . . .
H35D H 1.1918 0.8194 0.1585 0.091 Uiso 1 1 calc R . . . .
C35C C 1.2873(19) 0.8678(15) 0.1616(10) 0.091(10) Uani 1 1 d D U . . .
H35E H 1.3215 0.8660 0.1816 0.109 Uiso 1 1 calc R . . . .
H35F H 1.2609 0.9047 0.1552 0.109 Uiso 1 1 calc R . . . .
C35D C 1.337(3) 0.863(2) 0.1227(14) 0.15(2) Uani 1 1 d D U . . .
H35G H 1.3618 0.8253 0.1293 0.181 Uiso 1 1 calc R . . . .
H35H H 1.3023 0.8650 0.1029 0.181 Uiso 1 1 calc R . . . .
C35E C 1.401(3) 0.911(2) 0.1041(15) 0.170(18) Uani 1 1 d D U . . .
H35I H 1.4251 0.9118 0.0775 0.255 Uiso 1 1 calc GR . . . .
H35J H 1.4418 0.9048 0.1214 0.255 Uiso 1 1 calc GR . . . .
H35K H 1.3780 0.9483 0.1019 0.255 Uiso 1 1 calc GR . . . .
C36A C 1.0125(16) 0.8084(10) 0.0954(8) 0.058(6) Uani 1 1 d . . . . .
H36A H 0.9730 0.8190 0.0772 0.069 Uiso 1 1 calc R . . . .
H36B H 1.0226 0.8412 0.1038 0.069 Uiso 1 1 calc R . . . .
C36B C 1.0893(19) 0.7903(15) 0.0747(10) 0.076(8) Uani 1 1 d . . . . .
H36C H 1.0781 0.7578 0.0662 0.091 Uiso 1 1 calc R . . . .
H36D H 1.1272 0.7781 0.0937 0.091 Uiso 1 1 calc R . . . .
C36C C 1.1254(19) 0.8444(14) 0.0361(10) 0.075(9) Uani 1 1 d . . . . .
H36E H 1.0860 0.8579 0.0180 0.090 Uiso 1 1 calc R . . . .
H36F H 1.1387 0.8760 0.0449 0.090 Uiso 1 1 calc R . . . .
C36D C 1.199(3) 0.8276(19) 0.0135(13) 0.110(13) Uani 1 1 d D U . . .
H36G H 1.1845 0.7981 0.0028 0.132 Uiso 1 1 calc R . . . .
H36H H 1.2362 0.8111 0.0322 0.132 Uiso 1 1 calc R . . . .
C36E C 1.238(4) 0.880(2) -0.0218(16) 0.170(18) Uani 1 1 d D U . . .
H36I H 1.2479 0.8711 -0.0464 0.255 Uiso 1 1 calc GR . . . .
H36J H 1.2876 0.8906 -0.0156 0.255 Uiso 1 1 calc GR . . . .
H36K H 1.2033 0.9127 -0.0255 0.255 Uiso 1 1 calc GR . . . .
C37A C 0.573(2) 0.7752(18) 0.1036(12) 0.042(8) Uani 0.5 1 d D U . A 1
H37A H 0.5690 0.8143 0.1048 0.050 Uiso 0.5 1 calc R . . A 1
H37B H 0.6179 0.7753 0.0831 0.050 Uiso 0.5 1 calc R . . A 1
C37B C 0.497(3) 0.761(2) 0.0900(16) 0.10(2) Uani 0.5 1 d D U . A 1
H37C H 0.4988 0.7214 0.0891 0.123 Uiso 0.5 1 calc R . . A 1
H37D H 0.4505 0.7627 0.1093 0.123 Uiso 0.5 1 calc R . . A 1
C37C C 0.490(3) 0.804(3) 0.0476(13) 0.09(2) Uani 0.5 1 d D U . A 1
H37E H 0.5314 0.7976 0.0274 0.109 Uiso 0.5 1 calc R . . A 1
H37F H 0.4975 0.8436 0.0472 0.109 Uiso 0.5 1 calc R . . A 1
C37D C 0.408(3) 0.797(2) 0.037(2) 0.12(3) Uani 0.5 1 d D U . A 1
H37G H 0.4064 0.8191 0.0087 0.139 Uiso 0.5 1 calc R . . A 1
H37H H 0.3674 0.8105 0.0539 0.139 Uiso 0.5 1 calc R . . A 1
C37E C 0.392(4) 0.732(2) 0.045(2) 0.079(15) Uani 0.5 1 d D U . A 1
H37I H 0.4303 0.7167 0.0287 0.119 Uiso 0.5 1 d R . . A 1
H37J H 0.3393 0.7272 0.0392 0.119 Uiso 0.5 1 d R . . A 1
H37K H 0.3932 0.7112 0.0735 0.119 Uiso 0.5 1 d R . . A 1
C38A C 0.7508(18) 0.9704(16) 0.0821(12) 0.044(8) Uani 0.5 1 d D U . A 1
H38A H 0.7444 1.0013 0.0937 0.052 Uiso 0.5 1 calc R . . A 1
H38B H 0.7727 0.9882 0.0533 0.052 Uiso 0.5 1 calc R . . A 1
C38B C 0.6683(18) 0.9435(14) 0.0855(12) 0.044(8) Uani 0.5 1 d D U . A 1
H38C H 0.6719 0.9094 0.0772 0.053 Uiso 0.5 1 calc R . . A 1
H38D H 0.6387 0.9332 0.1129 0.053 Uiso 0.5 1 calc R . . A 1
C38C C 0.632(2) 0.994(2) 0.0551(16) 0.088(11) Uani 0.5 1 d D . . A 1
H38E H 0.6492 1.0316 0.0556 0.106 Uiso 0.5 1 calc R . . A 1
H38F H 0.6441 0.9937 0.0275 0.106 Uiso 0.5 1 calc R . . A 1
C38D C 0.543(3) 0.982(3) 0.072(2) 0.088(11) Uani 0.5 1 d D U . A 1
H38G H 0.5306 0.9816 0.0998 0.106 Uiso 0.5 1 calc R . . A 1
H38H H 0.5251 0.9448 0.0710 0.106 Uiso 0.5 1 calc R . . A 1
C38E C 0.507(5) 1.034(4) 0.042(3) 0.17(5) Uani 0.5 1 d D U . A 1
H38I H 0.5495 1.0603 0.0246 0.250 Uiso 0.5 1 calc GR . . A 1
H38J H 0.4721 1.0530 0.0568 0.250 Uiso 0.5 1 calc GR . . A 1
H38K H 0.4782 1.0200 0.0254 0.250 Uiso 0.5 1 calc GR . . A 1
C39A C 0.8775(15) 0.7563(9) 0.0402(6) 0.049(5) Uani 1 1 d . . . . .
H39A H 0.9215 0.7554 0.0549 0.058 Uiso 1 1 calc R . . . .
H39B H 0.8787 0.7216 0.0327 0.058 Uiso 1 1 calc R . . . .
C39B C 0.8864(16) 0.8111(11) 0.0013(8) 0.070(7) Uani 1 1 d D U . . .
H39C H 0.8426 0.8118 -0.0135 0.084 Uiso 1 1 calc R . . . .
H39D H 0.8845 0.8458 0.0088 0.084 Uiso 1 1 calc R . . . .
C39C C 0.9657(15) 0.8111(11) -0.0263(8) 0.064(6) Uani 1 1 d D . . . .
H39E H 0.9708 0.7739 -0.0306 0.076 Uiso 1 1 calc R . . . .
H39F H 1.0095 0.8158 -0.0129 0.076 Uiso 1 1 calc R . . . .
C39D C 0.971(2) 0.8614(12) -0.0687(10) 0.086(9) Uani 1 1 d D U . . .
H39G H 0.9293 0.8556 -0.0829 0.104 Uiso 1 1 calc R . . . .
H39H H 0.9634 0.8985 -0.0645 0.104 Uiso 1 1 calc R . . . .
C39E C 1.0525(19) 0.8628(17) -0.0950(12) 0.112(12) Uani 1 1 d D U . . .
H39I H 1.0583 0.8976 -0.1187 0.167 Uiso 1 1 calc GR . . . .
H39J H 1.0560 0.8294 -0.1035 0.167 Uiso 1 1 calc GR . . . .
H39K H 1.0940 0.8623 -0.0793 0.167 Uiso 1 1 calc GR . . . .
S1 S 0.5396(3) 0.89123(19) 0.40267(14) 0.0391(9) Uani 1 1 d . . . . .
S01P S 0.7110(3) 0.5751(2) 0.08542(14) 0.0432(10) Uani 1 1 d . . . . .
S2 S 0.6966(3) 1.0721(2) 0.36812(14) 0.0409(9) Uani 1 1 d . . . . .
S3 S 0.3812(3) 0.79925(18) 0.53781(15) 0.0416(10) Uani 1 1 d . . . . .
S4 S 0.2870(4) 0.8959(2) 0.41777(19) 0.0538(13) Uani 1 1 d . . . . .
S5 S 0.4653(3) 0.7736(2) 0.63568(16) 0.0450(11) Uani 1 1 d . . . . .
S6 S 0.6679(4) 0.8222(2) 0.52550(15) 0.0470(12) Uani 1 1 d . . . . .
S7 S 0.4019(3) 1.08013(18) 0.36516(13) 0.0342(8) Uani 1 1 d . . . . .
S8 S 0.7859(4) 1.0069(3) 0.5171(2) 0.0567(15) Uani 1 1 d . . . . .
S9 S 0.7974(3) 0.9386(2) 0.41017(15) 0.0400(9) Uani 1 1 d . . . . .
S11 S 0.8053(3) 0.44088(19) 0.13129(13) 0.0371(9) Uani 1 1 d . . . . .
S12 S 0.7149(4) 0.4991(4) -0.0175(2) 0.0643(17) Uani 1 1 d . . . . .
S13 S 1.1232(3) 0.70095(17) -0.04397(14) 0.0391(9) Uani 1 1 d . . . . .
S14 S 1.0956(3) 0.42828(18) 0.13516(12) 0.0345(8) Uani 1 1 d . . . . .
S15 S 0.9558(3) 0.27930(18) 0.14132(14) 0.0379(9) Uani 1 1 d . . . . .
S16 S 0.8428(4) 0.6826(2) -0.03197(15) 0.0510(13) Uani 1 1 d . . . . .
S17 S 1.2223(4) 0.6083(2) 0.07473(18) 0.0596(16) Uani 1 1 d . . . . .
S18 S 0.9716(3) 0.62309(19) 0.08867(14) 0.0408(10) Uani 1 1 d . . . . .
S21 S 0.9792(3) 0.91119(19) 0.20365(15) 0.0408(10) Uani 1 1 d . . . . .
S22 S 0.7684(3) 1.02811(19) 0.16622(17) 0.0452(11) Uani 1 1 d . . . . .
S23 S 0.5438(4) 0.9068(3) 0.1989(2) 0.0451(15) Uani 0.7 1 d D . . A 1
S23B S 0.5505(9) 0.9069(6) 0.2289(6) 0.044(4) Uani 0.3 1 d D . . A 2
S24 S 0.7188(4) 0.9239(2) 0.29809(15) 0.0507(13) Uani 1 1 d . . . . .
S25 S 0.4019(3) 0.7752(3) 0.24676(18) 0.0551(13) Uani 1 1 d . . . . .
S26 S 0.5320(3) 0.7790(2) 0.35064(15) 0.0432(10) Uani 1 1 d . . . . .
S27 S 0.9255(4) 0.7835(3) 0.3436(2) 0.0639(15) Uani 1 1 d . . . . .
S28 S 0.7260(4) 0.6001(2) 0.38102(15) 0.0558(15) Uani 1 1 d D . . . .
S29 S 0.7260(3) 0.7642(2) 0.41541(15) 0.0450(11) Uani 1 1 d . . . . .
S31 S 0.5257(3) 0.6176(2) 0.28385(14) 0.0440(10) Uani 1 1 d . . . . .
S32 S 0.7481(4) 0.5072(2) 0.30285(17) 0.0547(14) Uani 1 1 d . . . . .
S33 S 0.9676(4) 0.6201(3) 0.2901(2) 0.0580(13) Uani 1 1 d . . . . .
S34 S 0.7942(6) 0.6020(2) 0.19133(17) 0.073(2) Uani 1 1 d D U . . .
S35 S 1.1093(3) 0.7541(3) 0.2419(2) 0.0624(16) Uani 1 1 d . . . . .
S36 S 0.9785(3) 0.7423(2) 0.1407(2) 0.0549(14) Uani 1 1 d . . . . .
S37 S 0.5902(12) 0.7259(7) 0.1522(7) 0.047(4) Uani 0.5 1 d . . . A 1
S37B S 0.5789(12) 0.7453(7) 0.1455(5) 0.042(4) Uani 0.5 1 d . . . A 2
S38 S 0.8245(7) 0.9183(4) 0.1080(3) 0.0389(14) Uani 0.5 1 d . . . A 1
S39 S 0.7830(4) 0.7576(2) 0.07284(15) 0.0492(12) Uani 1 1 d . . . . .
C8AG C 0.878(2) 0.952(2) 0.0841(13) 0.060(11) Uani 0.5 1 d D U . A -2
H8AE H 0.8872 0.9830 0.0943 0.072 Uiso 0.5 1 calc R . . A -2
H8AF H 0.9129 0.9208 0.0957 0.072 Uiso 0.5 1 calc R . . A -2
C8BG C 0.906(2) 0.975(3) 0.0378(13) 0.070(14) Uani 0.5 1 d D U . A -2
H8BG H 0.8798 1.0112 0.0252 0.084 Uiso 0.5 1 calc R . . A -2
H8BH H 0.8931 0.9470 0.0256 0.084 Uiso 0.5 1 calc R . . A -2
C8CG C 0.996(2) 0.986(2) 0.0317(11) 0.064(6) Uani 0.5 1 d D U . A -2
H8CG H 1.0085 1.0137 0.0441 0.076 Uiso 0.5 1 calc R . . A -2
H8CH H 1.0219 0.9497 0.0440 0.076 Uiso 0.5 1 calc R . . A -2
C8DG C 1.024(4) 1.010(2) -0.0145(11) 0.09(2) Uani 0.5 1 d D U . A -2
H8DG H 1.0702 1.0356 -0.0211 0.108 Uiso 0.5 1 calc R . . A -2
H8DH H 0.9817 1.0311 -0.0284 0.108 Uiso 0.5 1 calc R . . A -2
C8EG C 1.044(5) 0.957(3) -0.027(2) 0.112(12) Uani 0.5 1 d D U . A -2
H8EJ H 1.0325 0.9660 -0.0547 0.167 Uiso 0.5 1 d R . . A -2
H8EK H 1.0102 0.9247 -0.0091 0.167 Uiso 0.5 1 d R . . A -2
H8EL H 1.0990 0.9462 -0.0271 0.167 Uiso 0.5 1 d R . . A -2
S38B S 0.7753(7) 0.9242(4) 0.1048(3) 0.0389(14) Uani 0.5 1 d . . . A -2

loop_
_atom_site_aniso_label
_atom_site_aniso_U_11
_atom_site_aniso_U_22
_atom_site_aniso_U_33
_atom_site_aniso_U_23
_atom_site_aniso_U_13
_atom_site_aniso_U_12
Au1 0.0472(5) 0.0203(4) 0.0256(4) -0.0087(3) -0.0148(4) 0.0018(3)
Au2 0.0612(4) 0.0225(3) 0.0307(4) -0.0072(3) -0.0228(3) 0.0018(3)
Au3 0.0481(4) 0.0273(3) 0.0335(4) -0.0094(3) -0.0113(3) 0.0012(3)
Au4 0.0562(4) 0.0233(3) 0.0349(4) -0.0112(3) -0.0166(3) 0.0075(3)
Au5 0.0510(4) 0.0274(3) 0.0302(3) -0.0145(3) -0.0132(3) 0.0000(3)
Au6 0.0533(4) 0.0333(4) 0.0398(4) -0.0130(3) -0.0197(3) -0.0019(3)
Au7 0.0571(5) 0.0305(4) 0.0481(5) -0.0138(3) -0.0181(4) -0.0068(3)
Au8 0.0541(4) 0.0207(3) 0.0347(4) -0.0069(3) -0.0184(3) -0.0026(3)
Au9 0.0576(5) 0.0287(3) 0.0376(4) -0.0052(3) -0.0175(3) -0.0010(3)
Au10 0.0712(5) 0.0235(3) 0.0359(4) -0.0094(3) -0.0223(4) 0.0072(3)
Au11 0.0498(4) 0.0278(3) 0.0398(4) -0.0154(3) -0.0210(3) 0.0043(3)
Au12 0.0547(4) 0.0286(3) 0.0308(3) -0.0138(3) -0.0082(3) 0.0053(3)
Au13 0.0524(4) 0.0359(4) 0.0430(4) -0.0198(3) -0.0137(3) 0.0078(3)
Au14 0.0446(5) 0.0185(4) 0.0185(4) -0.0057(3) -0.0091(3) 0.0005(3)
Au15 0.0532(4) 0.0202(3) 0.0258(3) -0.0046(2) -0.0117(3) -0.0050(3)
Au16 0.0508(4) 0.0252(3) 0.0247(3) -0.0124(3) -0.0095(3) -0.0002(3)
Au17 0.0524(4) 0.0218(3) 0.0275(3) -0.0066(3) -0.0083(3) 0.0051(3)
Au18 0.0540(4) 0.0225(3) 0.0226(3) -0.0045(2) -0.0139(3) -0.0006(3)
Au19 0.0480(4) 0.0272(3) 0.0312(3) -0.0107(3) -0.0146(3) 0.0009(3)
Au20 0.0493(4) 0.0255(3) 0.0241(3) -0.0063(3) -0.0043(3) 0.0002(3)
Au21 0.0681(5) 0.0240(3) 0.0267(3) -0.0053(3) -0.0121(3) 0.0062(3)
Au22 0.0565(4) 0.0330(4) 0.0340(4) -0.0065(3) -0.0189(3) -0.0060(3)
Au23 0.0613(5) 0.0300(3) 0.0361(4) -0.0070(3) -0.0166(3) -0.0103(3)
Au24 0.0533(4) 0.0427(4) 0.0350(4) -0.0152(3) -0.0059(3) 0.0063(3)
Au25 0.0629(5) 0.0280(3) 0.0263(3) -0.0118(3) -0.0028(3) 0.0088(3)
Au26 0.0475(4) 0.0266(3) 0.0277(3) -0.0033(3) -0.0092(3) -0.0011(3)
Au27 0.0370(5) 0.0129(4) 0.0247(5) -0.0047(4) 0.0094(3) -0.0028(4)
Au28 0.0418(5) 0.0192(5) 0.0507(7) 0.0044(4) 0.0048(4) 0.0013(4)
Au29 0.0381(5) 0.0166(4) 0.0432(6) -0.0023(4) 0.0053(4) -0.0042(4)
Au30 0.0400(5) 0.0164(4) 0.0255(5) -0.0037(4) 0.0092(4) -0.0015(4)
Au31 0.0579(5) 0.0167(5) 0.0300(5) -0.0081(4) 0.0092(4) -0.0046(4)
Au32 0.0386(5) 0.0238(5) 0.0379(6) -0.0046(4) 0.0056(4) -0.0012(4)
Au33 0.0474(6) 0.0238(6) 0.0309(6) -0.0069(5) 0.0101(4) -0.0113(5)
Au34 0.0500(6) 0.0246(4) 0.0302(5) -0.0112(4) 0.0022(5) 0.0004(5)
Au35 0.0363(6) 0.0312(5) 0.0296(6) -0.0085(4) 0.0068(5) 0.0027(5)
Au36 0.0421(8) 0.0286(7) 0.0285(7) -0.0138(6) 0.0130(5) -0.0061(6)
Au37 0.0544(6) 0.0157(5) 0.0247(6) -0.0023(4) 0.0089(4) -0.0023(4)
Au38 0.0408(9) 0.0261(6) 0.0304(5) -0.0058(5) 0.0012(6) -0.0058(6)
Au39 0.0525(6) 0.0247(6) 0.0254(6) -0.0046(5) 0.0046(4) -0.0049(5)
Au40 0.0455(9) 0.0473(9) 0.0475(12) 0.0052(8) -0.0026(8) -0.0059(7)
Au41 0.0389(5) 0.0265(5) 0.0594(8) 0.0005(5) 0.0087(5) 0.0014(4)
Au42 0.0637(12) 0.0237(5) 0.0291(5) -0.0094(4) 0.0083(8) -0.0069(8)
Au43 0.0833(10) 0.0198(5) 0.0230(6) -0.0073(5) 0.0150(5) -0.0030(5)
Au44 0.0634(9) 0.0284(5) 0.0279(5) -0.0091(4) 0.0090(6) 0.0011(6)
Au45 0.0624(6) 0.0182(7) 0.0231(9) -0.0067(6) 0.0056(6) -0.0045(6)
Au46 0.0608(7) 0.0208(5) 0.0323(6) -0.0085(4) 0.0116(5) -0.0075(4)
Au47 0.0564(8) 0.0587(10) 0.0361(7) -0.0087(7) 0.0024(5) -0.0199(7)
Au48 0.0395(6) 0.0339(6) 0.0345(5) -0.0097(5) 0.0064(4) -0.0055(5)
Au49 0.0475(5) 0.0161(4) 0.0328(5) -0.0058(4) 0.0070(4) -0.0027(4)
Au50 0.0470(5) 0.0274(4) 0.0600(8) -0.0132(5) 0.0054(6) 0.0046(4)
Au51 0.0497(6) 0.0258(4) 0.0443(6) -0.0075(4) 0.0013(5) 0.0046(4)
Au61 0.027(3) 0.030(3) 0.025(3) -0.007(2) -0.003(2) 0.003(2)
Au62 0.0418(5) 0.0192(5) 0.0507(7) 0.0044(4) 0.0048(4) 0.0013(4)
Au63 0.042(3) 0.045(4) 0.040(3) -0.011(3) -0.003(2) 0.003(3)
Au64 0.044(4) 0.046(4) 0.041(4) -0.014(3) -0.007(2) 0.001(3)
Au65 0.0579(5) 0.0167(5) 0.0300(5) -0.0081(4) 0.0092(4) -0.0046(4)
Au66 0.038(3) 0.046(4) 0.050(4) -0.011(3) -0.007(2) 0.007(3)
Au67 0.022(3) 0.033(4) 0.034(3) -0.005(2) -0.006(2) 0.010(2)
Au68 0.034(3) 0.017(2) 0.030(3) -0.0078(18) -0.003(2) 0.002(2)
Au69 0.032(3) 0.026(3) 0.027(3) -0.007(2) 0.002(2) 0.000(2)
Au70 0.047(5) 0.051(8) 0.038(6) -0.004(6) 0.010(4) -0.018(6)
Au71 0.033(3) 0.035(4) 0.027(3) -0.009(2) -0.007(2) 0.010(2)
Au72 0.024(4) 0.061(9) 0.067(8) -0.031(7) 0.006(4) -0.028(4)
Au73 0.024(2) 0.031(3) 0.026(3) -0.007(2) -0.009(2) 0.008(2)
Au74 0.060(8) 0.091(14) 0.033(6) 0.009(8) 0.002(5) -0.020(7)
Au75 0.062(5) 0.059(5) 0.058(4) -0.024(3) -0.005(3) 0.001(3)
Au76 0.033(6) 0.049(8) 0.056(8) -0.026(6) -0.004(5) 0.009(5)
Au77 0.040(3) 0.040(4) 0.033(4) -0.012(3) -0.008(2) 0.010(3)
Au78 0.020(3) 0.028(3) 0.044(4) -0.018(3) 0.008(3) 0.004(3)
Au79 0.105(8) 0.023(6) 0.012(5) 0.004(4) 0.008(4) -0.011(6)
Au80 0.030(3) 0.046(4) 0.042(3) -0.011(2) -0.012(2) 0.008(2)
Au81 0.021(3) 0.036(3) 0.037(3) -0.001(2) -0.011(2) 0.013(2)
Au82 0.038(4) 0.052(4) 0.058(4) -0.015(3) -0.003(2) 0.004(3)
Au83 0.060(4) 0.061(4) 0.056(4) -0.023(3) -0.007(3) 0.000(3)
Au84 0.054(3) 0.056(3) 0.038(3) -0.014(3) -0.010(3) 0.003(2)
Au85 0.051(3) 0.041(3) 0.053(3) -0.015(2) -0.006(2) -0.002(2)
C1A 0.058(11) 0.049(11) 0.036(10) -0.028(9) -0.015(8) -0.011(9)
C1B 0.054(11) 0.031(9) 0.049(12) -0.017(8) 0.004(9) -0.005(8)
C1C 0.066(13) 0.031(9) 0.059(13) -0.027(9) -0.025(11) 0.012(9)
C1D 0.107(13) 0.094(13) 0.092(13) -0.021(10) -0.020(11) 0.017(11)
C1E 0.17(2) 0.17(2) 0.112(16) -0.032(15) -0.034(15) 0.022(16)
C2A 0.062(13) 0.046(11) 0.037(11) -0.001(9) -0.017(9) -0.016(10)
C2B 0.10(2) 0.048(13) 0.033(11) 0.008(10) 0.001(12) -0.013(13)
C2C 0.081(14) 0.077(14) 0.057(13) -0.007(11) -0.003(11) -0.035(12)
C2D 0.112(19) 0.090(17) 0.076(16) -0.020(14) -0.016(14) -0.013(15)
C2E 0.15(3) 0.17(3) 0.15(3) -0.04(2) -0.014(19) -0.01(2)
C3A 0.066(14) 0.030(9) 0.059(13) -0.018(9) 0.001(11) -0.015(9)
C3AE 0.041(19) 0.10(3) 0.051(19) -0.015(18) 0.008(16) 0.03(2)
C3B 0.077(16) 0.041(11) 0.053(13) -0.014(10) -0.006(11) -0.023(11)
C3C 0.082(15) 0.086(16) 0.087(16) -0.037(13) -0.021(12) -0.028(12)
C3D 0.079(15) 0.109(18) 0.084(16) -0.027(14) -0.014(13) -0.022(14)
C3E 0.10(3) 0.15(3) 0.12(3) -0.05(3) 0.00(2) -0.06(2)
C4A 0.105(16) 0.059(12) 0.064(13) -0.038(11) -0.026(11) -0.021(11)
C4B 0.093(17) 0.096(17) 0.085(16) -0.054(14) -0.014(13) 0.008(13)
C4C 0.11(2) 0.11(2) 0.098(18) -0.048(15) -0.033(15) 0.006(15)
C4D 0.107(13) 0.094(13) 0.092(13) -0.021(10) -0.020(11) 0.017(11)
C4E 0.17(2) 0.17(2) 0.112(16) -0.032(15) -0.034(15) 0.022(16)
C5A 0.076(15) 0.032(9) 0.039(11) -0.004(8) -0.025(10) 0.008(9)
C5B 0.10(2) 0.047(12) 0.044(12) -0.009(10) -0.041(13) 0.008(12)
C5C 0.10(2) 0.042(12) 0.069(17) -0.024(12) -0.036(15) 0.001(12)
C5D 0.111(19) 0.082(16) 0.111(19) -0.053(15) -0.027(15) 0.006(14)
C5E 0.11(3) 0.058(17) 0.16(3) -0.042(19) -0.05(2) 0.019(17)
C6A 0.080(16) 0.040(11) 0.046(12) -0.011(9) -0.010(11) 0.022(11)
C6B 0.10(2) 0.075(19) 0.051(15) -0.018(13) -0.018(14) 0.048(17)
C6C 0.105(17) 0.057(13) 0.083(16) -0.018(11) -0.013(13) 0.038(13)
C6D 0.119(19) 0.088(17) 0.084(17) -0.033(14) -0.005(14) 0.036(15)
C6E 0.14(3) 0.08(2) 0.13(3) -0.04(2) 0.00(2) 0.03(2)
C7A 0.049(10) 0.041(10) 0.035(10) -0.014(8) -0.015(8) 0.013(8)
C7AG 0.057(16) 0.041(16) 0.030(14) -0.013(12) -0.005(12) -0.005(13)
C7B 0.031(8) 0.052(11) 0.057(12) -0.028(10) -0.006(8) 0.012(8)
C7BE 0.042(15) 0.062(18) 0.057(18) -0.025(15) 0.000(13) -0.014(14)
C7BG 0.07(2) 0.07(2) 0.08(2) -0.031(17) -0.007(16) -0.006(16)
C7C 0.053(11) 0.041(10) 0.043(11) -0.001(9) -0.019(9) 0.009(9)
C7CE 0.080(18) 0.067(17) 0.09(2) -0.031(15) -0.009(15) -0.009(14)
C7CG 0.11(3) 0.10(3) 0.09(3) -0.04(2) -0.001(18) 0.001(19)
C7D 0.065(15) 0.09(2) 0.047(14) -0.004(13) -0.027(12) -0.007(14)
C7DE 0.08(2) 0.07(2) 0.08(2) -0.024(17) -0.002(17) -0.001(17)
C7DG 0.086(16) 0.079(15) 0.098(16) -0.029(12) -0.014(12) 0.005(12)
C7E 0.17(2) 0.17(2) 0.112(16) -0.032(15) -0.034(15) 0.022(16)
C7EE 0.143(12) 0.135(12) 0.138(12) -0.045(9) -0.026(9) 0.018(9)
C7EG 0.06(3) 0.09(3) 0.08(3) -0.04(3) 0.01(2) 0.03(2)
C8A 0.060(15) 0.078(18) 0.11(2) -0.062(19) -0.043(16) 0.009(13)
C8AE 0.07(2) 0.042(17) 0.044(19) -0.020(15) -0.015(16) -0.001(15)
C8B 0.071(18) 0.10(3) 0.08(2) -0.042(19) -0.021(16) 0.035(18)
C8BE 0.06(2) 0.049(18) 0.04(2) -0.009(16) -0.014(16) 0.005(16)
C8C 0.08(2) 0.08(2) 0.10(3) -0.027(18) -0.019(18) -0.005(17)
C8CB 0.10(3) 0.11(3) 0.10(3) -0.039(19) -0.032(19) -0.003(18)
C8CE 0.055(17) 0.043(16) 0.066(19) -0.007(14) -0.025(15) 0.002(14)
C8D 0.076(11) 0.079(12) 0.089(12) -0.025(9) -0.016(9) -0.002(8)
C8DB 0.076(11) 0.079(12) 0.089(12) -0.025(9) -0.016(9) -0.002(8)
C8DE 0.07(2) 0.08(2) 0.08(2) -0.008(17) 0.003(17) -0.007(17)
C8E 0.15(3) 0.17(3) 0.15(3) -0.04(2) -0.014(19) -0.01(2)
C8EB 0.15(3) 0.17(3) 0.15(3) -0.04(2) -0.014(19) -0.01(2)
C8EE 0.10(4) 0.12(4) 0.14(5) -0.01(3) -0.02(3) 0.00(3)
C9A 0.060(12) 0.041(10) 0.052(12) -0.030(10) -0.011(10) 0.008(9)
C9B 0.067(14) 0.055(13) 0.050(13) -0.021(11) -0.021(11) -0.012(11)
C9C 0.051(17) 0.055(18) 0.066(19) -0.018(15) -0.002(15) 0.011(14)
C9CB 0.06(2) 0.05(2) 0.05(2) -0.03(2) 0.012(19) -0.015(19)
C9CD 0.070(17) 0.085(18) 0.067(17) -0.039(15) 0.001(13) 0.001(14)
C9D 0.076(11) 0.079(12) 0.089(12) -0.025(9) -0.016(9) -0.002(8)
C9DB 0.076(11) 0.079(12) 0.089(12) -0.025(9) -0.016(9) -0.002(8)
C9DD 0.092(15) 0.093(14) 0.093(14) -0.032(6) -0.015(4) 0.003(3)
C9E 0.142(17) 0.141(17) 0.140(17) -0.049(8) -0.023(6) 0.002(6)
C9EB 0.14(3) 0.08(2) 0.13(3) -0.04(2) 0.00(2) 0.03(2)
C9ED 0.070(18) 0.079(19) 0.07(3) -0.01(2) 0.02(2) 0.027(15)
C11A 0.051(11) 0.027(8) 0.051(12) 0.004(8) -0.001(9) -0.005(8)
C11B 0.061(12) 0.059(12) 0.047(11) 0.016(9) -0.005(9) -0.012(10)
C11C 0.093(14) 0.103(15) 0.080(13) -0.029(11) -0.010(11) -0.007(12)
C11D 0.128(16) 0.155(18) 0.140(17) -0.053(14) -0.012(13) -0.004(14)
C11E 0.17(2) 0.17(2) 0.17(2) -0.076(16) -0.037(16) -0.048(15)
C12A 0.060(13) 0.079(15) 0.102(17) -0.029(13) -0.031(12) 0.005(11)
C12B 0.12(2) 0.12(2) 0.095(19) -0.037(16) -0.030(15) 0.003(16)
C12C 0.14(3) 0.14(2) 0.14(2) -0.050(18) -0.024(18) -0.010(18)
C12D 0.128(16) 0.155(18) 0.140(17) -0.053(14) -0.012(13) -0.004(14)
C12E 0.17(2) 0.17(2) 0.17(2) -0.076(16) -0.037(16) -0.048(15)
C13A 0.047(11) 0.045(11) 0.040(11) -0.008(9) 0.005(8) -0.011(9)
C13B 0.063(12) 0.070(13) 0.074(14) -0.024(11) -0.012(11) -0.032(11)
C13C 0.077(15) 0.103(18) 0.099(18) -0.031(14) -0.021(13) -0.028(13)
C13D 0.15(3) 0.17(3) 0.16(3) -0.06(2) -0.017(19) -0.017(18)
C13E 0.20(4) 0.21(4) 0.16(3) -0.06(3) 0.00(3) 0.00(3)
C14A 0.040(9) 0.048(11) 0.038(10) -0.020(9) -0.008(8) 0.006(8)
C14B 0.049(11) 0.050(12) 0.062(14) -0.012(11) -0.026(11) 0.004(9)
C14C 0.058(13) 0.064(14) 0.036(11) 0.009(10) -0.024(10) 0.006(11)
C14D 0.074(18) 0.10(2) 0.059(16) -0.014(15) -0.040(14) 0.029(16)
C14E 0.143(12) 0.135(12) 0.138(12) -0.045(9) -0.026(9) 0.018(9)
C15A 0.049(7) 0.035(7) 0.023(6) 0.004(5) -0.019(6) 0.011(6)
C15B 0.058(12) 0.026(8) 0.046(11) -0.004(8) -0.014(9) 0.005(8)
C15C 0.062(14) 0.043(11) 0.063(15) -0.004(10) -0.023(12) -0.004(10)
C15D 0.10(2) 0.031(10) 0.055(14) -0.012(10) -0.003(13) 0.022(12)
C15E 0.143(12) 0.135(12) 0.138(12) -0.045(9) -0.026(9) 0.018(9)
C16A 0.10(2) 0.049(13) 0.042(12) -0.003(10) -0.008(13) 0.036(14)
C16B 0.065(13) 0.076(14) 0.072(14) -0.009(11) -0.013(11) 0.026(11)
C16C 0.104(18) 0.084(17) 0.091(18) -0.007(14) -0.008(15) 0.017(15)
C16D 0.104(19) 0.097(19) 0.11(2) -0.033(15) -0.010(15) 0.018(15)
C16E 0.13(4) 0.07(2) 0.11(3) -0.02(2) -0.01(3) 0.02(2)
C17A 0.111(17) 0.066(13) 0.067(13) -0.031(11) -0.029(12) -0.036(12)
C17B 0.109(19) 0.104(19) 0.086(17) -0.035(15) -0.024(15) 0.001(15)
C17C 0.107(16) 0.118(17) 0.108(16) -0.025(13) -0.036(13) 0.014(13)
C17D 0.133(17) 0.125(16) 0.127(16) -0.046(12) -0.022(12) 0.008(12)
C17E 0.143(12) 0.135(12) 0.138(12) -0.045(9) -0.026(9) 0.018(9)
C18A 0.091(16) 0.034(9) 0.024(9) -0.011(7) -0.012(9) -0.022(10)
C18B 0.073(14) 0.030(9) 0.039(10) -0.017(8) 0.014(9) -0.001(9)
C18C 0.072(14) 0.030(9) 0.035(10) -0.005(8) -0.014(9) -0.004(9)
C18D 0.075(16) 0.066(16) 0.034(11) 0.010(11) -0.007(11) 0.008(13)
C18E 0.18(5) 0.061(19) 0.06(2) 0.006(15) -0.04(2) -0.01(2)
C19A 0.071(14) 0.032(9) 0.052(12) -0.020(9) -0.017(11) 0.008(9)
C19B 0.062(14) 0.040(11) 0.059(14) -0.012(10) -0.014(11) 0.007(10)
C19C 0.070(17) 0.085(18) 0.067(17) -0.039(15) 0.001(13) 0.001(14)
C19D 0.092(15) 0.093(14) 0.093(14) -0.032(6) -0.015(4) 0.003(3)
C19E 0.06(3) 0.10(3) 0.09(3) -0.02(3) -0.02(2) 0.01(3)
C21A 0.066(13) 0.031(9) 0.051(12) -0.030(9) 0.020(10) -0.015(9)
C21B 0.083(18) 0.039(11) 0.062(15) -0.009(11) 0.044(14) -0.003(11)
C21C 0.100(17) 0.081(16) 0.077(16) -0.032(13) 0.010(13) -0.003(13)
C21D 0.107(19) 0.091(18) 0.093(18) -0.027(15) 0.005(15) 0.001(15)
C21E 0.20(4) 0.21(4) 0.16(3) -0.06(3) 0.00(3) 0.00(3)
C22A 0.080(15) 0.023(8) 0.040(11) -0.004(8) -0.002(10) -0.006(9)
C22B 0.058(12) 0.021(8) 0.050(12) 0.001(8) -0.001(9) -0.001(8)
C22C 0.059(13) 0.039(11) 0.053(13) -0.011(9) 0.001(10) 0.003(9)
C22D 0.086(17) 0.034(10) 0.032(10) 0.002(8) -0.007(10) -0.008(10)
C22E 0.10(2) 0.037(11) 0.042(12) -0.007(9) -0.014(12) 0.003(11)
C23A 0.041(19) 0.10(3) 0.051(19) -0.015(18) 0.008(16) 0.03(2)
C23B 0.094(18) 0.089(17) 0.112(19) -0.042(15) -0.009(15) 0.019(14)
C23C 0.13(2) 0.11(2) 0.13(2) -0.032(16) -0.028(17) 0.030(17)
C23D 0.107(13) 0.094(13) 0.092(13) -0.021(10) -0.020(11) 0.017(11)
C23E 0.17(2) 0.17(2) 0.112(16) -0.032(15) -0.034(15) 0.022(16)
C24A 0.092(14) 0.032(9) 0.045(11) -0.005(8) -0.009(10) -0.002(9)
C24B 0.10(3) 0.07(2) 0.09(3) -0.029(19) 0.01(2) -0.022(19)
C24C 0.14(2) 0.12(2) 0.13(2) -0.039(17) -0.007(17) -0.013(17)
C24D 0.142(17) 0.141(17) 0.140(17) -0.049(8) -0.023(6) 0.002(6)
C24E 0.16(5) 0.19(6) 0.16(5) -0.08(5) 0.02(4) -0.10(5)
C25A 0.051(12) 0.076(16) 0.037(11) 0.001(11) -0.013(9) -0.019(11)
C25B 0.079(18) 0.067(16) 0.049(14) -0.008(12) -0.006(13) 0.013(14)
C25C 0.052(13) 0.08(2) 0.069(18) -0.024(15) 0.002(12) 0.004(13)
C25D 0.082(16) 0.096(17) 0.081(16) -0.016(14) 0.013(13) 0.001(14)
C25E 0.12(2) 0.16(3) 0.11(2) -0.03(2) 0.029(18) -0.04(2)
C26A 0.049(10) 0.039(10) 0.030(9) -0.012(8) 0.009(8) -0.005(8)
C26B 0.056(13) 0.050(12) 0.063(14) -0.033(11) 0.023(11) -0.022(10)
C26C 0.065(14) 0.076(17) 0.048(13) -0.037(13) 0.013(11) -0.027(13)
C26D 0.102(13) 0.091(12) 0.093(13) -0.026(10) 0.010(10) -0.015(10)
C26E 0.14(2) 0.15(2) 0.14(2) -0.07(2) 0.001(19) -0.003(19)
C27A 0.060(13) 0.109(17) 0.059(13) -0.010(12) -0.016(11) -0.009(12)
C27B 0.058(19) 0.09(2) 0.08(2) -0.025(17) -0.008(16) 0.026(16)
C27C 0.080(18) 0.067(17) 0.09(2) -0.031(15) -0.009(15) -0.009(14)
C27D 0.12(4) 0.13(4) 0.13(4) -0.04(2) -0.03(2) 0.014(19)
C27E 0.142(17) 0.141(17) 0.140(17) -0.049(8) -0.023(6) 0.002(6)
C28A 0.07(3) 0.06(3) 0.05(3) -0.01(2) 0.01(2) -0.01(2)
C28B 0.07(2) 0.08(2) 0.08(2) -0.009(17) -0.001(17) 0.010(17)
C28C 0.143(12) 0.135(12) 0.138(12) -0.045(9) -0.026(9) 0.018(9)
C28D 0.143(12) 0.135(12) 0.138(12) -0.045(9) -0.026(9) 0.018(9)
C28E 0.143(12) 0.135(12) 0.138(12) -0.045(9) -0.026(9) 0.018(9)
C29A 0.073(13) 0.027(8) 0.017(7) -0.004(6) 0.003(8) -0.003(8)
C29B 0.11(2) 0.027(9) 0.042(12) -0.006(9) 0.010(13) -0.009(11)
C29C 0.09(2) 0.063(16) 0.057(16) -0.023(13) 0.020(14) -0.026(15)
C29D 0.102(13) 0.091(12) 0.093(13) -0.026(10) 0.010(10) -0.015(10)
C29E 0.14(2) 0.15(2) 0.14(2) -0.07(2) 0.001(19) -0.003(19)
C31A 0.039(9) 0.042(9) 0.017(7) -0.005(7) 0.001(6) -0.001(7)
C31B 0.067(14) 0.040(11) 0.056(14) -0.020(10) 0.006(11) -0.006(10)
C31C 0.071(16) 0.069(16) 0.047(13) -0.029(12) 0.016(11) -0.008(13)
C31D 0.10(2) 0.09(2) 0.10(3) -0.04(2) 0.03(2) -0.06(2)
C31E 0.12(2) 0.16(3) 0.11(2) -0.03(2) 0.029(18) -0.04(2)
C32A 0.093(14) 0.020(7) 0.037(9) 0.003(7) 0.014(9) -0.012(8)
C32B 0.087(15) 0.074(14) 0.067(14) -0.029(12) 0.000(12) 0.005(12)
C32C 0.10(2) 0.059(17) 0.10(3) -0.031(17) -0.01(2) -0.001(16)
C32D 0.128(16) 0.155(18) 0.140(17) -0.053(14) -0.012(13) -0.004(14)
C32E 0.17(2) 0.17(2) 0.17(2) -0.076(16) -0.037(16) -0.048(15)
C33A 0.10(2) 0.072(19) 0.062(17) -0.031(15) 0.012(16) -0.024(17)
C33B 0.069(15) 0.050(13) 0.051(13) -0.013(11) 0.002(11) 0.004(11)
C33C 0.107(16) 0.118(17) 0.108(16) -0.025(13) -0.036(13) 0.014(13)
C33D 0.133(17) 0.125(16) 0.127(16) -0.046(12) -0.022(12) 0.008(12)
C33E 0.143(12) 0.135(12) 0.138(12) -0.045(9) -0.026(9) 0.018(9)
C34A 0.105(17) 0.072(14) 0.059(13) -0.022(12) 0.012(12) 0.007(13)
C34B 0.117(18) 0.082(15) 0.045(12) -0.026(11) -0.003(12) -0.021(13)
C34C 0.093(14) 0.103(15) 0.080(13) -0.029(11) -0.010(11) -0.007(12)
C34D 0.128(16) 0.155(18) 0.140(17) -0.053(14) -0.012(13) -0.004(14)
C34E 0.17(2) 0.17(2) 0.17(2) -0.076(16) -0.037(16) -0.048(15)
C35A 0.064(16) 0.068(18) 0.10(2) -0.010(17) -0.019(16) 0.006(14)
C35B 0.044(12) 0.11(3) 0.051(15) -0.001(15) -0.014(11) 0.014(14)
C35C 0.076(15) 0.104(18) 0.085(17) -0.027(14) -0.006(13) -0.004(14)
C35D 0.14(3) 0.15(3) 0.15(3) -0.052(19) -0.001(18) -0.002(18)
C35E 0.15(3) 0.17(3) 0.18(3) -0.06(2) 0.00(2) 0.00(2)
C36A 0.066(14) 0.046(12) 0.056(14) -0.022(11) 0.016(11) -0.011(10)
C36B 0.075(18) 0.09(2) 0.08(2) -0.050(18) 0.006(15) 0.006(15)
C36C 0.084(19) 0.08(2) 0.075(19) -0.059(17) 0.013(15) -0.018(16)
C36D 0.11(2) 0.11(2) 0.11(2) -0.051(16) -0.007(16) -0.012(16)
C36E 0.15(3) 0.17(3) 0.18(3) -0.06(2) 0.00(2) 0.00(2)
C37A 0.052(16) 0.034(15) 0.035(15) -0.005(12) -0.007(12) 0.009(13)
C37B 0.10(3) 0.10(3) 0.10(3) -0.030(19) -0.008(18) 0.014(18)
C37C 0.10(3) 0.10(3) 0.09(3) -0.049(19) -0.024(18) -0.001(18)
C37D 0.12(3) 0.12(3) 0.12(3) -0.05(2) -0.03(2) -0.008(19)
C37E 0.070(18) 0.079(19) 0.07(3) -0.01(2) 0.02(2) 0.027(15)
C38A 0.044(11) 0.040(11) 0.042(11) -0.010(8) -0.003(8) 0.012(9)
C38B 0.041(11) 0.045(11) 0.041(11) -0.011(9) -0.004(8) 0.009(9)
C38C 0.086(16) 0.079(15) 0.098(16) -0.029(12) -0.014(12) 0.005(12)
C38D 0.086(16) 0.079(15) 0.098(16) -0.029(12) -0.014(12) 0.005(12)
C38E 0.18(6) 0.18(6) 0.16(6) -0.07(4) -0.07(4) 0.01(4)
C39A 0.082(15) 0.041(10) 0.023(9) -0.021(8) 0.013(9) -0.002(10)
C39B 0.090(15) 0.052(11) 0.055(12) -0.017(10) 0.021(11) 0.016(11)
C39C 0.084(13) 0.051(10) 0.051(11) -0.021(9) 0.015(10) -0.008(10)
C39D 0.105(17) 0.050(12) 0.079(15) -0.010(11) 0.024(13) 0.030(12)
C39E 0.12(2) 0.10(2) 0.10(2) -0.021(16) 0.023(17) -0.036(17)
S1 0.060(3) 0.0280(19) 0.035(2) -0.0152(17) -0.0135(19) -0.0001(18)
S01P 0.065(3) 0.032(2) 0.032(2) -0.0131(17) -0.003(2) 0.008(2)
S2 0.055(3) 0.032(2) 0.035(2) -0.0096(17) -0.0107(19) -0.0016(18)
S3 0.059(3) 0.0225(18) 0.045(2) -0.0105(17) -0.014(2) -0.0056(17)
S4 0.067(3) 0.038(2) 0.061(3) -0.012(2) -0.032(3) -0.009(2)
S5 0.066(3) 0.0266(19) 0.043(3) -0.0069(18) -0.019(2) -0.0024(19)
S6 0.082(4) 0.0259(19) 0.037(2) -0.0126(18) -0.018(2) 0.013(2)
S7 0.047(2) 0.0287(18) 0.0276(19) -0.0086(15) -0.0107(16) -0.0014(16)
S8 0.062(3) 0.070(4) 0.065(3) -0.048(3) -0.035(3) 0.029(3)
S9 0.050(2) 0.033(2) 0.038(2) -0.0150(18) -0.0062(19) 0.0020(18)
S11 0.050(2) 0.032(2) 0.0244(19) -0.0058(16) -0.0025(17) 0.0010(17)
S12 0.052(3) 0.099(5) 0.067(4) -0.055(4) -0.023(3) 0.017(3)
S13 0.060(3) 0.0206(17) 0.037(2) -0.0060(16) -0.0167(19) -0.0051(17)
S14 0.050(2) 0.0297(19) 0.0230(18) -0.0048(15) -0.0127(16) 0.0006(16)
S15 0.056(2) 0.0247(18) 0.031(2) -0.0041(16) -0.0125(18) -0.0023(17)
S16 0.094(4) 0.026(2) 0.028(2) -0.0047(17) -0.007(2) 0.016(2)
S17 0.081(4) 0.042(3) 0.050(3) 0.003(2) -0.034(3) -0.026(3)
S18 0.068(3) 0.0285(19) 0.029(2) -0.0131(16) -0.0092(19) 0.0008(19)
S21 0.048(2) 0.0262(19) 0.044(2) -0.0112(18) 0.0038(19) -0.0060(17)
S22 0.052(3) 0.0256(19) 0.053(3) -0.0125(19) 0.005(2) -0.0023(18)
S23 0.049(4) 0.044(4) 0.043(4) -0.017(3) -0.006(3) 0.001(3)
S23B 0.035(7) 0.019(6) 0.073(12) -0.017(7) 0.008(7) -0.003(5)
S24 0.093(4) 0.028(2) 0.030(2) -0.0118(17) -0.002(2) 0.011(2)
S25 0.049(3) 0.064(3) 0.043(3) -0.005(2) -0.007(2) -0.002(2)
S26 0.048(2) 0.039(2) 0.040(2) -0.021(2) 0.0146(19) -0.0067(19)
S27 0.060(3) 0.080(4) 0.053(3) -0.024(3) -0.005(3) -0.010(3)
S28 0.105(5) 0.026(2) 0.031(2) -0.0089(18) 0.003(3) -0.008(2)
S29 0.068(3) 0.032(2) 0.035(2) -0.0142(18) 0.000(2) -0.004(2)
S31 0.052(3) 0.043(2) 0.033(2) -0.0135(19) 0.0072(19) -0.017(2)
S32 0.084(4) 0.025(2) 0.046(3) -0.0097(19) 0.011(3) 0.000(2)
S33 0.067(3) 0.041(3) 0.058(3) -0.008(2) -0.011(3) 0.008(2)
S34 0.145(7) 0.030(2) 0.030(2) -0.0073(19) 0.019(3) 0.018(3)
S35 0.045(3) 0.067(4) 0.053(3) 0.005(3) -0.003(2) 0.014(2)
S36 0.049(3) 0.037(2) 0.078(4) -0.031(3) 0.019(3) -0.003(2)
S37 0.039(6) 0.037(9) 0.064(10) -0.018(8) -0.008(5) 0.009(6)
S37B 0.057(9) 0.039(9) 0.033(7) -0.020(7) 0.006(6) -0.003(7)
S38 0.055(4) 0.024(2) 0.032(3) -0.006(2) 0.004(4) 0.000(3)
S39 0.081(4) 0.030(2) 0.033(2) -0.0129(18) 0.007(2) -0.002(2)
C8AG 0.045(16) 0.049(17) 0.08(2) -0.014(15) -0.001(14) -0.029(14)
C8BG 0.08(2) 0.07(2) 0.07(2) -0.023(16) -0.013(16) -0.002(16)
C8CG 0.084(13) 0.051(10) 0.051(11) -0.021(9) 0.015(10) -0.008(10)
C8DG 0.09(3) 0.09(3) 0.08(3) -0.026(19) -0.017(18) -0.001(18)
C8EG 0.12(2) 0.10(2) 0.10(2) -0.021(16) 0.023(17) -0.036(17)
S38B 0.055(4) 0.024(2) 0.032(3) -0.006(2) 0.004(4) 0.000(3)

loop_
_atom_type_symbol
_atom_type_description
_atom_type_scat_dispersion_real
_atom_type_scat_dispersion_imag
_atom_type_scat_source
C C 0.0181 0.0091 'International Tables Vol C Tables 4.2.6.8 and 6.1.1.4'
H H 0.0000 0.0000 'International Tables Vol C Tables 4.2.6.8 and 6.1.1.4'
Au Au -4.4197 7.2980 'International Tables Vol C Tables 4.2.6.8 and 6.1.1.4'
S S 0.3331 0.5567 'International Tables Vol C Tables 4.2.6.8 and 6.1.1.4'

loop_
_exptl_crystal_face_index_h
_exptl_crystal_face_index_k
_exptl_crystal_face_index_l
_exptl_crystal_face_perp_dist
_exptl_oxdiff_crystal_face_indexfrac_h
_exptl_oxdiff_crystal_face_indexfrac_k
_exptl_oxdiff_crystal_face_indexfrac_l
_exptl_oxdiff_crystal_face_x
_exptl_oxdiff_crystal_face_y
_exptl_oxdiff_crystal_face_z
-1 -11 10 0.0299 -1.0055 -11.0027 9.9927 0.0585 -1.0135 0.0493
10 2 10 0.0345 10.0010 2.0029 10.0027 -0.9485 -0.1017 0.0436
-10 -2 -10 0.0328 -10.0010 -2.0029 -10.0027 0.9485 0.1017 -0.0436
4 -11 -17 0.0956 4.0021 -10.9979 -17.0004 -0.0484 0.0415 0.9935
-4 11 17 0.1000 -4.0021 10.9979 17.0004 0.0484 -0.0415 -0.9935
1 11 -10 0.0236 1.0055 11.0027 -9.9927 -0.0585 1.0135 -0.0493

loop_
_geom_angle_atom_site_label_1
_geom_angle_atom_site_label_2
_geom_angle_atom_site_label_3
_geom_angle
_geom_angle_site_symmetry_1
_geom_angle_site_symmetry_3
Au2 Au1 Au2 180.0 2_676 .
Au2 Au1 Au4 116.55(2) 2_676 2_676
Au2 Au1 Au4 116.55(2) . .
Au2 Au1 Au4 63.45(2) 2_676 .
Au2 Au1 Au4 63.46(2) . 2_676
Au3 Au1 Au2 65.22(2) 2_676 2_676
Au3 Au1 Au2 65.22(2) . .
Au3 Au1 Au2 114.78(2) . 2_676
Au3 Au1 Au2 114.78(2) 2_676 .
Au3 Au1 Au3 180.0 2_676 .
Au3 Au1 Au4 59.62(2) 2_676 2_676
Au3 Au1 Au4 120.37(2) . 2_676
Au3 Au1 Au4 59.63(2) . .
Au3 Au1 Au4 120.37(2) 2_676 .
Au4 Au1 Au4 180.0 . 2_676
Au5 Au1 Au2 64.30(2) 2_676 2_676
Au5 Au1 Au2 64.29(2) . .
Au5 Au1 Au2 115.70(2) . 2_676
Au5 Au1 Au2 115.71(2) 2_676 .
Au5 Au1 Au3 115.69(2) 2_676 .
Au5 Au1 Au3 115.69(2) . 2_676
Au5 Au1 Au3 64.31(2) . .
Au5 Au1 Au3 64.31(2) 2_676 2_676
Au5 Au1 Au4 65.30(2) 2_676 2_676
Au5 Au1 Au4 114.70(2) . 2_676
Au5 Au1 Au4 114.69(2) 2_676 .
Au5 Au1 Au4 65.31(2) . .
Au5 Au1 Au5 180.0 2_676 .
Au5 Au1 Au11 120.34(2) . .
Au5 Au1 Au11 59.66(2) 2_676 .
Au5 Au1 Au11 59.66(2) . 2_676
Au5 Au1 Au11 120.35(2) 2_676 2_676
Au8 Au1 Au2 60.03(2) 2_676 .
Au8 Au1 Au2 119.97(2) . .
Au8 Au1 Au2 60.03(2) . 2_676
Au8 Au1 Au2 119.97(2) 2_676 2_676
Au8 Au1 Au3 117.21(2) 2_676 2_676
Au8 Au1 Au3 117.21(2) . .
Au8 Au1 Au3 62.79(2) 2_676 .
Au8 Au1 Au3 62.79(2) . 2_676
Au8 Au1 Au4 66.51(2) 2_676 2_676
Au8 Au1 Au4 113.49(2) 2_676 .
Au8 Au1 Au4 113.49(2) . 2_676
Au8 Au1 Au4 66.51(2) . .
Au8 Au1 Au5 114.36(2) . 2_676
Au8 Au1 Au5 65.64(2) . .
Au8 Au1 Au5 65.64(2) 2_676 2_676
Au8 Au1 Au5 114.36(2) 2_676 .
Au8 Au1 Au8 180.0 2_676 .
Au8 Au1 Au11 63.33(2) . 2_676
Au8 Au1 Au11 116.68(2) . .
Au8 Au1 Au11 63.33(2) 2_676 .
Au8 Au1 Au11 116.67(2) 2_676 2_676
Au11 Au1 Au2 116.05(2) . .
Au11 Au1 Au2 63.95(2) . 2_676
Au11 Au1 Au2 63.95(2) 2_676 .
Au11 Au1 Au2 116.05(2) 2_676 2_676
Au11 Au1 Au3 64.31(2) . .
Au11 Au1 Au3 115.69(2) 2_676 .
Au11 Au1 Au3 64.32(2) 2_676 2_676
Au11 Au1 Au3 115.69(2) . 2_676
Au11 Au1 Au4 63.80(2) . .
Au11 Au1 Au4 116.19(2) 2_676 .
Au11 Au1 Au4 116.19(2) . 2_676
Au11 Au1 Au4 63.81(2) 2_676 2_676
Au11 Au1 Au11 180.0 2_676 .
Au1 Au2 Au3 57.24(2) . .
Au1 Au2 Au4 58.30(2) . 2_676
Au1 Au2 Au5 57.388(19) . .
Au1 Au2 Au6 107.87(3) . .
Au1 Au2 Au9 109.83(3) . .
Au1 Au2 Au10 111.92(3) . 2_676
Au1 Au2 Au11 57.63(2) . 2_676
Au3 Au2 Au6 111.75(3) . .
Au3 Au2 Au9 61.49(3) . .
Au3 Au2 Au10 118.71(3) . 2_676
Au4 Au2 Au3 109.03(3) 2_676 .
Au4 Au2 Au5 105.11(3) 2_676 .
Au4 Au2 Au6 113.16(3) 2_676 .
Au4 Au2 Au9 121.28(3) 2_676 .
Au4 Au2 Au10 64.61(3) 2_676 2_676
Au4 Au2 Au11 59.96(3) 2_676 2_676
Au5 Au2 Au3 59.36(2) . .
Au5 Au2 Au6 59.40(2) . .
Au5 Au2 Au9 113.17(3) . .
Au5 Au2 Au10 168.98(3) . 2_676
Au8 Au2 Au1 59.47(2) 2_676 .
Au8 Au2 Au3 59.79(3) 2_676 .
Au8 Au2 Au4 64.36(3) 2_676 2_676
Au8 Au2 Au5 108.12(3) 2_676 .
Au8 Au2 Au6 166.94(3) 2_676 .
Au8 Au2 Au9 62.38(3) 2_676 .
Au8 Au2 Au10 64.59(3) 2_676 2_676
Au8 Au2 Au11 110.65(3) 2_676 2_676
Au9 Au2 Au6 124.24(3) . .
Au10 Au2 Au6 127.04(3) 2_676 .
Au10 Au2 Au9 71.67(3) 2_676 .
Au11 Au2 Au3 104.35(3) 2_676 .
Au11 Au2 Au5 55.59(2) 2_676 .
Au11 Au2 Au6 60.08(2) 2_676 .
Au11 Au2 Au9 165.79(3) 2_676 .
Au11 Au2 Au10 117.80(4) 2_676 2_676
S7 Au2 Au1 151.74(10) . .
S7 Au2 Au3 123.07(12) . .
S7 Au2 Au4 127.60(12) . 2_676
S7 Au2 Au5 97.02(10) . .
S7 Au2 Au6 44.00(10) . .
S7 Au2 Au8 148.31(11) . 2_676
S7 Au2 Au9 90.39(11) . .
S7 Au2 Au10 92.76(10) . 2_676
S7 Au2 Au11 99.31(11) . 2_676
Au1 Au3 Au2 57.54(2) . .
Au1 Au3 Au5 57.53(2) . .
Au1 Au3 Au8 58.28(2) . 2_676
Au1 Au3 Au9 110.02(3) . .
Au1 Au3 Au11 57.60(2) . .
Au1 Au3 Au12 114.39(3) . .
Au1 Au3 Au13 110.46(3) . .
Au2 Au3 Au9 61.41(3) . .
Au2 Au3 Au12 117.28(3) . .
Au2 Au3 Au13 167.12(4) . .
Au4 Au3 Au1 60.39(2) . .
Au4 Au3 Au2 110.60(3) . .
Au4 Au3 Au5 63.09(3) . .
Au4 Au3 Au8 110.31(3) . 2_676
Au4 Au3 Au9 170.39(4) . .
Au4 Au3 Au11 61.67(3) . .
Au4 Au3 Au12 65.89(3) . .
Au4 Au3 Au13 62.02(3) . .
Au5 Au3 Au2 59.51(2) . .
Au5 Au3 Au9 113.23(3) . .
Au5 Au3 Au11 108.69(3) . .
Au5 Au3 Au12 66.36(3) . .
Au5 Au3 Au13 119.94(3) . .
Au8 Au3 Au2 56.23(2) 2_676 .
Au8 Au3 Au5 105.34(3) 2_676 .
Au8 Au3 Au9 61.26(3) 2_676 .
Au8 Au3 Au11 59.57(2) 2_676 .
Au8 Au3 Au12 171.67(4) 2_676 .
Au8 Au3 Au13 114.76(3) 2_676 .
Au11 Au3 Au2 104.66(3) . .
Au11 Au3 Au9 113.71(3) . .
Au11 Au3 Au12 121.20(3) . .
Au11 Au3 Au13 62.76(3) . .
Au12 Au3 Au9 121.77(3) . .
Au12 Au3 Au13 70.63(3) . .
Au13 Au3 Au9 124.62(3) . .
S2 Au3 Au1 156.38(13) . .
S2 Au3 Au2 100.63(13) . .
S2 Au3 Au4 142.90(12) . .
S2 Au3 Au5 122.09(12) . .
S2 Au3 Au8 103.43(12) . 2_676
S2 Au3 Au9 46.70(12) . .
S2 Au3 Au11 129.22(12) . .
S2 Au3 Au12 82.45(11) . .
S2 Au3 Au13 90.30(13) . .
Au1 Au4 Au2 58.25(2) . 2_676
Au1 Au4 Au5 56.87(2) . .
Au1 Au4 Au8 56.27(2) . .
Au1 Au4 Au10 107.51(3) . .
Au1 Au4 Au11 57.67(2) . .
Au1 Au4 Au12 110.67(3) . .
Au1 Au4 Au13 112.16(3) . .
Au2 Au4 Au5 104.83(3) 2_676 .
Au2 Au4 Au8 55.30(3) 2_676 .
Au2 Au4 Au10 59.32(2) 2_676 .
Au2 Au4 Au11 60.14(3) 2_676 .
Au2 Au4 Au12 168.55(3) 2_676 .
Au2 Au4 Au13 115.51(3) 2_676 .
Au3 Au4 Au1 59.99(2) . .
Au3 Au4 Au2 110.62(3) . 2_676
Au3 Au4 Au5 61.38(3) . .
Au3 Au4 Au8 108.77(3) . .
Au3 Au4 Au10 167.46(4) . .
Au3 Au4 Au11 62.21(3) . .
Au3 Au4 Au12 61.66(3) . .
Au3 Au4 Au13 64.55(3) . .
Au5 Au4 Au8 59.39(3) . .
Au5 Au4 Au10 112.05(3) . .
Au5 Au4 Au12 64.38(3) . .
Au5 Au4 Au13 120.68(3) . .
Au8 Au4 Au10 59.88(3) . .
Au8 Au4 Au12 117.42(3) . .
Au8 Au4 Au13 167.30(3) . .
Au11 Au4 Au5 107.83(3) . .
Au11 Au4 Au8 103.69(3) . .
Au11 Au4 Au10 113.29(3) . .
Au11 Au4 Au12 117.95(3) . .
Au11 Au4 Au13 63.78(3) . .
Au12 Au4 Au10 126.88(3) . .
Au13 Au4 Au10 125.36(3) . .
Au13 Au4 Au12 70.00(3) . .
S6 Au4 Au1 153.35(15) . .
S6 Au4 Au2 100.31(13) . 2_676
S6 Au4 Au3 146.37(14) . .
S6 Au4 Au5 123.44(14) . .
S6 Au4 Au8 99.40(16) . .
S6 Au4 Au10 46.01(14) . .
S6 Au4 Au11 128.61(13) . .
S6 Au4 Au12 89.40(12) . .
S6 Au4 Au13 90.72(16) . .
Au1 Au5 Au2 58.317(19) . .
Au1 Au5 Au3 58.15(2) . .
Au1 Au5 Au4 57.830(19) . .
Au1 Au5 Au6 114.06(3) . .
Au1 Au5 Au7 112.61(3) . .
Au1 Au5 Au8 57.175(18) . .
Au1 Au5 Au12 108.35(3) . .
Au2 Au5 Au4 105.85(3) . .
Au2 Au5 Au6 65.85(2) . .
Au2 Au5 Au7 120.59(4) . .
Au2 Au5 Au8 107.84(3) . .
Au2 Au5 Au12 112.06(3) . .
Au3 Au5 Au2 61.13(3) . .
Au3 Au5 Au4 55.53(2) . .
Au3 Au5 Au6 118.83(3) . .
Au3 Au5 Au7 169.12(3) . .
Au3 Au5 Au8 105.49(3) . .
Au3 Au5 Au12 58.64(2) . .
Au4 Au5 Au6 171.41(3) . .
Au4 Au5 Au7 115.57(3) . .
Au4 Au5 Au12 60.64(2) . .
Au6 Au5 Au12 123.52(3) . .
Au7 Au5 Au6 69.15(3) . .
Au7 Au5 Au12 124.65(3) . .
Au8 Au5 Au4 61.12(3) . .
Au8 Au5 Au6 118.15(3) . .
Au8 Au5 Au7 63.63(3) . .
Au8 Au5 Au12 115.63(3) . .
Au11 Au5 Au1 60.25(2) 2_676 .
Au11 Au5 Au2 61.99(3) 2_676 .
Au11 Au5 Au3 110.91(3) 2_676 .
Au11 Au5 Au4 110.32(3) 2_676 .
Au11 Au5 Au6 64.43(3) 2_676 .
Au11 Au5 Au7 64.64(3) 2_676 .
Au11 Au5 Au8 60.51(3) 2_676 .
Au11 Au5 Au12 168.53(3) 2_676 .
S1 Au5 Au1 152.42(13) . .
S1 Au5 Au2 127.58(12) . .
S1 Au5 Au3 99.08(12) . .
S1 Au5 Au4 97.35(12) . .
S1 Au5 Au6 89.87(12) . .
S1 Au5 Au7 87.95(12) . .
S1 Au5 Au8 124.50(12) . .
S1 Au5 Au11 147.16(13) . 2_676
S1 Au5 Au12 44.29(12) . .
Au5 Au6 Au2 54.75(2) . .
Au5 Au6 Au11 52.15(2) . 2_676
Au11 Au6 Au2 54.29(2) 2_676 .
S4 Au6 Au2 140.01(14) . .
S4 Au6 Au5 92.65(14) . .
S4 Au6 Au11 88.38(15) . 2_676
S4 Au6 S7 173.04(18) . .
S7 Au6 Au2 45.73(10) . .
S7 Au6 Au5 94.29(11) . .
S7 Au6 Au11 95.47(10) . 2_676
Au5 Au7 Au8 56.42(2) . .
Au5 Au7 Au11 52.13(2) . 2_676
Au11 Au7 Au8 54.21(2) 2_676 .
S3 Au7 Au5 95.71(12) . .
S3 Au7 Au8 46.99(10) . .
S3 Au7 Au11 97.70(11) . 2_676
S3 Au7 S4 171.77(18) . .
S4 Au7 Au5 92.48(14) . .
S4 Au7 Au8 140.31(13) . .
S4 Au7 Au11 87.97(13) . 2_676
Au1 Au8 Au2 60.50(2) . 2_676
Au1 Au8 Au3 58.93(2) . 2_676
Au1 Au8 Au4 57.22(2) . .
Au1 Au8 Au5 57.188(19) . .
Au1 Au8 Au7 109.42(3) . .
Au1 Au8 Au9 112.38(3) . 2_676
Au1 Au8 Au10 110.51(3) . .
Au1 Au8 Au11 58.41(2) . 2_676
Au2 Au8 Au3 63.98(3) 2_676 2_676
Au2 Au8 Au4 60.34(3) 2_676 .
Au2 Au8 Au5 109.04(3) 2_676 .
Au2 Au8 Au7 168.92(4) 2_676 .
Au2 Au8 Au9 64.60(3) 2_676 2_676
Au2 Au8 Au10 61.82(3) 2_676 .
Au2 Au8 Au11 112.18(3) 2_676 2_676
Au3 Au8 Au4 109.14(3) 2_676 .
Au3 Au8 Au5 105.85(3) 2_676 .
Au3 Au8 Au7 116.10(3) 2_676 .
Au3 Au8 Au9 63.46(3) 2_676 2_676
Au3 Au8 Au10 119.96(3) 2_676 .
Au3 Au8 Au11 61.33(3) 2_676 2_676
Au4 Au8 Au7 111.09(3) . .
Au4 Au8 Au9 119.68(3) . 2_676
Au4 Au8 Au10 62.46(3) . .
Au5 Au8 Au4 59.49(3) . .
Au5 Au8 Au7 59.94(2) . .
Au5 Au8 Au9 168.94(3) . 2_676
Au5 Au8 Au10 114.37(4) . .
Au9 Au8 Au7 126.04(3) 2_676 .
Au9 Au8 Au10 71.48(3) 2_676 .
Au10 Au8 Au7 122.12(3) . .
Au11 Au8 Au4 104.98(3) 2_676 .
Au11 Au8 Au5 55.58(3) 2_676 .
Au11 Au8 Au7 61.64(2) 2_676 .
Au11 Au8 Au9 117.11(4) 2_676 2_676
Au11 Au8 Au10 167.40(4) 2_676 .
S3 Au8 Au1 153.80(12) . .
S3 Au8 Au2 143.57(12) . 2_676
S3 Au8 Au3 132.24(14) . 2_676
S3 Au8 Au4 118.61(14) . .
S3 Au8 Au5 97.50(13) . .
S3 Au8 Au7 45.41(12) . .
S3 Au8 Au9 92.30(13) . 2_676
S3 Au8 Au10 84.89(13) . .
S3 Au8 Au11 103.27(12) . 2_676
Au2 Au9 Au3 57.09(2) . .
Au8 Au9 Au2 53.03(2) 2_676 .
Au8 Au9 Au3 55.28(2) 2_676 .
S2 Au9 Au2 98.54(13) . .
S2 Au9 Au3 48.78(12) . .
S2 Au9 Au8 99.74(12) . 2_676
S5 Au9 Au2 88.19(14) 2_676 .
S5 Au9 Au3 137.69(14) 2_676 .
S5 Au9 Au8 85.40(13) 2_676 2_676
S5 Au9 S2 173.13(19) 2_676 .
Au2 Au10 Au4 56.07(2) 2_676 .
Au2 Au10 Au8 53.58(2) 2_676 .
Au8 Au10 Au4 57.66(2) . .
S5 Au10 Au2 90.52(12) . 2_676
S5 Au10 Au4 139.18(13) . .
S5 Au10 Au8 84.44(13) . .
S5 Au10 S6 170.23(17) . .
S6 Au10 Au2 98.86(11) . 2_676
S6 Au10 Au4 47.73(11) . .
S6 Au10 Au8 98.89(13) . .
Au1 Au11 Au2 58.42(2) . 2_676
Au1 Au11 Au3 58.09(2) . .
Au1 Au11 Au4 58.52(2) . .
Au1 Au11 Au6 113.12(3) . 2_676
Au1 Au11 Au7 111.36(3) . 2_676
Au1 Au11 Au8 58.26(2) . 2_676
Au1 Au11 Au13 109.50(3) . .
Au2 Au11 Au3 105.52(3) 2_676 .
Au2 Au11 Au6 65.64(3) 2_676 2_676
Au2 Au11 Au7 119.73(3) 2_676 2_676
Au2 Au11 Au13 111.90(3) 2_676 .
Au3 Au11 Au6 170.74(4) . 2_676
Au3 Au11 Au7 116.37(3) . 2_676
Au3 Au11 Au13 61.14(3) . .
Au4 Au11 Au2 59.90(3) . 2_676
Au4 Au11 Au3 56.12(2) . .
Au4 Au11 Au6 117.93(3) . 2_676
Au4 Au11 Au7 169.18(4) . 2_676
Au4 Au11 Au13 59.80(3) . .
Au5 Au11 Au1 60.10(2) 2_676 .
Au5 Au11 Au2 62.43(3) 2_676 2_676
Au5 Au11 Au3 110.72(3) 2_676 .
Au5 Au11 Au4 110.58(3) 2_676 .
Au5 Au11 Au6 63.42(3) 2_676 2_676
Au5 Au11 Au7 63.23(3) 2_676 2_676
Au5 Au11 Au8 63.91(3) 2_676 2_676
Au5 Au11 Au13 169.50(3) 2_676 .
Au6 Au11 Au7 68.34(3) 2_676 2_676
Au6 Au11 Au13 123.65(3) 2_676 .
Au7 Au11 Au13 125.48(4) 2_676 .
Au8 Au11 Au2 110.69(3) 2_676 2_676
Au8 Au11 Au3 59.10(2) 2_676 .
Au8 Au11 Au4 105.37(3) 2_676 .
Au8 Au11 Au6 120.21(3) 2_676 2_676
Au8 Au11 Au7 64.16(2) 2_676 2_676
Au8 Au11 Au13 112.95(3) 2_676 .
S8 Au11 Au1 153.72(13) . .
S8 Au11 Au2 115.18(19) . 2_676
S8 Au11 Au3 105.15(14) . .
S8 Au11 Au4 95.63(14) . .
S8 Au11 Au5 143.27(13) . 2_676
S8 Au11 Au6 81.89(15) . 2_676
S8 Au11 Au7 94.01(14) . 2_676
S8 Au11 Au8 134.09(19) . 2_676
S8 Au11 Au13 46.45(12) . .
Au3 Au12 Au4 52.46(2) . .
Au3 Au12 Au5 55.00(2) . .
Au4 Au12 Au5 54.98(2) . .
Au45 Au12 Au3 160.16(4) . .
Au45 Au12 Au4 147.32(4) . .
Au45 Au12 Au5 130.75(5) . .
Au79 Au12 Au3 168.0(2) . .
Au79 Au12 Au4 139.5(2) . .
Au79 Au12 Au5 127.6(4) . .
S1 Au12 Au3 96.43(11) . .
S1 Au12 Au4 92.98(12) . .
S1 Au12 Au5 45.15(11) . .
S1 Au12 Au45 85.65(12) . .
S1 Au12 Au79 83.2(4) . .
S1 Au12 S9 176.75(17) . .
S9 Au12 Au3 84.75(11) . .
S9 Au12 Au4 90.14(12) . .
S9 Au12 Au5 137.02(11) . .
S9 Au12 Au45 92.23(12) . .
S9 Au12 Au79 95.0(4) . .
Au3 Au13 Au11 56.10(2) . .
Au4 Au13 Au3 53.42(2) . .
Au4 Au13 Au11 56.43(2) . .
S8 Au13 Au3 101.59(13) . .
S8 Au13 Au4 93.85(18) . .
S8 Au13 Au11 47.82(14) . .
S9 Au13 Au3 84.08(13) . .
S9 Au13 Au4 94.10(13) . .
S9 Au13 Au11 139.12(13) . .
S9 Au13 S8 172.0(2) . .
Au15 Au14 Au15 180.0 . 2_765
Au15 Au14 Au16 64.91(2) . .
Au15 Au14 Au16 115.09(2) . 2_765
Au15 Au14 Au16 115.09(2) 2_765 .
Au15 Au14 Au16 64.91(2) 2_765 2_765
Au15 Au14 Au17 66.15(2) 2_765 2_765
Au15 Au14 Au17 113.85(2) . 2_765
Au15 Au14 Au17 66.15(2) . .
Au15 Au14 Au17 113.85(2) 2_765 .
Au15 Au14 Au18 60.08(2) 2_765 .
Au15 Au14 Au18 119.92(2) . .
Au15 Au14 Au18 119.92(2) 2_765 2_765
Au15 Au14 Au18 60.08(2) . 2_765
Au15 Au14 Au20 62.82(2) 2_765 .
Au15 Au14 Au20 62.82(2) . 2_765
Au15 Au14 Au20 117.18(2) . .
Au15 Au14 Au20 117.18(2) 2_765 2_765
Au16 Au14 Au16 180.0 . 2_765
Au16 Au14 Au17 115.45(2) 2_765 .
Au16 Au14 Au17 64.55(2) . .
Au16 Au14 Au17 115.45(2) . 2_765
Au16 Au14 Au17 64.55(2) 2_765 2_765
Au16 Au14 Au18 64.89(2) . .
Au16 Au14 Au18 115.11(2) . 2_765
Au16 Au14 Au18 115.12(2) 2_765 .
Au16 Au14 Au18 64.88(2) 2_765 2_765
Au17 Au14 Au17 180.0 2_765 .
Au18 Au14 Au17 63.72(2) . 2_765
Au18 Au14 Au17 63.72(2) 2_765 .
Au18 Au14 Au17 116.28(2) . .
Au18 Au14 Au17 116.28(2) 2_765 2_765
Au18 Au14 Au18 180.00(3) 2_765 .
Au19 Au14 Au15 116.72(2) 2_765 2_765
Au19 Au14 Au15 63.29(2) 2_765 .
Au19 Au14 Au15 116.72(2) . .
Au19 Au14 Au15 63.28(2) . 2_765
Au19 Au14 Au16 120.33(2) 2_765 2_765
Au19 Au14 Au16 59.67(2) 2_765 .
Au19 Au14 Au16 59.67(2) . 2_765
Au19 Au14 Au16 120.33(2) . .
Au19 Au14 Au17 115.75(2) . 2_765
Au19 Au14 Au17 64.25(2) . .
Au19 Au14 Au17 115.75(2) 2_765 .
Au19 Au14 Au17 64.25(2) 2_765 2_765
Au19 Au14 Au18 115.95(2) 2_765 2_765
Au19 Au14 Au18 64.05(2) . 2_765
Au19 Au14 Au18 64.05(2) 2_765 .
Au19 Au14 Au18 115.95(2) . .
Au19 Au14 Au19 180.0 2_765 .
Au19 Au14 Au20 115.75(2) . 2_765
Au19 Au14 Au20 64.25(2) 2_765 2_765
Au19 Au14 Au20 115.75(2) 2_765 .
Au19 Au14 Au20 64.25(2) . .
Au20 Au14 Au16 64.73(2) 2_765 2_765
Au20 Au14 Au16 115.27(2) 2_765 .
Au20 Au14 Au16 64.73(2) . .
Au20 Au14 Au16 115.27(2) . 2_765
Au20 Au14 Au17 59.75(2) 2_765 2_765
Au20 Au14 Au17 59.75(2) . .
Au20 Au14 Au17 120.25(2) . 2_765
Au20 Au14 Au17 120.25(2) 2_765 .
Au20 Au14 Au18 114.89(2) 2_765 .
Au20 Au14 Au18 65.11(2) . .
Au20 Au14 Au18 65.11(2) 2_765 2_765
Au20 Au14 Au18 114.89(2) . 2_765
Au20 Au14 Au20 180.0 . 2_765
Au14 Au15 Au16 57.602(18) . .
Au14 Au15 Au17 57.252(19) . .
Au14 Au15 Au18 60.292(19) . 2_765
Au14 Au15 Au19 58.315(19) . 2_765
Au14 Au15 Au20 58.594(19) . 2_765
Au14 Au15 Au21 110.93(3) . .
Au14 Au15 Au23 110.14(3) . .
Au14 Au15 Au26 112.25(3) . 2_765
Au16 Au15 Au17 59.25(2) . .
Au16 Au15 Au21 113.77(3) . .
Au16 Au15 Au23 60.56(2) . .
Au16 Au15 Au26 169.48(3) . 2_765
Au17 Au15 Au21 62.61(3) . .
Au17 Au15 Au23 111.59(3) . .
Au17 Au15 Au26 119.20(3) . 2_765
Au18 Au15 Au16 109.19(3) 2_765 .
Au18 Au15 Au17 60.64(3) 2_765 .
Au18 Au15 Au19 111.81(3) 2_765 2_765
Au18 Au15 Au20 63.65(3) 2_765 2_765
Au18 Au15 Au21 62.78(2) 2_765 .
Au18 Au15 Au23 169.64(3) 2_765 .
Au18 Au15 Au26 64.10(2) 2_765 2_765
Au19 Au15 Au16 55.90(2) 2_765 .
Au19 Au15 Au17 104.82(3) 2_765 .
Au19 Au15 Au21 167.42(4) 2_765 .
Au19 Au15 Au23 62.08(2) 2_765 .
Au19 Au15 Au26 117.69(3) 2_765 2_765
Au20 Au15 Au16 106.02(3) 2_765 .
Au20 Au15 Au17 109.00(3) 2_765 .
Au20 Au15 Au19 61.11(2) 2_765 2_765
Au20 Au15 Au21 120.74(3) 2_765 .
Au20 Au15 Au23 116.04(3) 2_765 .
Au20 Au15 Au26 64.03(2) 2_765 2_765
Au21 Au15 Au23 121.24(3) . .
Au26 Au15 Au21 71.26(3) 2_765 .
Au26 Au15 Au23 125.78(3) 2_765 .
S13 Au15 Au14 153.55(12) . .
S13 Au15 Au16 96.37(12) . .
S13 Au15 Au17 116.06(13) . .
S13 Au15 Au18 142.69(11) . 2_765
S13 Au15 Au19 104.93(11) . 2_765
S13 Au15 Au20 134.94(13) . 2_765
S13 Au15 Au21 82.41(12) . .
S13 Au15 Au23 45.52(11) . .
S13 Au15 Au26 93.45(12) . 2_765
Au14 Au16 Au15 57.490(18) . .
Au14 Au16 Au17 58.008(18) . .
Au14 Au16 Au18 57.802(18) . .
Au14 Au16 Au20 57.582(19) . .
Au14 Au16 Au22 113.40(3) . .
Au14 Au16 Au23 112.45(3) . .
Au14 Au16 Au25 109.23(3) . .
Au15 Au16 Au18 107.72(3) . .
Au15 Au16 Au22 117.71(3) . .
Au15 Au16 Au23 63.35(2) . .
Au15 Au16 Au25 115.52(3) . .
Au17 Au16 Au15 61.38(2) . .
Au17 Au16 Au18 105.46(3) . .
Au17 Au16 Au22 170.95(3) . .
Au17 Au16 Au23 115.75(3) . .
Au17 Au16 Au25 60.88(2) . .
Au18 Au16 Au22 65.83(2) . .
Au18 Au16 Au23 120.52(3) . .
Au18 Au16 Au25 112.92(3) . .
Au19 Au16 Au14 60.06(2) 2_765 .
Au19 Au16 Au15 60.77(3) 2_765 .
Au19 Au16 Au17 110.48(3) 2_765 .
Au19 Au16 Au18 61.61(3) 2_765 .
Au19 Au16 Au20 109.97(3) 2_765 .
Au19 Au16 Au22 63.82(3) 2_765 .
Au19 Au16 Au23 64.70(3) 2_765 .
Au19 Au16 Au25 169.24(3) 2_765 .
Au20 Au16 Au15 105.44(3) . .
Au20 Au16 Au17 55.61(2) . .
Au20 Au16 Au18 60.35(2) . .
Au20 Au16 Au22 118.45(3) . .
Au20 Au16 Au23 168.76(3) . .
Au20 Au16 Au25 60.31(2) . .
Au22 Au16 Au23 69.08(3) . .
Au22 Au16 Au25 123.79(3) . .
Au23 Au16 Au25 123.90(3) . .
S18 Au16 Au14 153.78(14) . .
S18 Au16 Au15 123.15(11) . .
S18 Au16 Au17 97.92(13) . .
S18 Au16 Au18 129.12(12) . .
S18 Au16 Au19 145.83(14) . 2_765
S18 Au16 Au20 101.54(13) . .
S18 Au16 Au22 89.92(13) . .
S18 Au16 Au23 86.31(13) . .
S18 Au16 Au25 44.93(13) . .
Au14 Au17 Au15 56.599(19) . .
Au14 Au17 Au16 57.447(19) . .
Au14 Au17 Au18 58.107(19) . 2_765
Au14 Au17 Au19 57.50(2) . .
Au14 Au17 Au21 108.04(3) . .
Au14 Au17 Au24 111.59(3) . .
Au14 Au17 Au25 111.65(3) . .
Au15 Au17 Au21 59.87(2) . .
Au15 Au17 Au24 167.16(3) . .
Au15 Au17 Au25 116.79(3) . .
Au16 Au17 Au15 59.37(2) . .
Au16 Au17 Au21 111.51(3) . .
Au16 Au17 Au24 120.58(3) . .
Au16 Au17 Au25 64.33(3) . .
Au18 Au17 Au15 55.44(2) 2_765 .
Au18 Au17 Au16 105.02(3) 2_765 .
Au18 Au17 Au19 59.92(2) 2_765 .
Au18 Au17 Au21 60.12(2) 2_765 .
Au18 Au17 Au24 115.36(3) 2_765 .
Au18 Au17 Au25 169.05(4) 2_765 .
Au19 Au17 Au15 103.80(3) . .
Au19 Au17 Au16 108.39(3) . .
Au19 Au17 Au21 113.86(3) . .
Au19 Au17 Au24 63.56(3) . .
Au19 Au17 Au25 119.47(3) . .
Au20 Au17 Au14 59.76(2) . .
Au20 Au17 Au15 109.01(3) . .
Au20 Au17 Au16 62.14(3) . .
Au20 Au17 Au18 110.10(3) . 2_765
Au20 Au17 Au19 61.80(2) . .
Au20 Au17 Au21 167.75(4) . .
Au20 Au17 Au24 63.97(3) . .
Au20 Au17 Au25 63.51(2) . .
Au24 Au17 Au21 125.77(3) . .
Au24 Au17 Au25 70.81(3) . .
Au25 Au17 Au21 124.73(3) . .
S16 Au17 Au14 153.52(15) . .
S16 Au17 Au15 99.17(16) . .
S16 Au17 Au16 122.59(16) . .
S16 Au17 Au18 100.71(12) . 2_765
S16 Au17 Au19 128.90(16) . .
S16 Au17 Au20 146.42(14) . .
S16 Au17 Au21 45.66(14) . .
S16 Au17 Au24 91.25(17) . .
S16 Au17 Au25 87.86(12) . .
Au14 Au18 Au16 57.312(18) . .
Au14 Au18 Au17 58.174(19) . 2_765
Au14 Au18 Au19 57.625(19) . 2_765
Au14 Au18 Au20 57.149(19) . .
Au14 Au18 Au21 111.25(3) . 2_765
Au14 Au18 Au22 107.20(2) . .
Au14 Au18 Au26 110.53(3) . .
Au15 Au18 Au14 59.632(19) 2_765 .
Au15 Au18 Au16 108.38(3) 2_765 .
Au15 Au18 Au17 63.92(3) 2_765 2_765
Au15 Au18 Au19 110.72(3) 2_765 2_765
Au15 Au18 Au20 59.88(3) 2_765 .
Au15 Au18 Au21 63.83(3) 2_765 2_765
Au15 Au18 Au22 166.53(3) 2_765 .
Au15 Au18 Au26 62.58(3) 2_765 .
Au16 Au18 Au20 59.56(2) . .
Au16 Au18 Au21 168.22(3) . 2_765
Au16 Au18 Au22 58.92(2) . .
Au16 Au18 Au26 114.18(3) . .
Au17 Au18 Au16 105.03(3) 2_765 .
Au17 Au18 Au19 60.22(2) 2_765 2_765
Au17 Au18 Au20 108.64(3) 2_765 .
Au17 Au18 Au21 63.96(2) 2_765 2_765
Au17 Au18 Au22 112.94(3) 2_765 .
Au17 Au18 Au26 120.76(3) 2_765 .
Au19 Au18 Au16 55.40(2) 2_765 .
Au19 Au18 Au20 104.34(3) 2_765 .
Au19 Au18 Au21 117.51(3) 2_765 2_765
Au19 Au18 Au22 59.36(2) 2_765 .
Au19 Au18 Au26 166.66(3) 2_765 .
Au20 Au18 Au21 118.32(3) . 2_765
Au20 Au18 Au22 111.77(3) . .
Au20 Au18 Au26 62.39(2) . .
Au21 Au18 Au22 127.83(3) 2_765 .
Au21 Au18 Au26 71.09(3) 2_765 .
Au26 Au18 Au22 124.88(3) . .
S14 Au18 Au14 150.97(10) . .
S14 Au18 Au15 148.88(11) . 2_765
S14 Au18 Au16 96.29(10) . .
S14 Au18 Au17 128.08(12) . 2_765
S14 Au18 Au19 98.75(11) . 2_765
S14 Au18 Au20 122.92(12) . .
S14 Au18 Au21 94.16(10) . 2_765
S14 Au18 Au22 43.94(10) . .
S14 Au18 Au26 90.39(11) . .
Au14 Au19 Au15 58.40(2) . 2_765
Au14 Au19 Au17 58.26(2) . .
Au14 Au19 Au18 58.32(2) . 2_765
Au14 Au19 Au20 57.92(2) . .
Au14 Au19 Au22 113.40(3) . 2_765
Au14 Au19 Au23 111.47(3) . 2_765
Au14 Au19 Au24 108.79(3) . .
Au15 Au19 Au17 105.32(3) 2_765 .
Au15 Au19 Au18 110.64(3) 2_765 2_765
Au15 Au19 Au20 59.15(2) 2_765 .
Au15 Au19 Au22 119.74(3) 2_765 2_765
Au15 Au19 Au23 63.60(2) 2_765 2_765
Au15 Au19 Au24 112.56(3) 2_765 .
Au16 Au19 Au14 60.27(2) 2_765 .
Au16 Au19 Au15 63.33(3) 2_765 2_765
Au16 Au19 Au17 110.84(3) 2_765 .
Au16 Au19 Au18 62.99(3) 2_765 2_765
Au16 Au19 Au20 110.39(3) 2_765 .
Au16 Au19 Au22 63.62(3) 2_765 2_765
Au16 Au19 Au23 63.25(3) 2_765 2_765
Au16 Au19 Au24 169.04(3) 2_765 .
Au17 Au19 Au22 118.58(3) . 2_765
Au17 Au19 Au23 168.72(3) . 2_765
Au17 Au19 Au24 59.48(3) . .
Au18 Au19 Au17 59.86(2) 2_765 .
Au18 Au19 Au22 66.19(2) 2_765 2_765
Au18 Au19 Au23 120.44(3) 2_765 2_765
Au18 Au19 Au24 111.81(3) 2_765 .
Au20 Au19 Au17 56.00(2) . .
Au20 Au19 Au18 105.37(3) . 2_765
Au20 Au19 Au22 171.01(4) . 2_765
Au20 Au19 Au23 115.68(3) . 2_765
Au20 Au19 Au24 60.61(3) . .
Au22 Au19 Au23 68.52(2) 2_765 2_765
Au22 Au19 Au24 124.43(3) 2_765 .
Au24 Au19 Au23 125.23(3) . 2_765
S12 Au19 Au14 152.89(16) . .
S12 Au19 Au15 134.7(2) . 2_765
S12 Au19 Au16 143.70(14) . 2_765
S12 Au19 Au17 95.01(17) . .
S12 Au19 Au18 114.6(2) . 2_765
S12 Au19 Au20 105.10(15) . .
S12 Au19 Au22 81.95(15) . 2_765
S12 Au19 Au23 94.73(18) . 2_765
S12 Au19 Au24 46.68(14) . .
Au14 Au20 Au15 58.58(2) . 2_765
Au14 Au20 Au16 57.686(19) . .
Au14 Au20 Au18 57.74(2) . .
Au14 Au20 Au19 57.83(2) . .
Au14 Au20 Au24 110.79(3) . .
Au14 Au20 Au25 113.06(3) . .
Au14 Au20 Au26 109.67(3) . .
Au15 Au20 Au16 106.04(3) 2_765 .
Au15 Au20 Au18 56.47(2) 2_765 .
Au15 Au20 Au19 59.74(2) 2_765 .
Au15 Au20 Au24 115.22(3) 2_765 .
Au15 Au20 Au25 170.69(4) 2_765 .
Au15 Au20 Au26 60.93(2) 2_765 .
Au16 Au20 Au18 60.09(2) . .
Au16 Au20 Au24 119.14(3) . .
Au16 Au20 Au25 64.72(3) . .
Au16 Au20 Au26 113.28(3) . .
Au17 Au20 Au14 60.49(2) . .
Au17 Au20 Au15 110.88(3) . 2_765
Au17 Au20 Au16 62.26(3) . .
Au17 Au20 Au18 110.61(3) . .
Au17 Au20 Au19 62.20(2) . .
Au17 Au20 Au24 62.24(3) . .
Au17 Au20 Au25 64.55(2) . .
Au17 Au20 Au26 170.16(4) . .
Au18 Au20 Au24 167.77(3) . .
Au18 Au20 Au25 116.48(3) . .
Au18 Au20 Au26 60.81(2) . .
Au19 Au20 Au16 108.77(3) . .
Au19 Au20 Au18 105.03(3) . .
Au19 Au20 Au24 63.10(3) . .
Au19 Au20 Au25 120.75(3) . .
Au19 Au20 Au26 113.81(3) . .
Au24 Au20 Au25 70.60(3) . .
Au24 Au20 Au26 125.18(3) . .
Au25 Au20 Au26 122.63(3) . .
S11 Au20 Au14 155.69(12) . .
S11 Au20 Au15 103.16(11) . 2_765
S11 Au20 Au16 121.19(12) . .
S11 Au20 Au17 143.19(12) . .
S11 Au20 Au18 99.48(12) . .
S11 Au20 Au19 130.04(12) . .
S11 Au20 Au24 91.08(12) . .
S11 Au20 Au25 83.52(11) . .
S11 Au20 Au26 46.55(11) . .
Au15 Au21 Au17 57.52(2) . .
Au18 Au21 Au15 53.38(2) 2_765 .
Au18 Au21 Au17 55.92(2) 2_765 .
S15 Au21 Au15 84.61(12) 2_765 .
S15 Au21 Au17 139.09(12) 2_765 .
S15 Au21 Au18 90.37(11) 2_765 2_765
S16 Au21 Au15 98.78(14) . .
S16 Au21 Au17 47.66(11) . .
S16 Au21 Au18 98.62(12) . 2_765
S16 Au21 S15 170.69(17) . 2_765
Au16 Au22 Au18 55.24(2) . .
Au16 Au22 Au19 52.56(2) . 2_765
Au19 Au22 Au18 54.45(2) 2_765 .
S14 Au22 Au16 94.26(11) . .
S14 Au22 Au18 45.47(10) . .
S14 Au22 Au19 95.53(10) . 2_765
S17 Au22 Au16 92.98(15) . .
S17 Au22 Au18 140.19(14) . .
S17 Au22 Au19 88.06(15) . 2_765
S17 Au22 S14 172.68(19) . .
Au16 Au23 Au15 56.09(2) . .
Au16 Au23 Au19 52.06(2) . 2_765
Au19 Au23 Au15 54.32(2) 2_765 .
S13 Au23 Au15 47.52(10) . .
S13 Au23 Au16 94.12(12) . .
S13 Au23 Au19 99.36(10) . 2_765
S13 Au23 S17 172.75(17) . .
S17 Au23 Au15 139.53(13) . .
S17 Au23 Au16 92.61(14) . .
S17 Au23 Au19 86.91(15) . 2_765
Au17 Au24 Au19 56.96(2) . .
Au17 Au24 Au20 53.80(2) . .
Au20 Au24 Au19 56.29(2) . .
S01P Au24 Au17 93.81(14) . .
S01P Au24 Au19 139.22(14) . .
S01P Au24 Au20 83.98(14) . .
S01P Au24 S12 172.3(2) . .
S12 Au24 Au17 93.66(18) . .
S12 Au24 Au19 47.69(15) . .
S12 Au24 Au20 101.88(16) . .
Au17 Au25 Au16 54.79(2) . .
Au20 Au25 Au16 54.96(2) . .
Au20 Au25 Au17 51.94(2) . .
Au43 Au25 Au16 132.74(5) . .
Au43 Au25 Au17 147.40(4) . .
Au43 Au25 Au20 160.25(4) . .
Au77 Au25 Au16 133.0(2) . .
Au77 Au25 Au17 153.5(3) . .
Au77 Au25 Au20 154.2(3) . .
S01P Au25 Au16 135.17(11) . .
S01P Au25 Au17 89.94(12) . .
S01P Au25 Au20 82.25(11) . .
S01P Au25 Au43 92.04(12) . .
S01P Au25 Au77 91.2(3) . .
S01P Au25 S18 175.65(17) . .
S18 Au25 Au16 45.61(11) . .
S18 Au25 Au17 93.04(11) . .
S18 Au25 Au20 97.10(11) . .
S18 Au25 Au43 87.16(12) . .
S18 Au25 Au77 87.6(3) . .
Au15 Au26 Au18 53.32(2) 2_765 .
Au15 Au26 Au20 55.03(2) 2_765 .
Au18 Au26 Au20 56.80(2) . .
S11 Au26 Au15 98.93(11) . 2_765
S11 Au26 Au18 97.11(11) . .
S11 Au26 Au20 47.97(11) . .
S15 Au26 Au15 85.44(12) . 2_765
S15 Au26 Au18 89.52(12) . .
S15 Au26 Au20 137.91(12) . .
S15 Au26 S11 173.35(17) . .
Au28 Au27 Au38 62.21(6) . .
Au28 Au27 Au39 117.44(6) . .
Au29 Au27 Au28 59.25(4) . .
Au29 Au27 Au30 64.60(5) . .
Au29 Au27 Au33 179.23(7) . .
Au29 Au27 Au34 116.25(6) . .
Au29 Au27 Au36 116.33(7) . .
Au29 Au27 Au38 64.73(5) . .
Au29 Au27 Au39 114.71(6) . .
Au30 Au27 Au28 115.83(5) . .
Au30 Au27 Au38 116.90(6) . .
Au30 Au27 Au39 62.76(5) . .
Au31 Au27 Au28 113.79(6) . .
Au31 Au27 Au29 63.36(4) . .
Au31 Au27 Au30 59.48(4) . .
Au31 Au27 Au33 115.99(6) . .
Au31 Au27 Au34 179.25(6) . .
Au31 Au27 Au35 113.58(6) . .
Au31 Au27 Au36 67.39(4) . .
Au31 Au27 Au38 65.59(5) . .
Au31 Au27 Au39 114.36(6) . .
Au32 Au27 Au28 179.13(6) . .
Au32 Au27 Au29 119.90(6) . .
Au32 Au27 Au30 63.35(5) . .
Au32 Au27 Au31 65.60(5) . .
Au32 Au27 Au33 59.81(5) . .
Au32 Au27 Au34 114.39(7) . .
Au32 Au27 Au35 114.27(7) . .
Au32 Au27 Au36 67.51(6) . .
Au32 Au27 Au38 117.75(6) . .
Au32 Au27 Au39 62.59(6) . .
Au33 Au27 Au28 121.05(6) . .
Au33 Au27 Au30 115.53(7) . .
Au33 Au27 Au38 114.69(6) . .
Au33 Au27 Au39 65.88(6) . .
Au34 Au27 Au28 66.21(5) . .
Au34 Au27 Au30 119.80(6) . .
Au34 Au27 Au33 64.41(5) . .
Au34 Au27 Au38 114.90(6) . .
Au34 Au27 Au39 65.15(5) . .
Au35 Au27 Au28 65.30(5) . .
Au35 Au27 Au29 63.38(5) . .
Au35 Au27 Au30 63.58(5) . .
Au35 Au27 Au33 117.39(7) . .
Au35 Au27 Au34 65.71(5) . .
Au35 Au27 Au36 178.17(8) . .
Au35 Au27 Au38 119.21(7) . .
Au35 Au27 Au39 60.24(6) . .
Au36 Au27 Au28 112.93(7) . .
Au36 Au27 Au30 118.07(6) . .
Au36 Au27 Au33 62.91(6) . .
Au36 Au27 Au34 113.33(5) . .
Au36 Au27 Au38 59.55(6) . .
Au36 Au27 Au39 121.01(7) . .
Au37 Au27 Au28 64.17(5) . .
Au37 Au27 Au29 115.82(7) . .
Au37 Au27 Au30 179.17(7) . .
Au37 Au27 Au31 121.33(6) . .
Au37 Au27 Au32 116.65(6) . .
Au37 Au27 Au33 64.06(6) . .
Au37 Au27 Au34 59.39(4) . .
Au37 Au27 Au35 115.87(6) . .
Au37 Au27 Au36 62.48(5) . .
Au37 Au27 Au38 63.89(5) . .
Au37 Au27 Au39 116.45(6) . .
Au39 Au27 Au38 179.42(7) . .
Au27 Au28 Au34 56.77(4) . .
Au27 Au28 Au35 57.14(5) . .
Au27 Au28 Au37 57.58(5) . .
Au27 Au28 Au38 59.48(5) . .
Au27 Au28 Au40 113.21(6) . .
Au27 Au28 Au41 113.30(5) . .
Au27 Au28 Au51 108.72(5) . .
Au29 Au28 Au27 60.16(4) . .
Au29 Au28 Au34 109.01(6) . .
Au29 Au28 Au35 60.75(5) . .
Au29 Au28 Au37 110.88(5) . .
Au29 Au28 Au38 64.03(5) . .
Au29 Au28 Au40 64.00(6) . .
Au29 Au28 Au41 66.13(4) . .
Au29 Au28 Au51 168.72(6) . .
Au34 Au28 Au40 169.68(7) . .
Au34 Au28 Au51 60.43(4) . .
Au35 Au28 Au34 59.83(5) . .
Au35 Au28 Au40 118.38(6) . .
Au35 Au28 Au41 63.71(5) . .
Au35 Au28 Au51 112.63(6) . .
Au37 Au28 Au34 54.57(4) . .
Au37 Au28 Au35 104.20(6) . .
Au37 Au28 Au40 119.36(7) . .
Au37 Au28 Au41 167.73(7) . .
Au37 Au28 Au51 60.50(4) . .
Au38 Au28 Au34 105.30(5) . .
Au38 Au28 Au35 109.84(5) . .
Au38 Au28 Au37 60.75(5) . .
Au38 Au28 Au40 65.14(6) . .
Au38 Au28 Au41 123.74(5) . .
Au38 Au28 Au51 113.22(5) . .
Au40 Au28 Au51 125.82(6) . .
Au41 Au28 Au34 114.21(6) . .
Au41 Au28 Au40 70.86(6) . .
Au41 Au28 Au51 120.55(5) . .
S33 Au28 Au27 152.69(17) . .
S33 Au28 Au29 146.30(17) . .
S33 Au28 Au34 102.74(17) . .
S33 Au28 Au35 132.00(17) . .
S33 Au28 Au37 96.47(17) . .
S33 Au28 Au38 118.07(17) . .
S33 Au28 Au40 85.83(17) . .
S33 Au28 Au41 90.89(17) . .
S33 Au28 Au51 44.98(16) . .
Au27 Au29 Au30 57.84(5) . .
Au27 Au29 Au31 58.24(4) . .
Au27 Au29 Au35 58.29(5) . .
Au27 Au29 Au38 58.38(5) . .
Au27 Au29 Au40 113.61(6) . .
Au27 Au29 Au41 109.80(6) . .
Au27 Au29 Au49 108.20(5) . .
Au28 Au29 Au27 60.59(4) . .
Au28 Au29 Au30 111.15(6) . .
Au28 Au29 Au31 110.59(5) . .
Au28 Au29 Au35 63.89(5) . .
Au28 Au29 Au38 60.39(5) . .
Au28 Au29 Au40 64.07(6) . .
Au28 Au29 Au41 61.26(4) . .
Au28 Au29 Au49 168.69(6) . .
Au30 Au29 Au38 106.36(6) . .
Au30 Au29 Au40 170.39(7) . .
Au30 Au29 Au41 116.65(6) . .
Au30 Au29 Au49 60.06(4) . .
Au31 Au29 Au30 55.84(4) . .
Au31 Au29 Au35 105.50(6) . .
Au31 Au29 Au38 61.66(4) . .
Au31 Au29 Au40 116.88(7) . .
Au31 Au29 Au41 167.67(6) . .
Au31 Au29 Au49 59.05(3) . .
Au35 Au29 Au30 59.66(5) . .
Au35 Au29 Au38 109.47(6) . .
Au35 Au29 Au40 121.17(7) . .
Au35 Au29 Au41 63.03(5) . .
Au35 Au29 Au49 112.71(6) . .
Au38 Au29 Au40 64.08(6) . .
Au38 Au29 Au41 116.22(6) . .
Au38 Au29 Au49 113.51(5) . .
Au40 Au29 Au41 69.23(7) . .
Au40 Au29 Au49 123.37(6) . .
Au41 Au29 Au49 128.02(5) . .
S21 Au29 Au27 152.33(14) . .
S21 Au29 Au28 146.85(14) . .
S21 Au29 Au30 99.42(14) . .
S21 Au29 Au31 96.85(12) . .
S21 Au29 Au35 127.02(14) . .
S21 Au29 Au38 123.40(14) . .
S21 Au29 Au40 87.38(14) . .
S21 Au29 Au41 94.08(13) . .
S21 Au29 Au49 44.23(13) . .
Au27 Au30 Au29 57.56(5) . .
Au27 Au30 Au32 58.08(5) . .
Au27 Au30 Au35 58.05(4) . .
Au27 Au30 Au39 59.17(5) . .
Au27 Au30 Au44 109.99(5) . .
Au27 Au30 Au49 112.39(6) . .
Au27 Au30 Au50 113.82(5) . .
Au29 Au30 Au44 111.96(5) . .
Au29 Au30 Au49 65.36(4) . .
Au29 Au30 Au50 121.44(6) . .
Au31 Au30 Au27 60.02(4) . .
Au31 Au30 Au29 61.01(5) . .
Au31 Au30 Au32 63.82(5) . .
Au31 Au30 Au35 109.38(6) . .
Au31 Au30 Au39 111.73(5) . .
Au31 Au30 Au44 169.56(6) . .
Au31 Au30 Au49 62.51(4) . .
Au31 Au30 Au50 66.38(5) . .
Au32 Au30 Au29 109.22(6) . .
Au32 Au30 Au35 105.64(5) . .
Au32 Au30 Au39 59.68(5) . .
Au32 Au30 Au44 114.67(6) . .
Au32 Au30 Au49 119.35(5) . .
Au32 Au30 Au50 65.28(4) . .
Au35 Au30 Au29 59.23(5) . .
Au35 Au30 Au44 60.52(5) . .
Au35 Au30 Au49 116.94(6) . .
Au35 Au30 Au50 170.86(6) . .
Au39 Au30 Au29 106.22(6) . .
Au39 Au30 Au35 57.38(5) . .
Au39 Au30 Au44 61.45(4) . .
Au39 Au30 Au49 171.18(7) . .
Au39 Au30 Au50 115.75(6) . .
Au49 Au30 Au44 123.14(5) . .
Au50 Au30 Au44 123.16(6) . .
Au50 Au30 Au49 69.02(4) . .
S38 Au30 Au27 151.0(2) . .
S38 Au30 Au29 110.5(3) . .
S38 Au30 Au31 141.7(2) . .
S38 Au30 Au32 140.3(3) . .
S38 Au30 Au35 92.9(2) . .
S38 Au30 Au39 106.5(2) . .
S38 Au30 Au44 46.3(2) . .
S38 Au30 Au49 79.8(2) . .
S38 Au30 Au50 95.1(2) . .
Au27 Au31 Au29 58.40(4) . .
Au27 Au31 Au32 57.18(4) . .
Au27 Au31 Au36 56.41(4) . .
Au27 Au31 Au38 58.02(5) . .
Au27 Au31 Au45 105.18(5) . .
Au27 Au31 Au49 114.94(5) . .
Au27 Au31 Au50 110.51(5) . .
Au29 Au31 Au32 108.50(5) . .
Au29 Au31 Au36 103.88(5) . .
Au29 Au31 Au38 60.53(5) . .
Au29 Au31 Au45 112.77(6) . .
Au29 Au31 Au49 66.96(4) . .
Au29 Au31 Au50 119.22(5) . .
Au30 Au31 Au27 60.50(4) . .
Au30 Au31 Au29 63.15(5) . .
Au30 Au31 Au32 60.70(5) . .
Au30 Au31 Au36 109.55(5) . .
Au30 Au31 Au38 111.25(5) . .
Au30 Au31 Au45 165.49(5) . .
Au30 Au31 Au49 65.16(4) . .
Au30 Au31 Au50 61.74(4) . .
Au32 Au31 Au36 60.92(5) . .
Au32 Au31 Au38 105.07(5) . .
Au32 Au31 Au45 110.73(5) . .
Au32 Au31 Au49 118.95(5) . .
Au32 Au31 Au50 62.79(4) . .
Au36 Au31 Au45 56.82(5) . .
Au36 Au31 Au49 170.63(5) . .
Au36 Au31 Au50 116.83(6) . .
Au38 Au31 Au36 54.17(5) . .
Au38 Au31 Au45 57.84(5) . .
Au38 Au31 Au49 119.34(5) . .
Au38 Au31 Au50 167.63(5) . .
Au49 Au31 Au45 127.48(5) . .
Au49 Au31 Au50 68.34(4) . .
Au50 Au31 Au45 126.82(5) . .
S24 Au31 Au27 146.17(13) . .
S24 Au31 Au29 134.07(18) . .
S24 Au31 Au30 150.40(13) . .
S24 Au31 Au32 116.52(18) . .
S24 Au31 Au36 90.66(14) . .
S24 Au31 Au38 98.04(14) . .
S24 Au31 Au45 42.69(12) . .
S24 Au31 Au49 97.27(14) . .
S24 Au31 Au50 90.15(14) . .
Au27 Au32 Au30 58.57(5) . .
Au27 Au32 Au31 57.22(4) . .
Au27 Au32 Au36 56.37(5) . .
Au27 Au32 Au39 59.50(5) . .
Au27 Au32 Au47 112.74(6) . .
Au27 Au32 Au48 112.16(6) . .
Au27 Au32 Au50 109.66(6) . .
Au30 Au32 Au31 55.49(4) . .
Au30 Au32 Au36 105.29(6) . .
Au30 Au32 Au47 119.12(6) . .
Au30 Au32 Au48 168.14(7) . .
Au30 Au32 Au50 59.87(4) . .
Au31 Au32 Au36 60.78(4) . .
Au31 Au32 Au47 169.80(7) . .
Au31 Au32 Au48 113.97(6) . .
Au31 Au32 Au50 61.75(4) . .
Au33 Au32 Au27 60.29(5) . .
Au33 Au32 Au30 111.80(6) . .
Au33 Au32 Au31 109.33(6) . .
Au33 Au32 Au36 59.16(5) . .
Au33 Au32 Au39 64.89(5) . .
Au33 Au32 Au47 63.35(6) . .
Au33 Au32 Au48 64.64(5) . .
Au33 Au32 Au50 169.93(7) . .
Au36 Au32 Au47 116.60(6) . .
Au36 Au32 Au48 62.97(5) . .
Au36 Au32 Au50 115.79(6) . .
Au39 Au32 Au30 60.17(5) . .
Au39 Au32 Au31 105.38(6) . .
Au39 Au32 Au36 108.88(6) . .
Au39 Au32 Au47 65.47(6) . .
Au39 Au32 Au48 123.42(6) . .
Au39 Au32 Au50 111.60(5) . .
Au47 Au32 Au50 124.79(7) . .
Au48 Au32 Au47 70.30(5) . .
Au48 Au32 Au50 122.20(5) . .
S23 Au32 Au27 155.0(2) . .
S23 Au32 Au30 97.89(19) . .
S23 Au32 Au31 103.79(19) . .
S23 Au32 Au33 144.2(2) . .
S23 Au32 Au36 132.4(2) . .
S23 Au32 Au39 118.7(2) . .
S23 Au32 Au47 85.18(19) . .
S23 Au32 Au48 89.85(19) . .
S23 Au32 Au50 45.87(19) . .
Au27 Au33 Au34 57.78(5) . .
Au27 Au33 Au36 58.50(5) . .
Au27 Au33 Au37 57.75(5) . .
Au27 Au33 Au39 57.64(5) . .
Au27 Au33 Au46 108.44(7) . .
Au27 Au33 Au47 112.85(6) . .
Au27 Au33 Au48 110.23(6) . .
Au32 Au33 Au27 59.90(5) . .
Au32 Au33 Au34 108.92(6) . .
Au32 Au33 Au36 65.85(6) . .
Au32 Au33 Au37 111.21(7) . .
Au32 Au33 Au39 59.70(5) . .
Au32 Au33 Au46 167.30(7) . .
Au32 Au33 Au47 63.87(6) . .
Au32 Au33 Au48 62.59(5) . .
Au34 Au33 Au39 60.20(5) . .
Au34 Au33 Au46 58.49(4) . .
Au34 Au33 Au47 115.58(6) . .
Au34 Au33 Au48 167.79(7) . .
Au36 Au33 Au34 104.71(7) . .
Au36 Au33 Au37 58.97(6) . .
Au36 Au33 Au39 109.99(6) . .
Au36 Au33 Au46 113.72(7) . .
Au36 Au33 Au47 122.91(7) . .
Au36 Au33 Au48 64.30(6) . .
Au37 Au33 Au34 55.45(5) . .
Au37 Au33 Au39 104.93(7) . .
Au37 Au33 Au46 61.40(5) . .
Au37 Au33 Au47 168.98(7) . .
Au37 Au33 Au48 117.68(6) . .
Au39 Au33 Au46 110.72(6) . .
Au39 Au33 Au47 64.05(6) . .
Au39 Au33 Au48 116.99(6) . .
Au47 Au33 Au46 121.31(7) . .
Au47 Au33 Au48 69.77(6) . .
Au48 Au33 Au46 129.49(6) . .
S31 Au33 Au27 153.82(16) . .
S31 Au33 Au32 145.52(17) . .
S31 Au33 Au34 98.02(14) . .
S31 Au33 Au36 127.93(13) . .
S31 Au33 Au37 101.63(15) . .
S31 Au33 Au39 121.95(13) . .
S31 Au33 Au46 45.56(15) . .
S31 Au33 Au47 85.47(15) . .
S31 Au33 Au48 93.28(14) . .
Au27 Au34 Au28 57.02(4) . .
Au27 Au34 Au33 57.81(5) . .
Au27 Au34 Au35 57.07(4) . .
Au27 Au34 Au39 58.03(5) . .
Au27 Au34 Au43 107.19(5) . .
Au27 Au34 Au46 113.87(5) . .
Au27 Au34 Au51 110.66(6) . .
Au28 Au34 Au43 111.97(5) . .
Au28 Au34 Au51 62.45(4) . .
Au33 Au34 Au28 107.67(5) . .
Au33 Au34 Au35 105.15(5) . .
Au33 Au34 Au39 61.23(5) . .
Au33 Au34 Au43 113.91(6) . .
Au33 Au34 Au46 64.79(4) . .
Au33 Au34 Au51 120.02(5) . .
Au35 Au34 Au28 59.43(4) . .
Au35 Au34 Au43 59.23(5) . .
Au35 Au34 Au46 169.88(6) . .
Au35 Au34 Au51 114.02(6) . .
Au37 Au34 Au27 60.08(5) . .
Au37 Au34 Au28 61.04(5) . .
Au37 Au34 Au33 61.89(5) . .
Au37 Au34 Au35 109.13(6) . .
Au37 Au34 Au39 110.90(6) . .
Au37 Au34 Au43 167.19(5) . .
Au37 Au34 Au46 65.93(4) . .
Au37 Au34 Au51 63.27(5) . .
Au39 Au34 Au28 104.59(5) . .
Au39 Au34 Au35 55.50(5) . .
Au39 Au34 Au43 58.96(5) . .
Au39 Au34 Au46 116.92(6) . .
Au39 Au34 Au51 167.02(6) . .
Au46 Au34 Au28 121.09(5) . .
Au46 Au34 Au43 124.58(6) . .
Au46 Au34 Au51 72.37(4) . .
Au51 Au34 Au43 124.71(5) . .
S34 Au34 Au27 148.61(15) . .
S34 Au34 Au28 116.1(3) . .
S34 Au34 Au33 135.8(3) . .
S34 Au34 Au35 92.33(17) . .
S34 Au34 Au37 148.14(16) . .
S34 Au34 Au39 100.59(17) . .
S34 Au34 Au43 43.64(14) . .
S34 Au34 Au46 95.95(18) . .
S34 Au34 Au51 86.81(19) . .
Au27 Au35 Au28 57.55(5) . .
Au27 Au35 Au29 58.33(5) . .
Au27 Au35 Au30 58.36(5) . .
Au27 Au35 Au34 57.22(4) . .
Au27 Au35 Au39 60.62(5) . .
Au27 Au35 Au41 109.23(7) . .
Au27 Au35 Au43 112.85(6) . .
Au27 Au35 Au44 112.93(6) . .
Au28 Au35 Au34 60.74(4) . .
Au28 Au35 Au41 58.66(5) . .
Au28 Au35 Au43 118.82(6) . .
Au28 Au35 Au44 169.16(7) . .
Au29 Au35 Au28 55.37(5) . .
Au29 Au35 Au30 61.11(5) . .
Au29 Au35 Au34 105.41(6) . .
Au29 Au35 Au41 62.31(5) . .
Au29 Au35 Au43 170.80(6) . .
Au29 Au35 Au44 116.25(6) . .
Au30 Au35 Au28 105.52(6) . .
Au30 Au35 Au34 108.20(6) . .
Au30 Au35 Au41 117.29(7) . .
Au30 Au35 Au43 117.81(7) . .
Au30 Au35 Au44 63.68(5) . .
Au34 Au35 Au41 110.73(6) . .
Au34 Au35 Au43 65.80(5) . .
Au34 Au35 Au44 120.15(7) . .
Au39 Au35 Au28 111.10(6) . .
Au39 Au35 Au29 110.75(6) . .
Au39 Au35 Au30 61.10(5) . .
Au39 Au35 Au34 62.25(5) . .
Au39 Au35 Au41 169.48(7) . .
Au39 Au35 Au43 63.37(6) . .
Au39 Au35 Au44 63.78(5) . .
Au43 Au35 Au41 122.33(7) . .
Au44 Au35 Au41 125.81(6) . .
Au44 Au35 Au43 68.46(5) . .
S36 Au35 Au27 153.6(2) . .
S36 Au35 Au28 96.33(19) . .
S36 Au35 Au29 105.07(17) . .
S36 Au35 Au30 135.38(15) . .
S36 Au35 Au34 116.43(15) . .
S36 Au35 Au39 143.06(18) . .
S36 Au35 Au41 46.14(18) . .
S36 Au35 Au43 82.08(16) . .
S36 Au35 Au44 92.61(19) . .
Au27 Au36 Au31 56.20(4) . .
Au27 Au36 Au32 56.12(5) . .
Au27 Au36 Au33 58.59(5) . .
Au27 Au36 Au37 58.58(5) . .
Au27 Au36 Au38 61.02(6) . .
Au27 Au36 Au42 111.37(8) . .
Au27 Au36 Au45 113.14(7) . .
Au27 Au36 Au48 108.04(7) . .
Au31 Au36 Au32 58.31(5) . .
Au31 Au36 Au42 120.47(7) . .
Au31 Au36 Au48 108.22(7) . .
Au32 Au36 Au42 166.74(7) . .
Au32 Au36 Au48 58.55(5) . .
Au33 Au36 Au31 103.85(6) . .
Au33 Au36 Au32 54.99(5) . .
Au33 Au36 Au42 116.30(7) . .
Au33 Au36 Au45 170.18(7) . .
Au33 Au36 Au48 61.46(6) . .
Au37 Au36 Au31 108.31(6) . .
Au37 Au36 Au32 104.47(6) . .
Au37 Au36 Au33 61.24(6) . .
Au37 Au36 Au42 62.69(6) . .
Au37 Au36 Au45 120.49(9) . .
Au37 Au36 Au48 117.17(7) . .
Au38 Au36 Au31 62.03(5) . .
Au38 Au36 Au32 109.34(6) . .
Au38 Au36 Au33 112.23(7) . .
Au38 Au36 Au37 63.02(6) . .
Au38 Au36 Au42 62.89(6) . .
Au38 Au36 Au45 63.84(6) . .
Au38 Au36 Au48 167.88(8) . .
Au42 Au36 Au48 128.79(6) . .
Au45 Au36 Au31 66.33(5) . .
Au45 Au36 Au32 116.73(6) . .
Au45 Au36 Au42 70.73(6) . .
Au45 Au36 Au48 120.48(7) . .
S26 Au36 Au27 152.33(17) . .
S26 Au36 Au31 118.08(13) . .
S26 Au36 Au32 96.96(15) . .
S26 Au36 Au33 102.41(14) . .
S26 Au36 Au37 133.48(13) . .
S26 Au36 Au38 144.37(15) . .
S26 Au36 Au42 94.82(15) . .
S26 Au36 Au45 83.19(13) . .
S26 Au36 Au48 45.28(14) . .
Au27 Au37 Au28 58.25(4) . .
Au27 Au37 Au33 58.19(5) . .
Au27 Au37 Au36 58.94(5) . .
Au27 Au37 Au38 58.96(5) . .
Au27 Au37 Au42 111.79(6) . .
Au27 Au37 Au46 110.47(7) . .
Au27 Au37 Au51 112.11(6) . .
Au28 Au37 Au38 58.75(5) . .
Au28 Au37 Au42 111.31(7) . .
Au28 Au37 Au46 119.89(6) . .
Au28 Au37 Au51 63.89(4) . .
Au33 Au37 Au28 110.69(6) . .
Au33 Au37 Au38 106.17(6) . .
Au33 Au37 Au42 115.19(7) . .
Au33 Au37 Au46 63.45(5) . .
Au33 Au37 Au51 121.97(6) . .
Au34 Au37 Au27 60.53(5) . .
Au34 Au37 Au28 64.39(5) . .
Au34 Au37 Au33 62.66(6) . .
Au34 Au37 Au36 111.29(7) . .
Au34 Au37 Au38 111.66(6) . .
Au34 Au37 Au42 172.24(6) . .
Au34 Au37 Au46 61.23(4) . .
Au34 Au37 Au51 64.68(5) . .
Au36 Au37 Au28 105.53(5) . .
Au36 Au37 Au33 59.79(6) . .
Au36 Au37 Au38 56.93(5) . .
Au36 Au37 Au42 62.85(6) . .
Au36 Au37 Au46 116.23(7) . .
Au36 Au37 Au51 169.40(6) . .
Au38 Au37 Au42 61.17(5) . .
Au38 Au37 Au46 169.00(7) . .
Au38 Au37 Au51 114.42(7) . .
Au42 Au37 Au46 125.33(6) . .
Au51 Au37 Au42 120.10(7) . .
Au51 Au37 Au46 71.22(5) . .
S28 Au37 Au27 158.59(13) . .
S28 Au37 Au28 122.9(2) . .
S28 Au37 Au33 126.40(19) . .
S28 Au37 Au34 140.82(13) . .
S28 Au37 Au36 103.50(15) . .
S28 Au37 Au38 102.03(15) . .
S28 Au37 Au42 46.82(12) . .
S28 Au37 Au46 87.76(14) . .
S28 Au37 Au51 83.80(15) . .
Au27 Au38 Au28 58.31(5) . .
Au27 Au38 Au29 56.89(5) . .
Au27 Au38 Au31 56.39(4) . .
Au27 Au38 Au37 57.15(5) . .
Au27 Au38 Au40 108.94(8) . .
Au27 Au38 Au42 111.25(7) . .
Au27 Au38 Au45 110.98(7) . .
Au28 Au38 Au29 55.58(4) . .
Au28 Au38 Au31 103.51(6) . .
Au28 Au38 Au37 60.50(5) . .
Au28 Au38 Au40 61.04(7) . .
Au28 Au38 Au42 113.75(6) . .
Au28 Au38 Au45 169.09(8) . .
Au29 Au38 Au31 57.81(4) . .
Au29 Au38 Au40 60.09(6) . .
Au29 Au38 Au42 166.42(8) . .
Au29 Au38 Au45 118.12(6) . .
Au31 Au38 Au40 110.22(6) . .
Au31 Au38 Au42 123.35(7) . .
Au31 Au38 Au45 66.54(5) . .
Au36 Au38 Au27 59.43(6) . .
Au36 Au38 Au28 109.52(7) . .
Au36 Au38 Au29 109.43(7) . .
Au36 Au38 Au31 63.81(5) . .
Au36 Au38 Au37 60.05(5) . .
Au36 Au38 Au40 168.35(9) . .
Au36 Au38 Au42 64.29(6) . .
Au36 Au38 Au45 62.72(6) . .
Au37 Au38 Au29 104.12(6) . .
Au37 Au38 Au31 107.48(6) . .
Au37 Au38 Au40 115.53(7) . .
Au37 Au38 Au42 62.32(5) . .
Au37 Au38 Au45 116.89(7) . .
Au42 Au38 Au40 124.65(8) . .
Au42 Au38 Au45 70.83(6) . .
Au45 Au38 Au40 125.49(8) . .
S27 Au38 Au27 152.82(18) . .
S27 Au38 Au28 103.13(19) . .
S27 Au38 Au29 96.70(17) . .
S27 Au38 Au31 117.7(2) . .
S27 Au38 Au36 145.95(19) . .
S27 Au38 Au37 134.6(2) . .
S27 Au38 Au40 45.29(18) . .
S27 Au38 Au42 94.05(18) . .
S27 Au38 Au45 86.05(19) . .
Au27 Au39 Au30 58.07(5) . .
Au27 Au39 Au32 57.90(5) . .
Au27 Au39 Au33 56.48(5) . .
Au27 Au39 Au34 56.83(5) . .
Au27 Au39 Au43 112.04(7) . .
Au27 Au39 Au44 110.65(7) . .
Au27 Au39 Au47 107.45(6) . .
Au30 Au39 Au33 104.29(6) . .
Au30 Au39 Au34 108.52(7) . .
Au30 Au39 Au43 118.58(7) . .
Au30 Au39 Au44 63.34(4) . .
Au30 Au39 Au47 114.69(6) . .
Au32 Au39 Au30 60.16(5) . .
Au32 Au39 Au33 55.40(5) . .
Au32 Au39 Au34 104.06(6) . .
Au32 Au39 Au43 169.52(8) . .
Au32 Au39 Au44 116.75(6) . .
Au32 Au39 Au47 60.47(5) . .
Au33 Au39 Au43 117.76(6) . .
Au33 Au39 Au44 166.76(7) . .
Au33 Au39 Au47 58.89(5) . .
Au34 Au39 Au33 58.57(5) . .
Au34 Au39 Au43 65.97(5) . .
Au34 Au39 Au44 118.95(7) . .
Au34 Au39 Au47 109.79(6) . .
Au35 Au39 Au27 59.14(6) . .
Au35 Au39 Au30 61.52(5) . .
Au35 Au39 Au32 109.32(7) . .
Au35 Au39 Au33 108.39(7) . .
Au35 Au39 Au34 62.25(5) . .
Au35 Au39 Au43 63.83(6) . .
Au35 Au39 Au44 62.43(5) . .
Au35 Au39 Au47 166.42(7) . .
Au43 Au39 Au47 124.73(7) . .
Au44 Au39 Au43 68.16(5) . .
Au44 Au39 Au47 129.09(7) . .
S37 Au39 Au27 146.4(6) . .
S37 Au39 Au30 145.3(4) . .
S37 Au39 Au32 107.3(5) . .
S37 Au39 Au33 90.0(6) . .
S37 Au39 Au34 105.9(4) . .
S37 Au39 Au35 143.3(5) . .
S37 Au39 Au43 79.5(5) . .
S37 Au39 Au44 102.9(6) . .
S37 Au39 Au47 47.3(5) . .
Au28 Au40 Au38 53.82(5) . .
Au29 Au40 Au28 51.93(5) . .
Au29 Au40 Au38 55.83(5) . .
S27 Au40 Au28 96.69(18) . .
S27 Au40 Au29 93.3(2) . .
S27 Au40 Au38 45.79(17) . .
S35 Au40 Au28 85.0(2) . .
S35 Au40 Au29 91.39(18) . .
S35 Au40 Au38 137.2(2) . .
S35 Au40 S27 175.0(3) . .
Au28 Au41 Au29 52.61(4) . .
Au28 Au41 Au35 57.62(4) . .
Au29 Au41 Au35 54.66(4) . .
S35 Au41 Au28 87.66(16) . .
S35 Au41 Au29 90.88(17) . .
S35 Au41 Au35 140.78(16) . .
S35 Au41 S36 170.2(2) . .
S36 Au41 Au28 96.13(14) . .
S36 Au41 Au29 98.58(13) . .
S36 Au41 Au35 46.99(13) . .
Au37 Au42 Au36 54.46(5) . .
Au38 Au42 Au36 52.83(5) . .
Au38 Au42 Au37 56.51(5) . .
S28 Au42 Au36 97.74(17) . .
S28 Au42 Au37 48.97(13) . .
S28 Au42 Au38 99.67(15) . .
S29 Au42 Au36 90.68(16) . .
S29 Au42 Au37 138.60(15) . .
S29 Au42 Au38 85.63(14) . .
S29 Au42 S28 171.6(2) . .
Au25 Au43 Au34 130.68(6) . .
Au25 Au43 Au35 141.71(8) . .
Au25 Au43 Au39 165.32(9) . .
Au35 Au43 Au34 54.97(4) . .
Au39 Au43 Au34 55.07(4) . .
Au39 Au43 Au35 52.80(5) . .
S34 Au43 Au25 87.28(13) . .
S34 Au43 Au34 43.43(13) . .
S34 Au43 Au35 88.5(2) . .
S34 Au43 Au39 96.61(14) . .
S39 Au43 Au25 90.76(13) . .
S39 Au43 Au34 138.56(13) . .
S39 Au43 Au35 93.67(14) . .
S39 Au43 Au39 85.06(13) . .
S39 Au43 S34 177.8(2) . .
Au35 Au44 Au30 55.80(4) . .
Au35 Au44 Au39 53.79(5) . .
Au39 Au44 Au30 55.21(4) . .
S38 Au44 Au30 47.2(2) . .
S38 Au44 Au35 89.7(3) . .
S38 Au44 Au39 101.2(2) . .
S38 Au44 S39 173.1(3) . .
S39 Au44 Au30 139.67(13) . .
S39 Au44 Au35 95.47(15) . .
S39 Au44 Au39 85.51(13) . .
Au12 Au45 Au31 133.98(6) . .
Au12 Au45 Au36 141.86(8) . .
Au12 Au45 Au38 163.16(8) . .
Au36 Au45 Au31 56.84(5) . .
Au36 Au45 Au38 53.44(5) . .
Au38 Au45 Au31 55.62(5) . .
S24 Au45 Au12 90.51(12) . .
S24 Au45 Au31 43.55(12) . .
S24 Au45 Au36 91.38(15) . .
S24 Au45 Au38 96.71(14) . .
S24 Au45 S29 177.4(2) . .
S29 Au45 Au12 87.70(13) . .
S29 Au45 Au31 138.31(13) . .
S29 Au45 Au36 91.16(13) . .
S29 Au45 Au38 84.54(13) . .
Au34 Au46 Au33 56.72(4) . .
Au34 Au46 Au37 52.84(4) . .
Au37 Au46 Au33 55.15(5) . .
S31 Au46 Au33 48.09(12) . .
S31 Au46 Au34 98.63(12) . .
S31 Au46 Au37 98.12(12) . .
S31 Au46 S32 172.2(2) . .
S32 Au46 Au33 137.48(15) . .
S32 Au46 Au34 84.10(14) . .
S32 Au46 Au37 89.37(16) . .
Au32 Au47 Au39 54.06(5) . .
Au33 Au47 Au32 52.78(5) . .
Au33 Au47 Au39 57.06(5) . .
S25 Au47 Au32 86.42(17) . .
S25 Au47 Au33 91.92(16) . .
S25 Au47 Au39 138.94(17) . .
S25 Au47 S37 172.4(5) . .
S37 Au47 Au32 98.9(5) . .
S37 Au47 Au33 87.1(5) . .
S37 Au47 Au39 45.3(5) . .
Au32 Au48 Au33 52.77(4) . .
Au32 Au48 Au36 58.48(5) . .
Au33 Au48 Au36 54.24(5) . .
S25 Au48 Au32 87.12(15) . .
S25 Au48 Au33 90.90(17) . .
S25 Au48 Au36 140.71(16) . .
S26 Au48 Au32 98.58(12) . .
S26 Au48 Au33 97.43(13) . .
S26 Au48 Au36 47.24(12) . .
S26 Au48 S25 171.6(2) . .
Au30 Au49 Au29 54.58(4) . .
Au31 Au49 Au29 53.99(3) . .
Au31 Au49 Au30 52.33(4) . .
S21 Au49 Au29 44.92(11) . .
S21 Au49 Au30 94.93(12) . .
S21 Au49 Au31 92.83(12) . .
S22 Au49 Au29 140.39(13) . .
S22 Au49 Au30 88.39(13) . .
S22 Au49 Au31 93.91(13) . .
S22 Au49 S21 173.18(18) . .
Au30 Au50 Au31 51.88(4) . .
Au30 Au50 Au32 54.85(4) . .
Au31 Au50 Au32 55.46(4) . .
S22 Au50 Au30 89.90(13) . .
S22 Au50 Au31 90.47(15) . .
S22 Au50 Au32 140.74(14) . .
S22 Au50 S23 170.9(3) . .
S23 Au50 Au30 93.94(19) . .
S23 Au50 Au31 98.4(2) . .
S23 Au50 Au32 46.50(19) . .
Au34 Au51 Au28 57.12(4) . .
Au37 Au51 Au28 55.61(4) . .
Au37 Au51 Au34 52.05(4) . .
S32 Au51 Au28 136.84(16) . .
S32 Au51 Au34 81.51(16) . .
S32 Au51 Au37 90.64(14) . .
S33 Au51 Au28 47.90(15) . .
S33 Au51 Au34 102.31(15) . .
S33 Au51 Au37 94.60(16) . .
S33 Au51 S32 174.7(2) . .
Au62 Au61 Au64 117.0(5) . .
Au62 Au61 Au65 112.7(5) . .
Au62 Au61 Au66 179.0(5) . .
Au62 Au61 Au69 79.0(4) . .
Au62 Au61 Au70 112.1(6) . .
Au62 Au61 Au71 62.5(4) . .
Au62 Au61 Au73 118.0(5) . .
Au63 Au61 Au62 58.7(4) . .
Au63 Au61 Au64 64.6(4) . .
Au63 Au61 Au65 64.3(4) . .
Au63 Au61 Au66 120.3(5) . .
Au63 Au61 Au69 64.7(4) . .
Au63 Au61 Au70 117.8(5) . .
Au63 Au61 Au71 114.3(5) . .
Au63 Au61 Au73 112.9(5) . .
Au64 Au61 Au65 59.3(4) . .
Au64 Au61 Au69 52.6(4) . .
Au64 Au61 Au70 117.1(5) . .
Au65 Au61 Au69 106.5(4) . .
Au65 Au61 Au70 67.2(4) . .
Au66 Au61 Au64 62.5(4) . .
Au66 Au61 Au65 66.3(4) . .
Au66 Au61 Au69 101.1(5) . .
Au66 Au61 Au70 67.7(5) . .
Au67 Au61 Au62 121.3(4) . .
Au67 Au61 Au63 179.8(6) . .
Au67 Au61 Au64 115.4(5) . .
Au67 Au61 Au65 115.5(5) . .
Au67 Au61 Au66 59.6(4) . .
Au67 Au61 Au69 115.5(5) . .
Au67 Au61 Au70 62.0(5) . .
Au67 Au61 Au71 65.6(4) . .
Au67 Au61 Au73 67.2(4) . .
Au68 Au61 Au62 81.3(4) . .
Au68 Au61 Au63 122.2(5) . .
Au68 Au61 Au64 109.0(5) . .
Au68 Au61 Au65 164.4(5) . .
Au68 Au61 Au66 99.6(5) . .
Au68 Au61 Au67 58.0(4) . .
Au68 Au61 Au69 68.3(4) . .
Au68 Au61 Au70 115.1(5) . .
Au68 Au61 Au71 72.3(4) . .
Au68 Au61 Au72 131.6(6) . .
Au68 Au61 Au73 50.0(3) . .
Au70 Au61 Au69 168.5(6) . .
Au71 Au61 Au64 178.6(6) . .
Au71 Au61 Au65 119.6(5) . .
Au71 Au61 Au66 118.0(5) . .
Au71 Au61 Au69 128.0(5) . .
Au71 Au61 Au70 62.4(5) . .
Au72 Au61 Au62 63.7(5) . .
Au72 Au61 Au63 67.1(4) . .
Au72 Au61 Au64 116.1(5) . .
Au72 Au61 Au65 63.4(5) . .
Au72 Au61 Au66 115.7(6) . .
Au72 Au61 Au67 112.8(5) . .
Au72 Au61 Au69 129.5(5) . .
Au72 Au61 Au70 57.6(5) . .
Au72 Au61 Au71 62.5(4) . .
Au72 Au61 Au73 178.2(6) . .
Au73 Au61 Au64 62.6(4) . .
Au73 Au61 Au65 114.9(4) . .
Au73 Au61 Au66 62.7(4) . .
Au73 Au61 Au69 51.1(3) . .
Au73 Au61 Au70 121.5(6) . .
Au73 Au61 Au71 118.7(5) . .
Au61 Au62 Au71 59.1(4) . .
Au61 Au62 Au72 57.4(5) . .
Au61 Au62 Au74 113.9(7) . .
Au61 Au62 Au75 111.6(5) . .
Au61 Au62 Au85 98.2(5) . .
Au63 Au62 Au61 60.5(4) . .
Au63 Au62 Au71 112.9(5) . .
Au63 Au62 Au72 65.3(5) . .
Au63 Au62 Au74 64.8(5) . .
Au63 Au62 Au75 65.2(4) . .
Au63 Au62 Au85 154.6(6) . .
Au71 Au62 Au72 59.3(4) . .
Au71 Au62 Au74 119.3(6) . .
Au71 Au62 Au75 166.4(7) . .
Au71 Au62 Au85 58.4(3) . .
Au72 Au62 Au74 68.1(6) . .
Au72 Au62 Au75 126.2(5) . .
Au72 Au62 Au85 116.7(4) . .
Au74 Au62 Au75 72.9(5) . .
Au74 Au62 Au85 140.5(6) . .
Au85 Au62 Au75 117.1(5) . .
S33 Au62 Au61 160.2(6) . .
S33 Au62 Au63 139.4(6) . .
S33 Au62 Au71 103.7(4) . .
S33 Au62 Au72 125.0(7) . .
S33 Au62 Au74 82.4(6) . .
S33 Au62 Au75 83.2(5) . .
S33 Au62 Au85 62.5(4) . .
Au61 Au63 Au64 58.6(4) . .
Au61 Au63 Au65 58.9(4) . .
Au61 Au63 Au69 60.8(4) . .
Au61 Au63 Au72 55.9(4) . .
Au61 Au63 Au74 112.1(5) . .
Au61 Au63 Au75 110.1(5) . .
Au61 Au63 Au83 109.1(5) . .
Au61 Au63 S21 149.9(5) . .
Au62 Au63 Au61 60.8(4) . .
Au62 Au63 Au64 113.4(6) . .
Au62 Au63 Au65 109.9(5) . .
Au62 Au63 Au69 78.0(5) . .
Au62 Au63 Au72 60.3(5) . .
Au62 Au63 Au74 62.3(5) . .
Au62 Au63 Au75 62.9(4) . .
Au62 Au63 Au83 168.4(6) . .
Au62 Au63 S21 149.0(6) . .
Au64 Au63 Au69 50.2(4) . .
Au64 Au63 Au72 102.9(5) . .
Au64 Au63 Au74 168.4(6) . .
Au64 Au63 Au75 117.4(5) . .
Au64 Au63 Au83 60.7(4) . .
Au65 Au63 Au64 55.9(4) . .
Au65 Au63 Au69 100.3(5) . .
Au65 Au63 Au72 58.1(5) . .
Au65 Au63 Au74 114.2(6) . .
Au65 Au63 Au75 168.7(6) . .
Au65 Au63 Au83 58.5(3) . .
Au69 Au63 Au74 133.8(7) . .
Au69 Au63 Au75 70.1(4) . .
Au69 Au63 Au83 102.4(5) . .
Au72 Au63 Au69 115.0(5) . .
Au72 Au63 Au74 65.6(5) . .
Au72 Au63 Au75 119.5(6) . .
Au72 Au63 Au83 110.0(5) . .
Au74 Au63 Au75 71.2(6) . .
Au74 Au63 Au83 121.2(6) . .
Au75 Au63 Au83 128.3(5) . .
S21 Au63 Au64 95.9(4) . .
S21 Au63 Au65 94.5(4) . .
S21 Au63 Au69 117.0(5) . .
S21 Au63 Au72 124.6(5) . .
S21 Au63 Au74 90.7(5) . .
S21 Au63 Au75 95.3(4) . .
S21 Au63 Au83 40.9(3) . .
Au61 Au64 Au63 56.8(4) . .
Au61 Au64 Au66 58.6(4) . .
Au61 Au64 Au73 58.1(4) . .
Au61 Au64 Au78 118.3(5) . .
Au61 Au64 Au83 110.9(5) . .
Au61 Au64 Au84 111.4(5) . .
Au63 Au64 Au78 122.5(5) . .
Au63 Au64 Au83 64.6(4) . .
Au63 Au64 Au84 112.6(5) . .
Au65 Au64 Au61 60.6(4) . .
Au65 Au64 Au63 61.9(4) . .
Au65 Au64 Au66 65.3(5) . .
Au65 Au64 Au73 112.1(5) . .
Au65 Au64 Au78 174.6(5) . .
Au65 Au64 Au83 61.6(4) . .
Au65 Au64 Au84 58.4(4) . .
Au66 Au64 Au63 110.0(5) . .
Au66 Au64 Au78 109.4(5) . .
Au66 Au64 Au83 120.9(6) . .
Au66 Au64 Au84 69.8(4) . .
Au69 Au64 Au61 66.6(4) . .
Au69 Au64 Au63 66.6(4) . .
Au69 Au64 Au65 120.0(6) . .
Au69 Au64 Au66 108.6(5) . .
Au69 Au64 Au73 53.5(4) . .
Au69 Au64 Au78 62.0(4) . .
Au69 Au64 Au83 119.0(6) . .
Au69 Au64 Au84 178.0(6) . .
Au69 Au64 S38B 98.0(5) . .
Au73 Au64 Au63 103.3(5) . .
Au73 Au64 Au66 59.9(4) . .
Au73 Au64 Au78 64.6(4) . .
Au73 Au64 Au83 167.8(6) . .
Au73 Au64 Au84 125.6(5) . .
Au78 Au64 Au84 119.4(4) . .
Au83 Au64 Au78 122.5(5) . .
Au83 Au64 Au84 61.6(4) . .
S38B Au64 Au61 161.4(6) . .
S38B Au64 Au63 128.2(6) . .
S38B Au64 Au65 137.9(6) . .
S38B Au64 Au66 121.6(6) . .
S38B Au64 Au73 104.8(5) . .
S38B Au64 Au78 43.1(3) . .
S38B Au64 Au83 85.3(5) . .
S38B Au64 Au84 83.9(4) . .
Au61 Au65 Au63 56.8(4) . .
Au61 Au65 Au66 56.6(4) . .
Au61 Au65 Au70 57.0(4) . .
Au61 Au65 Au72 56.6(4) . .
Au61 Au65 Au83 113.8(5) . .
Au61 Au65 Au84 121.2(5) . .
Au63 Au65 Au66 105.9(4) . .
Au63 Au65 Au70 103.8(5) . .
Au63 Au65 Au83 66.1(4) . .
Au63 Au65 Au84 122.8(4) . .
Au64 Au65 Au61 60.2(4) . .
Au64 Au65 Au63 62.2(4) . .
Au64 Au65 Au66 59.3(4) . .
Au64 Au65 Au70 109.3(5) . .
Au64 Au65 Au72 110.9(5) . .
Au64 Au65 Au83 65.6(4) . .
Au64 Au65 Au84 70.3(4) . .
Au66 Au65 Au70 61.0(5) . .
Au72 Au65 Au63 61.9(4) . .
Au72 Au65 Au66 102.6(4) . .
Au72 Au65 Au70 52.6(4) . .
Au72 Au65 Au83 119.8(5) . .
Au72 Au65 Au84 173.6(5) . .
Au83 Au65 Au66 119.1(5) . .
Au83 Au65 Au70 169.8(6) . .
Au84 Au65 Au66 72.3(4) . .
Au84 Au65 Au70 121.0(6) . .
Au84 Au65 Au83 66.5(4) . .
S24 Au65 Au61 156.2(5) . .
S24 Au65 Au63 132.3(5) . .
S24 Au65 Au64 142.5(5) . .
S24 Au65 Au66 121.8(5) . .
S24 Au65 Au70 100.2(5) . .
S24 Au65 Au72 105.3(5) . .
S24 Au65 Au83 88.2(4) . .
S24 Au65 Au84 74.9(3) . .
Au61 Au66 Au64 58.9(4) . .
Au61 Au66 Au65 57.1(4) . .
Au61 Au66 Au70 57.1(5) . .
Au61 Au66 Au73 58.3(4) . .
Au61 Au66 Au81 113.6(5) . .
Au61 Au66 Au82 112.6(5) . .
Au64 Au66 Au65 55.4(4) . .
Au64 Au66 Au70 105.8(5) . .
Au64 Au66 Au81 120.9(6) . .
Au64 Au66 Au82 168.4(6) . .
Au65 Au66 Au70 60.6(4) . .
Au65 Au66 Au81 170.7(5) . .
Au65 Au66 Au82 114.0(5) . .
Au67 Au66 Au61 59.0(4) . .
Au67 Au66 Au64 111.7(5) . .
Au67 Au66 Au65 107.4(5) . .
Au67 Au66 Au70 58.0(5) . .
Au67 Au66 Au73 65.3(4) . .
Au67 Au66 Au81 65.1(4) . .
Au67 Au66 Au82 65.2(4) . .
Au73 Au66 Au64 60.0(4) . .
Au73 Au66 Au65 104.3(5) . .
Au73 Au66 Au70 108.6(5) . .
Au73 Au66 Au81 68.0(4) . .
Au73 Au66 Au82 124.1(5) . .
Au81 Au66 Au70 116.1(5) . .
Au82 Au66 Au70 62.9(5) . .
Au82 Au66 Au81 68.9(4) . .
S23B Au66 Au61 138.1(7) . .
S23B Au66 Au64 97.3(6) . .
S23B Au66 Au65 81.0(6) . .
S23B Au66 Au67 149.4(7) . .
S23B Au66 Au70 106.1(7) . .
S23B Au66 Au73 142.5(7) . .
S23B Au66 Au81 108.3(6) . .
S23B Au66 Au82 84.4(5) . .
Au61 Au67 Au66 61.4(4) . .
Au61 Au67 Au70 61.2(4) . .
Au61 Au67 Au71 58.0(4) . .
Au61 Au67 Au73 57.0(4) . .
Au61 Au67 Au80 108.3(4) . .
Au61 Au67 Au81 113.5(5) . .
Au61 Au67 Au82 112.4(5) . .
Au66 Au67 Au70 68.1(5) . .
Au66 Au67 Au71 112.9(5) . .
Au66 Au67 Au73 59.7(4) . .
Au66 Au67 Au80 168.7(5) . .
Au66 Au67 Au81 62.6(4) . .
Au66 Au67 Au82 62.6(4) . .
Au68 Au67 Au61 57.1(4) . .
Au68 Au67 Au66 100.4(5) . .
Au68 Au67 Au70 113.6(5) . .
Au68 Au67 Au71 68.5(4) . .
Au68 Au67 Au73 46.4(3) . .
Au68 Au67 Au80 68.9(3) . .
Au68 Au67 Au81 102.9(5) . .
Au68 Au67 Au82 162.7(5) . .
Au70 Au67 Au71 59.7(5) . .
Au70 Au67 Au73 112.0(5) . .
Au70 Au67 Au80 112.0(5) . .
Au70 Au67 Au81 122.5(6) . .
Au70 Au67 Au82 65.1(5) . .
Au71 Au67 Au73 104.7(4) . .
Au71 Au67 Au80 60.5(3) . .
Au71 Au67 Au81 170.0(5) . .
Au71 Au67 Au82 119.7(5) . .
Au73 Au67 Au80 111.6(4) . .
Au73 Au67 Au81 65.3(4) . .
Au73 Au67 Au82 116.8(4) . .
Au81 Au67 Au80 122.1(5) . .
Au81 Au67 Au82 67.2(4) . .
Au82 Au67 Au80 128.2(5) . .
S31 Au67 Au61 159.0(5) . .
S31 Au67 Au66 138.0(5) . .
S31 Au67 Au68 104.8(5) . .
S31 Au67 Au70 127.5(6) . .
S31 Au67 Au71 107.4(5) . .
S31 Au67 Au73 120.5(6) . .
S31 Au67 Au80 51.5(3) . .
S31 Au67 Au81 79.2(4) . .
S31 Au67 Au82 87.7(4) . .
Au61 Au68 Au67 64.9(4) . .
Au61 Au68 Au69 62.3(4) . .
Au61 Au68 Au71 57.5(3) . .
Au61 Au68 Au77 121.6(4) . .
Au61 Au68 Au80 111.3(4) . .
Au61 Au68 Au85 100.0(4) . .
Au67 Au68 Au69 116.1(4) . .
Au67 Au68 Au71 62.3(4) . .
Au67 Au68 Au77 139.5(5) . .
Au67 Au68 Au80 65.8(3) . .
Au67 Au68 Au85 110.2(4) . .
Au69 Au68 Au71 111.4(4) . .
Au69 Au68 Au77 59.8(4) . .
Au69 Au68 Au80 168.2(4) . .
Au69 Au68 Au85 111.9(4) . .
Au71 Au68 Au80 58.3(3) . .
Au71 Au68 Au85 54.5(3) . .
Au73 Au68 Au61 70.5(4) . .
Au73 Au68 Au67 78.3(4) . .
Au73 Au68 Au69 52.2(4) . .
Au73 Au68 Au71 123.9(5) . .
Au73 Au68 Au77 68.9(4) . .
Au73 Au68 Au80 137.1(4) . .
Au73 Au68 Au85 163.8(5) . .
Au73 Au68 S34 109.2(5) . .
Au77 Au68 Au71 157.8(4) . .
Au77 Au68 Au80 127.1(4) . .
Au77 Au68 Au85 107.6(4) . .
Au85 Au68 Au80 58.1(3) . .
S34 Au68 Au61 143.7(5) . .
S34 Au68 Au67 151.3(5) . .
S34 Au68 Au69 88.3(4) . .
S34 Au68 Au71 124.8(4) . .
S34 Au68 Au77 40.5(3) . .
S34 Au68 Au80 93.5(3) . .
S34 Au68 Au85 70.3(3) . .
Au61 Au69 Au63 54.5(4) . .
Au61 Au69 Au68 49.5(3) . .
Au61 Au69 Au77 109.4(5) . .
Au61 Au69 Au78 121.3(4) . .
Au63 Au69 Au68 97.6(4) . .
Au63 Au69 Au77 151.3(5) . .
Au63 Au69 Au78 127.7(5) . .
Au64 Au69 Au61 60.8(4) . .
Au64 Au69 Au63 63.2(5) . .
Au64 Au69 Au68 100.2(5) . .
Au64 Au69 Au77 134.2(5) . .
Au64 Au69 Au78 71.5(4) . .
Au64 Au69 S36 138.8(6) . .
Au68 Au69 Au77 60.4(4) . .
Au68 Au69 Au78 115.4(4) . .
Au73 Au69 Au61 60.7(4) . .
Au73 Au69 Au63 112.3(5) . .
Au73 Au69 Au64 70.4(5) . .
Au73 Au69 Au68 46.1(3) . .
Au73 Au69 Au77 67.0(4) . .
Au73 Au69 Au78 72.9(4) . .
Au73 Au69 S36 149.6(6) . .
Au77 Au69 Au78 80.4(4) . .
S36 Au69 Au61 133.4(5) . .
S36 Au69 Au63 93.3(4) . .
S36 Au69 Au68 116.9(4) . .
S36 Au69 Au77 82.6(4) . .
S36 Au69 Au78 104.9(4) . .
Au61 Au70 Au65 55.8(4) . .
Au61 Au70 Au66 55.2(4) . .
Au61 Au70 Au67 56.8(5) . .
Au61 Au70 Au71 57.5(5) . .
Au61 Au70 Au76 114.8(7) . .
Au61 Au70 Au79 111.5(6) . .
Au61 Au70 Au82 106.3(7) . .
Au65 Au70 Au66 58.4(4) . .
Au65 Au70 Au79 66.0(4) . .
Au65 Au70 Au82 107.6(6) . .
Au66 Au70 Au79 117.8(5) . .
Au66 Au70 Au82 57.6(5) . .
Au67 Au70 Au65 102.3(6) . .
Au67 Au70 Au66 54.0(5) . .
Au67 Au70 Au71 62.0(5) . .
Au67 Au70 Au76 118.6(7) . .
Au67 Au70 Au79 167.8(6) . .
Au67 Au70 Au82 61.5(5) . .
Au71 Au70 Au65 105.8(6) . .
Au71 Au70 Au66 103.8(6) . .
Au71 Au70 Au79 116.4(7) . .
Au71 Au70 Au82 118.7(6) . .
Au72 Au70 Au61 58.5(5) . .
Au72 Au70 Au65 59.3(5) . .
Au72 Au70 Au66 105.9(6) . .
Au72 Au70 Au67 109.1(7) . .
Au72 Au70 Au71 61.0(6) . .
Au72 Au70 Au76 68.0(6) . .
Au72 Au70 Au79 62.7(6) . .
Au72 Au70 Au82 163.4(8) . .
Au76 Au70 Au65 121.1(7) . .
Au76 Au70 Au66 169.3(8) . .
Au76 Au70 Au71 65.6(6) . .
Au76 Au70 Au79 68.0(6) . .
Au76 Au70 Au82 128.1(5) . .
Au79 Au70 Au82 123.9(7) . .
S26 Au70 Au61 148.8(8) . .
S26 Au70 Au65 107.4(6) . .
S26 Au70 Au66 93.8(7) . .
S26 Au70 Au67 110.4(7) . .
S26 Au70 Au71 146.7(6) . .
S26 Au70 Au72 140.3(9) . .
S26 Au70 Au76 96.3(6) . .
S26 Au70 Au79 77.7(6) . .
S26 Au70 Au82 49.9(5) . .
Au61 Au71 Au62 58.3(4) . .
Au61 Au71 Au67 56.4(4) . .
Au61 Au71 Au68 50.2(3) . .
Au61 Au71 Au70 60.1(4) . .
Au61 Au71 Au72 57.6(5) . .
Au61 Au71 Au76 109.5(5) . .
Au61 Au71 Au80 110.1(5) . .
Au61 Au71 Au85 101.3(5) . .
Au62 Au71 Au67 109.4(5) . .
Au62 Au71 Au68 69.9(4) . .
Au62 Au71 Au70 107.0(5) . .
Au62 Au71 Au76 116.2(5) . .
Au62 Au71 Au80 120.6(5) . .
Au62 Au71 Au85 63.7(4) . .
Au67 Au71 Au68 49.2(3) . .
Au67 Au71 Au76 108.0(5) . .
Au67 Au71 Au80 64.4(4) . .
Au68 Au71 Au76 154.1(5) . .
Au68 Au71 Au80 64.3(3) . .
Au70 Au71 Au67 58.3(5) . .
Au70 Au71 Au68 97.2(5) . .
Au70 Au71 Au76 56.9(5) . .
Au70 Au71 Au80 114.1(5) . .
Au72 Au71 Au62 60.5(5) . .
Au72 Au71 Au67 101.8(5) . .
Au72 Au71 Au68 105.9(5) . .
Au72 Au71 Au70 55.4(5) . .
Au72 Au71 Au76 62.6(5) . .
Au72 Au71 Au80 166.1(6) . .
Au72 Au71 Au85 123.0(5) . .
Au76 Au71 Au80 121.7(5) . .
Au85 Au71 Au67 106.5(5) . .
Au85 Au71 Au68 63.3(4) . .
Au85 Au71 Au70 160.0(6) . .
Au85 Au71 Au76 142.6(5) . .
Au85 Au71 Au80 63.0(3) . .
S28 Au71 Au61 154.0(6) . .
S28 Au71 Au62 122.6(6) . .
S28 Au71 Au67 127.7(6) . .
S28 Au71 Au68 155.1(6) . .
S28 Au71 Au70 98.7(5) . .
S28 Au71 Au72 98.9(6) . .
S28 Au71 Au76 44.9(4) . .
S28 Au71 Au80 91.7(5) . .
S28 Au71 Au85 101.1(5) . .
Au61 Au72 Au62 58.9(5) . .
Au61 Au72 Au63 57.0(5) . .
Au61 Au72 Au65 60.0(5) . .
Au61 Au72 Au71 59.9(4) . .
Au61 Au72 Au74 106.5(7) . .
Au61 Au72 Au76 112.1(5) . .
Au61 Au72 Au79 119.0(7) . .
Au62 Au72 Au63 54.4(4) . .
Au62 Au72 Au65 106.4(7) . .
Au62 Au72 Au74 57.6(6) . .
Au62 Au72 Au76 116.7(6) . .
Au62 Au72 Au79 176.4(7) . .
Au63 Au72 Au74 57.9(5) . .
Au63 Au72 Au76 167.9(6) . .
Au63 Au72 Au79 122.1(6) . .
Au65 Au72 Au63 59.9(5) . .
Au65 Au72 Au74 109.2(6) . .
Au65 Au72 Au76 121.3(6) . .
Au65 Au72 Au79 70.1(5) . .
Au70 Au72 Au61 63.9(5) . .
Au70 Au72 Au62 113.5(7) . .
Au70 Au72 Au63 114.6(8) . .
Au70 Au72 Au65 68.2(6) . .
Au70 Au72 Au71 63.6(5) . .
Au70 Au72 Au74 170.3(9) . .
Au70 Au72 Au76 59.3(5) . .
Au70 Au72 Au79 66.5(6) . .
Au71 Au72 Au62 60.2(5) . .
Au71 Au72 Au63 104.6(6) . .
Au71 Au72 Au65 114.2(6) . .
Au71 Au72 Au74 110.9(7) . .
Au71 Au72 Au76 63.5(5) . .
Au71 Au72 Au79 121.9(5) . .
Au76 Au72 Au74 126.7(7) . .
Au79 Au72 Au74 122.1(7) . .
Au79 Au72 Au76 66.6(5) . .
S27 Au72 Au61 144.3(6) . .
S27 Au72 Au62 98.2(6) . .
S27 Au72 Au63 87.6(4) . .
S27 Au72 Au65 108.7(5) . .
S27 Au72 Au70 147.8(9) . .
S27 Au72 Au71 135.8(8) . .
S27 Au72 Au74 41.6(5) . .
S27 Au72 Au76 102.5(7) . .
S27 Au72 Au79 82.1(6) . .
Au61 Au73 Au64 59.2(4) . .
Au61 Au73 Au66 59.1(4) . .
Au61 Au73 Au67 55.7(4) . .
Au61 Au73 Au77 113.6(4) . .
Au61 Au73 Au78 118.8(4) . .
Au61 Au73 Au81 106.8(5) . .
Au64 Au73 Au67 103.7(5) . .
Au64 Au73 Au77 119.9(5) . .
Au64 Au73 Au78 64.1(4) . .
Au64 Au73 Au81 112.9(4) . .
Au66 Au73 Au64 60.2(4) . .
Au66 Au73 Au67 55.0(4) . .
Au66 Au73 Au77 172.2(5) . .
Au66 Au73 Au78 109.2(4) . .
Au66 Au73 Au81 58.7(4) . .
Au67 Au73 Au77 119.3(4) . .
Au67 Au73 Au78 164.2(4) . .
Au67 Au73 Au81 58.9(3) . .
Au68 Au73 Au61 59.4(4) . .
Au68 Au73 Au64 114.5(5) . .
Au68 Au73 Au66 103.9(5) . .
Au68 Au73 Au67 55.2(4) . .
Au68 Au73 Au69 81.7(4) . .
Au68 Au73 Au77 68.6(4) . .
Au68 Au73 Au78 137.7(5) . .
Au68 Au73 Au81 104.5(4) . .
Au68 Au73 S37B 122.1(6) . .
Au69 Au73 Au61 68.1(4) . .
Au69 Au73 Au64 56.1(4) . .
Au69 Au73 Au66 111.2(5) . .
Au69 Au73 Au67 120.6(5) . .
Au69 Au73 Au77 66.1(4) . .
Au69 Au73 Au78 62.4(4) . .
Au69 Au73 Au81 169.0(5) . .
Au77 Au73 Au78 76.4(4) . .
Au77 Au73 Au81 124.5(5) . .
Au81 Au73 Au78 114.8(3) . .
S37B Au73 Au61 150.2(6) . .
S37B Au73 Au64 122.2(6) . .
S37B Au73 Au66 94.5(6) . .
S37B Au73 Au67 98.9(6) . .
S37B Au73 Au69 140.2(7) . .
S37B Au73 Au77 91.7(6) . .
S37B Au73 Au78 81.0(5) . .
S37B Au73 Au81 43.5(5) . .
Au62 Au74 Au63 52.9(5) . .
Au62 Au74 Au72 54.3(5) . .
Au63 Au74 Au72 56.5(5) . .
S27 Au74 Au62 105.8(7) . .
S27 Au74 Au63 94.8(9) . .
S27 Au74 Au72 52.7(5) . .
S27 Au74 S35 160.2(10) . .
S35 Au74 Au62 91.9(8) . .
S35 Au74 Au63 88.7(7) . .
S35 Au74 Au72 141.0(10) . .
Au62 Au75 Au63 51.9(4) . .
S35 Au75 Au62 93.1(6) . .
S35 Au75 Au63 89.9(5) . .
S36 Au75 Au62 105.5(6) . .
S36 Au75 Au63 97.8(6) . .
S36 Au75 S35 160.7(8) . .
Au70 Au76 Au71 57.4(5) . .
Au70 Au76 Au72 52.6(5) . .
Au72 Au76 Au71 53.9(4) . .
S28 Au76 Au70 95.6(7) . .
S28 Au76 Au71 41.1(4) . .
S28 Au76 Au72 87.9(6) . .
S28 Au76 S29 155.0(6) . .
S29 Au76 Au70 93.7(7) . .
S29 Au76 Au71 133.3(6) . .
S29 Au76 Au72 79.4(5) . .
Au25 Au77 Au68 146.2(5) . .
Au25 Au77 Au69 144.6(5) . .
Au25 Au77 Au73 163.3(5) . .
Au68 Au77 Au73 42.4(3) . .
Au69 Au77 Au68 59.8(4) . .
Au69 Au77 Au73 46.9(3) . .
S34 Au77 Au25 96.7(5) . .
S34 Au77 Au68 50.5(4) . .
S34 Au77 Au69 95.7(6) . .
S34 Au77 Au73 92.7(5) . .
S34 Au77 S39 175.5(7) . .
S39 Au77 Au25 87.6(4) . .
S39 Au77 Au68 125.4(5) . .
S39 Au77 Au69 79.9(4) . .
S39 Au77 Au73 83.4(4) . .
Au64 Au78 Au73 51.3(3) . .
Au69 Au78 Au64 46.4(3) . .
Au69 Au78 Au73 44.7(3) . .
S39 Au78 Au64 127.5(4) . .
S39 Au78 Au69 84.2(4) . .
S39 Au78 Au73 82.9(3) . .
S39 Au78 S38B 170.2(5) . .
S38B Au78 Au64 53.6(4) . .
S38B Au78 Au69 93.1(5) . .
S38B Au78 Au73 101.8(4) . .
Au12 Au79 Au70 143.3(8) . .
Au72 Au79 Au12 165.2(7) . .
Au72 Au79 Au70 50.8(5) . .
S24 Au79 Au12 81.3(4) . .
S24 Au79 Au70 93.8(6) . .
S24 Au79 Au72 94.8(5) . .
S29 Au79 Au12 92.6(6) . .
S29 Au79 Au70 96.8(6) . .
S29 Au79 Au72 88.7(7) . .
S29 Au79 S24 168.6(9) . .
Au67 Au80 Au68 45.2(3) . .
Au71 Au80 Au67 55.1(3) . .
Au71 Au80 Au68 57.4(3) . .
Au71 Au80 Au85 54.2(3) . .
Au85 Au80 Au67 93.6(4) . .
Au85 Au80 Au68 57.9(3) . .
S31 Au80 Au67 39.4(3) . .
S31 Au80 Au68 75.6(3) . .
S31 Au80 Au71 91.1(4) . .
S31 Au80 Au85 131.7(5) . .
S32 Au80 Au67 127.7(5) . .
S32 Au80 Au68 86.8(4) . .
S32 Au80 Au71 84.4(4) . .
S32 Au80 Au85 34.5(3) . .
S32 Au80 S31 161.3(6) . .
Au66 Au81 Au67 52.2(4) . .
Au66 Au81 Au73 53.3(3) . .
Au67 Au81 Au73 55.8(3) . .
S25 Au81 Au66 80.6(5) . .
S25 Au81 Au67 94.8(5) . .
S25 Au81 Au73 133.7(5) . .
S37B Au81 Au66 93.0(6) . .
S37B Au81 Au67 99.7(6) . .
S37B Au81 Au73 47.5(6) . .
S37B Au81 S25 155.6(6) . .
Au66 Au82 Au67 52.2(4) . .
Au66 Au82 Au70 59.6(4) . .
Au67 Au82 Au70 53.4(4) . .
S25 Au82 Au66 82.7(5) . .
S25 Au82 Au67 97.9(6) . .
S25 Au82 Au70 141.3(6) . .
S25 Au82 S26 155.7(6) . .
S26 Au82 Au66 91.2(5) . .
S26 Au82 Au67 96.9(5) . .
S26 Au82 Au70 44.3(4) . .
Au63 Au83 Au84 105.0(5) . .
Au64 Au83 Au63 54.7(4) . .
Au64 Au83 Au84 61.8(4) . .
Au65 Au83 Au63 55.4(4) . .
Au65 Au83 Au64 52.8(4) . .
Au65 Au83 Au84 56.2(4) . .
S21 Au83 Au63 56.5(4) . .
S21 Au83 Au64 104.2(5) . .
S21 Au83 Au65 105.7(6) . .
S21 Au83 Au84 161.2(6) . .
S21 Au83 S22 153.1(7) . .
S22 Au83 Au63 147.2(6) . .
S22 Au83 Au64 93.4(5) . .
S22 Au83 Au65 101.2(5) . .
S22 Au83 Au84 45.6(3) . .
Au65 Au84 Au64 51.3(3) . .
Au65 Au84 Au83 57.3(4) . .
Au83 Au84 Au64 56.6(4) . .
S22 Au84 Au64 92.5(4) . .
S22 Au84 Au65 106.6(4) . .
S22 Au84 Au83 50.0(3) . .
S23B Au84 Au64 94.3(6) . .
S23B Au84 Au65 88.6(6) . .
S23B Au84 Au83 144.0(7) . .
S23B Au84 S22 164.3(7) . .
Au62 Au85 Au68 67.4(3) . .
Au62 Au85 Au80 115.3(4) . .
Au68 Au85 Au80 63.9(3) . .
Au71 Au85 Au62 57.9(4) . .
Au71 Au85 Au68 62.2(3) . .
Au71 Au85 Au80 62.8(4) . .
S32 Au85 Au62 153.9(6) . .
S32 Au85 Au68 96.4(5) . .
S32 Au85 Au71 96.8(5) . .
S32 Au85 Au80 39.3(3) . .
S32 Au85 S33 154.1(6) . .
S33 Au85 Au62 43.3(3) . .
S33 Au85 Au68 108.5(3) . .
S33 Au85 Au71 88.9(4) . .
S33 Au85 Au80 151.4(4) . .
H1AA C1A H1AB 107.5 . .
C1B C1A H1AA 108.5 . .
C1B C1A H1AB 108.5 . .
C1B C1A S1 115.2(13) . .
S1 C1A H1AA 108.5 . .
S1 C1A H1AB 108.5 . .
C1A C1B H1BA 109.0 . .
C1A C1B H1BB 109.0 . .
H1BA C1B H1BB 107.8 . .
C1C C1B C1A 112.8(17) . .
C1C C1B H1BA 109.0 . .
C1C C1B H1BB 109.0 . .
C1B C1C H1CA 108.0 . .
C1B C1C H1CB 108.0 . .
H1CA C1C H1CB 107.2 . .
C1D C1C C1B 117(2) . .
C1D C1C H1CA 108.0 . .
C1D C1C H1CB 108.0 . .
C1C C1D H1DA 109.1 . .
C1C C1D H1DB 109.1 . .
C1C C1D C1E 113(4) . .
H1DA C1D H1DB 107.8 . .
C1E C1D H1DA 109.0 . .
C1E C1D H1DB 109.1 . .
C1D C1E H1EA 109.5 . .
C1D C1E H1EB 109.5 . .
C1D C1E H1EC 109.5 . .
H1EA C1E H1EB 109.5 . .
H1EA C1E H1EC 109.5 . .
H1EB C1E H1EC 109.5 . .
H2AA C2A H2AB 107.7 . .
C2B C2A H2AA 108.9 . .
C2B C2A H2AB 108.9 . .
C2B C2A S2 113.5(18) . .
S2 C2A H2AA 108.9 . .
S2 C2A H2AB 108.9 . .
C2A C2B H2BA 108.9 . .
C2A C2B H2BB 108.9 . .
C2A C2B C2C 113(2) . .
H2BA C2B H2BB 107.7 . .
C2C C2B H2BA 108.9 . .
C2C C2B H2BB 108.9 . .
C2B C2C H2CA 109.7 . .
C2B C2C H2CB 109.7 . .
C2B C2C C2D 110(3) . .
H2CA C2C H2CB 108.2 . .
C2D C2C H2CA 109.7 . .
C2D C2C H2CB 109.7 . .
C2C C2D H2DA 109.3 . .
C2C C2D H2DB 109.3 . .
H2DA C2D H2DB 108.0 . .
C2E C2D C2C 112(4) . .
C2E C2D H2DA 109.3 . .
C2E C2D H2DB 109.3 . .
C2D C2E H2EA 109.5 . .
C2D C2E H2EB 109.5 . .
C2D C2E H2EC 109.5 . .
H2EA C2E H2EB 109.5 . .
H2EA C2E H2EC 109.5 . .
H2EB C2E H2EC 109.5 . .
H3AA C3A H3AB 108.1 . .
C3B C3A H3AA 109.5 . .
C3B C3A H3AB 109.5 . .
C3B C3A S3 110.8(16) . .
S3 C3A H3AA 109.5 . .
S3 C3A H3AB 109.5 . .
H3AC C3AE H3AD 109.8 . .
C23B C3AE H3AC 112.2 . .
C23B C3AE H3AD 112.3 . .
C23B C3AE S23B 98(2) . .
S23B C3AE H3AC 112.2 . .
S23B C3AE H3AD 112.3 . .
C3A C3B H3BA 109.2 . .
C3A C3B H3BB 109.2 . .
C3A C3B C3C 112(2) . .
H3BA C3B H3BB 107.9 . .
C3C C3B H3BA 109.2 . .
C3C C3B H3BB 109.2 . .
C3B C3C H3CA 109.7 . .
C3B C3C H3CB 109.7 . .
H3CA C3C H3CB 108.2 . .
C3D C3C C3B 110(3) . .
C3D C3C H3CA 109.7 . .
C3D C3C H3CB 109.7 . .
C3C C3D H3DA 110.0 . .
C3C C3D H3DB 110.0 . .
C3C C3D C3E 108(3) . .
H3DA C3D H3DB 108.4 . .
C3E C3D H3DA 110.0 . .
C3E C3D H3DB 110.0 . .
C3D C3E H3EA 109.5 . .
C3D C3E H3EB 109.5 . .
C3D C3E H3EC 109.5 . .
H3EA C3E H3EB 109.5 . .
H3EA C3E H3EC 109.5 . .
H3EB C3E H3EC 109.5 . .
H4AA C4A H4AB 107.6 . .
C4B C4A H4AA 108.7 . .
C4B C4A H4AB 108.7 . .
C4B C4A S4 114(2) . .
S4 C4A H4AA 108.7 . .
S4 C4A H4AB 108.7 . .
C4A C4B H4BA 109.5 . .
C4A C4B H4BB 109.5 . .
H4BA C4B H4BB 108.1 . .
C4C C4B C4A 110.6(16) . .
C4C C4B H4BA 109.5 . .
C4C C4B H4BB 109.5 . .
C4B C4C H4CA 109.0 . .
C4B C4C H4CB 108.9 . .
H4CA C4C H4CB 107.8 . .
C4D C4C C4B 113.1(17) . .
C4D C4C H4CA 109.0 . .
C4D C4C H4CB 108.9 . .
C4C C4D H4DA 109.3 . .
C4C C4D H4DB 109.3 . .
C4C C4D C4E 111.7(17) . .
H4DA C4D H4DB 107.9 . .
C4E C4D H4DA 109.3 . .
C4E C4D H4DB 109.3 . .
C4D C4E H4EA 109.5 . .
C4D C4E H4EB 109.5 . .
C4D C4E H4EC 109.5 . .
H4EA C4E H4EB 109.5 . .
H4EA C4E H4EC 109.5 . .
H4EB C4E H4EC 109.5 . .
H5AA C5A H5AB 107.8 . .
C5B C5A H5AA 109.1 . .
C5B C5A H5AB 109.1 . .
C5B C5A S5 112.6(16) . .
S5 C5A H5AA 109.1 . .
S5 C5A H5AB 109.1 . .
C5A C5B H5BA 108.6 . .
C5A C5B H5BB 108.6 . .
C5A C5B C5C 115(2) . .
H5BA C5B H5BB 107.6 . .
C5C C5B H5BA 108.6 . .
C5C C5B H5BB 108.6 . .
C5B C5C H5CA 108.6 . .
C5B C5C H5CB 108.6 . .
C5B C5C C5D 115(2) . .
H5CA C5C H5CB 107.6 . .
C5D C5C H5CA 108.6 . .
C5D C5C H5CB 108.6 . .
C5C C5D H5DA 109.7 . .
C5C C5D H5DB 109.7 . .
H5DA C5D H5DB 108.2 . .
C5E C5D C5C 110(2) . .
C5E C5D H5DA 109.7 . .
C5E C5D H5DB 109.7 . .
C5D C5E H5EA 109.5 . .
C5D C5E H5EB 109.5 . .
C5D C5E H5EC 109.5 . .
H5EA C5E H5EB 109.5 . .
H5EA C5E H5EC 109.5 . .
H5EB C5E H5EC 109.5 . .
H6AA C6A H6AB 107.5 . .
C6B C6A H6AA 108.5 . .
C6B C6A H6AB 108.5 . .
C6B C6A S6 115(2) . .
S6 C6A H6AA 108.5 . .
S6 C6A H6AB 108.5 . .
C6A C6B H6BA 108.2 . .
C6A C6B H6BB 108.2 . .
C6A C6B C6C 116(3) . .
H6BA C6B H6BB 107.3 . .
C6C C6B H6BA 108.2 . .
C6C C6B H6BB 108.2 . .
C6B C6C H6CA 108.6 . .
C6B C6C H6CB 108.6 . .
C6B C6C C6D 114(3) . .
H6CA C6C H6CB 107.6 . .
C6D C6C H6CA 108.6 . .
C6D C6C H6CB 108.6 . .
C6C C6D H6DA 109.6 . .
C6C C6D H6DB 109.6 . .
C6C C6D C6E 110(3) . .
H6DA C6D H6DB 108.1 . .
C6E C6D H6DA 109.6 . .
C6E C6D H6DB 109.6 . .
C6D C6E H6EA 109.5 . .
C6D C6E H6EB 109.5 . .
C6D C6E H6EC 109.5 . .
H6EA C6E H6EB 109.5 . .
H6EA C6E H6EC 109.5 . .
H6EB C6E H6EC 109.5 . .
H7AA C7A H7AB 108.0 . .
C7B C7A H7AA 109.4 . .
C7B C7A H7AB 109.4 . .
C7B C7A S7 111.3(13) . .
S7 C7A H7AA 109.4 . .
S7 C7A H7AB 109.4 . .
H7AC C7AG H7AD 106.9 . .
C7BG C7AG H7AC 107.4 . .
C7BG C7AG H7AD 107.4 . .
C7BG C7AG S37B 120(2) . .
S37B C7AG H7AC 107.4 . .
S37B C7AG H7AD 107.4 . .
C7A C7B H7BA 109.0 . .
C7A C7B H7BB 109.0 . .
C7A C7B C7C 112.9(18) . .
H7BA C7B H7BB 107.8 . .
C7C C7B H7BA 109.0 . .
C7C C7B H7BB 109.0 . .
H7BC C7BE H7BD 107.3 . .
C7CE C7BE H7BC 108.1 . .
C7CE C7BE H7BD 108.1 . .
C7CE C7BE C27A 117(3) . .
C27A C7BE H7BC 108.1 . .
C27A C7BE H7BD 108.1 . .
C7AG C7BG H7BE 108.0 . .
C7AG C7BG H7BF 108.0 . .
C7AG C7BG C7CG 117(2) . .
H7BE C7BG H7BF 107.2 . .
C7CG C7BG H7BE 108.0 . .
C7CG C7BG H7BF 108.0 . .
C7B C7C H7CA 109.6 . .
C7B C7C H7CB 109.6 . .
C7B C7C C7D 110(2) . .
H7CA C7C H7CB 108.1 . .
C7D C7C H7CA 109.6 . .
C7D C7C H7CB 109.6 . .
C7BE C7CE H7CC 106.9 . .
C7BE C7CE H7CD 106.9 . .
H7CC C7CE H7CD 106.7 . .
C7DE C7CE C7BE 122(4) . .
C7DE C7CE H7CC 106.9 . .
C7DE C7CE H7CD 106.9 . .
C7BG C7CG H7CE 107.9 . .
C7BG C7CG H7CF 107.9 . .
H7CE C7CG H7CF 107.2 . .
C7DG C7CG C7BG 118(3) . .
C7DG C7CG H7CE 107.9 . .
C7DG C7CG H7CF 107.9 . .
C7C C7D H7DA 109.1 . .
C7C C7D H7DB 109.1 . .
H7DA C7D H7DB 107.9 . .
C7E C7D C7C 112(3) . .
C7E C7D H7DA 109.1 . .
C7E C7D H7DB 109.1 . .
C7CE C7DE H7DC 112.0 . .
C7CE C7DE H7DD 112.0 . .
C7CE C7DE C7EE 99(5) . .
H7DC C7DE H7DD 109.7 . .
C7EE C7DE H7DC 112.0 . .
C7EE C7DE H7DD 112.1 . .
C7CG C7DG H7DE 107.7 . .
C7CG C7DG H7DF 107.7 . .
H7DE C7DG H7DF 107.1 . .
C7EG C7DG C7CG 118(3) . .
C7EG C7DG H7DE 107.7 . .
C7EG C7DG H7DF 107.7 . .
C7D C7E H7EA 109.5 . .
C7D C7E H7EB 109.5 . .
C7D C7E H7EC 109.5 . .
H7EA C7E H7EB 109.5 . .
H7EA C7E H7EC 109.5 . .
H7EB C7E H7EC 109.5 . .
C7DE C7EE H7ED 109.7 . .
C7DE C7EE H7EE 109.3 . .
C7DE C7EE H7EF 109.5 . .
H7ED C7EE H7EE 109.5 . .
H7ED C7EE H7EF 109.5 . .
H7EE C7EE H7EF 109.5 . .
C7DG C7EG H7EG 110.0 . .
C7DG C7EG H7EH 109.4 . .
C7DG C7EG H7EI 109.1 . .
H7EG C7EG H7EH 109.5 . .
H7EG C7EG H7EI 109.5 . .
H7EH C7EG H7EI 109.4 . .
H8AA C8A H8AB 108.0 . .
C8B C8A H8AA 109.3 . .
C8B C8A H8AB 109.3 . .
C8B C8A S8 112(2) . .
S8 C8A H8AA 109.3 . .
S8 C8A H8AB 109.3 . .
H8AC C8AE H8AD 108.1 . .
C8BE C8AE H8AC 109.5 . .
C8BE C8AE H8AD 109.5 . .
C8BE C8AE S28 110.7(13) . .
S28 C8AE H8AC 109.5 . .
S28 C8AE H8AD 109.5 . .
C8A C8B H8BA 107.7 . .
C8A C8B H8BB 107.7 . .
C8A C8B H8BC 103.7 . .
C8A C8B H8BD 103.7 . .
H8BA C8B H8BB 107.1 . .
H8BC C8B H8BD 105.4 . .
C8C C8B C8A 118(3) . .
C8C C8B H8BA 107.7 . .
C8C C8B H8BB 107.7 . .
C8CB C8B C8A 134(3) . .
C8CB C8B H8BC 103.7 . .
C8CB C8B H8BD 103.7 . .
C8AE C8BE H8BE 109.9 . .
C8AE C8BE H8BF 109.9 . .
H8BE C8BE H8BF 108.3 . .
C8CE C8BE C8AE 109(2) . .
C8CE C8BE H8BE 109.9 . .
C8CE C8BE H8BF 109.9 . .
C8B C8C H8CA 110.8 . .
C8B C8C H8CB 110.8 . .
C8B C8C C8D 105(5) . .
H8CA C8C H8CB 108.9 . .
C8D C8C H8CA 110.8 . .
C8D C8C H8CB 110.8 . .
C8B C8CB H8CC 107.2 . .
C8B C8CB H8CD 107.2 . .
C8B C8CB C8DB 121(2) . .
H8CC C8CB H8CD 106.8 . .
C8DB C8CB H8CC 107.2 . .
C8DB C8CB H8CD 107.2 . .
C8BE C8CE H8CE 110.0 . .
C8BE C8CE H8CF 110.0 . .
C8BE C8CE C8DE 108(2) . .
H8CE C8CE H8CF 108.4 . .
C8DE C8CE H8CE 110.0 . .
C8DE C8CE H8CF 110.0 . .
C8C C8D H8DA 109.5 . .
C8C C8D H8DB 109.5 . .
C8C C8D C8E 111(6) . .
H8DA C8D H8DB 108.1 . .
C8E C8D H8DA 109.5 . .
C8E C8D H8DB 109.5 . .
C8CB C8DB H8DC 107.4 . .
C8CB C8DB H8DD 107.4 . .
C8CB C8DB C8EB 120(3) . .
H8DC C8DB H8DD 106.9 . .
C8EB C8DB H8DC 107.4 . .
C8EB C8DB H8DD 107.4 . .
C8CE C8DE H8DE 109.9 . .
C8CE C8DE H8DF 109.9 . .
H8DE C8DE H8DF 108.3 . .
C8EE C8DE C8CE 109(2) . .
C8EE C8DE H8DE 109.9 . .
C8EE C8DE H8DF 109.9 . .
C8D C8E H8EA 109.5 . .
C8D C8E H8EB 109.5 . .
C8D C8E H8EC 109.5 . .
H8EA C8E H8EB 109.5 . .
H8EA C8E H8EC 109.5 . .
H8EB C8E H8EC 109.5 . .
C8DB C8EB H8ED 138.4 . .
C8DB C8EB H8EE 78.7 . .
C8DB C8EB H8EF 105.4 . .
H8ED C8EB H8EE 109.4 . .
H8ED C8EB H8EF 109.5 . .
H8EE C8EB H8EF 109.4 . .
C8DE C8EE H8EG 109.5 . .
C8DE C8EE H8EH 109.5 . .
C8DE C8EE H8EI 109.5 . .
H8EG C8EE H8EH 109.5 . .
H8EG C8EE H8EI 109.5 . .
H8EH C8EE H8EI 109.5 . .
H9AA C9A H9AB 107.9 . .
C9B C9A H9AA 109.1 . .
C9B C9A H9AB 109.1 . .
C9B C9A S9 112.4(15) . .
S9 C9A H9AA 109.1 . .
S9 C9A H9AB 109.1 . .
C9A C9B H9BA 109.1 . .
C9A C9B H9BB 109.1 . .
C9A C9B H9BC 109.5 . .
C9A C9B H9BD 109.5 . .
C9A C9B C9C 112(2) . .
C9A C9B C9CB 111(2) . .
H9BA C9B H9BB 107.9 . .
H9BC C9B H9BD 108.1 . .
C9C C9B H9BA 109.1 . .
C9C C9B H9BB 109.1 . .
C9CB C9B H9BC 109.5 . .
C9CB C9B H9BD 109.5 . .
C9B C9C H9CA 110.4 . .
C9B C9C H9CB 110.4 . .
C9B C9C C9D 107(3) . .
H9CA C9C H9CB 108.6 . .
C9D C9C H9CA 110.3 . .
C9D C9C H9CB 110.4 . .
C9B C9CB H9CC 107.8 . .
C9B C9CB H9CD 107.8 . .
H9CC C9CB H9CD 107.1 . .
C9DB C9CB C9B 118(3) . .
C9DB C9CB H9CC 107.8 . .
C9DB C9CB H9CD 107.8 . .
H9CE C9CD H9CF 107.1 . .
C9DD C9CD H9CE 107.8 . .
C9DD C9CD H9CF 107.8 . .
C9DD C9CD C19B 118(4) . .
C19B C9CD H9CE 107.8 . .
C19B C9CD H9CF 107.8 . .
C9C C9D H9DA 109.9 . .
C9C C9D H9DB 109.9 . .
C9C C9D C9E 109(5) . .
H9DA C9D H9DB 108.3 . .
C9E C9D H9DA 109.9 . .
C9E C9D H9DB 110.0 . .
C9CB C9DB H9DC 106.9 . .
C9CB C9DB H9DD 106.9 . .
H9DC C9DB H9DD 106.7 . .
C9EB C9DB C9CB 122(7) . .
C9EB C9DB H9DC 106.8 . .
C9EB C9DB H9DD 106.9 . .
C9CD C9DD H9DE 106.5 . .
C9CD C9DD H9DF 106.5 . .
C9CD C9DD C9ED 123(6) . .
H9DE C9DD H9DF 106.5 . .
C9ED C9DD H9DE 106.5 . .
C9ED C9DD H9DF 106.5 . .
C9D C9E H9EA 109.5 . .
C9D C9E H9EB 109.5 . .
C9D C9E H9EC 109.5 . .
H9EA C9E H9EB 109.5 . .
H9EA C9E H9EC 109.5 . .
H9EB C9E H9EC 109.5 . .
C9DB C9EB H9ED 111.4 . .
C9DB C9EB H9EE 109.0 . .
C9DB C9EB H9EF 108.0 . .
H9ED C9EB H9EE 109.5 . .
H9ED C9EB H9EF 109.5 . .
H9EE C9EB H9EF 109.4 . .
C9DD C9ED H9EG 117.8 . .
C9DD C9ED H9EH 107.3 . .
C9DD C9ED H9EI 103.0 . .
H9EG C9ED H9EH 109.4 . .
H9EG C9ED H9EI 109.4 . .
H9EH C9ED H9EI 109.6 . .
H11A C11A H11B 108.3 . .
C11B C11A H11A 109.9 . .
C11B C11A H11B 109.9 . .
C11B C11A S11 109.1(17) . .
S11 C11A H11A 109.9 . .
S11 C11A H11B 109.9 . .
C11A C11B H11C 109.6 . .
C11A C11B H11D 109.6 . .
H11C C11B H11D 108.1 . .
C11C C11B C11A 110(2) . .
C11C C11B H11C 109.6 . .
C11C C11B H11D 109.6 . .
C11B C11C H11E 108.8 . .
C11B C11C H11F 108.8 . .
C11B C11C C11D 114(4) . .
H11E C11C H11F 107.7 . .
C11D C11C H11E 108.8 . .
C11D C11C H11F 108.8 . .
C11C C11D H11G 109.4 . .
C11C C11D H11H 109.4 . .
H11G C11D H11H 108.0 . .
C11E C11D C11C 111(5) . .
C11E C11D H11G 109.4 . .
C11E C11D H11H 109.4 . .
C11D C11E H11I 104.9 . .
C11D C11E H11J 111.8 . .
C11D C11E H11K 111.6 . .
H11I C11E H11J 109.4 . .
H11I C11E H11K 109.5 . .
H11J C11E H11K 109.5 . .
H12A C12A H12B 107.8 . .
C12B C12A H12A 108.9 . .
C12B C12A H12B 108.9 . .
C12B C12A S12 113.2(17) . .
S12 C12A H12A 108.9 . .
S12 C12A H12B 108.9 . .
C12A C12B H12C 109.6 . .
C12A C12B H12D 109.6 . .
H12C C12B H12D 108.1 . .
C12C C12B C12A 110.2(18) . .
C12C C12B H12C 109.6 . .
C12C C12B H12D 109.6 . .
C12B C12C H12E 109.6 . .
C12B C12C H12F 109.6 . .
C12B C12C C12D 110.4(17) . .
H12E C12C H12F 108.1 . .
C12D C12C H12E 109.6 . .
C12D C12C H12F 109.6 . .
C12C C12D H12G 109.6 . .
C12C C12D H12H 109.6 . .
H12G C12D H12H 108.1 . .
C12E C12D C12C 110.4(18) . .
C12E C12D H12G 109.6 . .
C12E C12D H12H 109.6 . .
C12D C12E H12I 109.5 . .
C12D C12E H12J 109.5 . .
C12D C12E H12K 109.5 . .
H12I C12E H12J 109.5 . .
H12I C12E H12K 109.5 . .
H12J C12E H12K 109.5 . .
H13A C13A H13B 107.9 . .
C13B C13A H13A 109.1 . .
C13B C13A H13B 109.1 . .
C13B C13A S13 112.4(15) . .
S13 C13A H13A 109.1 . .
S13 C13A H13B 109.1 . .
C13A C13B H13C 108.7 . .
C13A C13B H13D 108.7 . .
H13C C13B H13D 107.6 . .
C13C C13B C13A 114(2) . .
C13C C13B H13C 108.7 . .
C13C C13B H13D 108.7 . .
C13B C13C H13E 110.3 . .
C13B C13C H13F 110.3 . .
C13B C13C C13D 107(3) . .
H13E C13C H13F 108.6 . .
C13D C13C H13E 110.3 . .
C13D C13C H13F 110.3 . .
C13C C13D H13G 110.8 . .
C13C C13D H13H 110.8 . .
H13G C13D H13H 108.8 . .
C13E C13D C13C 105(4) . .
C13E C13D H13G 110.8 . .
C13E C13D H13H 110.8 . .
C13D C13E H13I 109.5 . .
C13D C13E H13J 109.5 . .
C13D C13E H13K 109.5 . .
H13I C13E H13J 109.5 . .
H13I C13E H13K 109.5 . .
H13J C13E H13K 109.5 . .
H14A C14A H14B 107.9 . .
C14B C14A H14A 109.2 . .
C14B C14A H14B 109.2 . .
C14B C14A S14 111.9(15) . .
S14 C14A H14A 109.2 . .
S14 C14A H14B 109.2 . .
C14A C14B H14C 109.0 . .
C14A C14B H14D 109.0 . .
H14C C14B H14D 107.8 . .
C14C C14B C14A 113.0(19) . .
C14C C14B H14C 109.0 . .
C14C C14B H14D 109.0 . .
C14B C14C H14E 109.2 . .
C14B C14C H14F 109.2 . .
C14B C14C C14D 112(2) . .
H14E C14C H14F 107.9 . .
C14D C14C H14E 109.2 . .
C14D C14C H14F 109.2 . .
C14C C14D H14G 108.8 . .
C14C C14D H14H 108.8 . .
C14C C14D C14E 114(3) . .
H14G C14D H14H 107.7 . .
C14E C14D H14G 108.8 . .
C14E C14D H14H 108.8 . .
C14D C14E H14I 109.5 . .
C14D C14E H14J 109.5 . .
C14D C14E H14K 109.5 . .
H14I C14E H14J 109.5 . .
H14I C14E H14K 109.5 . .
H14J C14E H14K 109.5 . .
H15A C15A H15B 108.2 . .
C15B C15A H15A 109.7 . .
C15B C15A H15B 109.7 . .
C15B C15A S15 109.8(14) . .
S15 C15A H15A 109.7 . .
S15 C15A H15B 109.7 . .
C15A C15B H15C 107.7 . .
C15A C15B H15D 107.7 . .
H15C C15B H15D 107.1 . .
C15C C15B C15A 118.5(19) . .
C15C C15B H15C 107.7 . .
C15C C15B H15D 107.7 . .
C15B C15C H15E 108.3 . .
C15B C15C H15F 108.3 . .
C15B C15C C15D 116(2) . .
H15E C15C H15F 107.4 . .
C15D C15C H15E 108.3 . .
C15D C15C H15F 108.3 . .
C15C C15D H15G 109.1 . .
C15C C15D H15H 109.1 . .
C15C C15D C15E 113(3) . .
H15G C15D H15H 107.8 . .
C15E C15D H15G 109.1 . .
C15E C15D H15H 109.1 . .
C15D C15E H15I 109.5 . .
C15D C15E H15J 109.5 . .
C15D C15E H15K 109.5 . .
H15I C15E H15J 109.5 . .
H15I C15E H15K 109.5 . .
H15J C15E H15K 109.5 . .
H16A C16A H16B 107.3 . .
C16B C16A H16A 108.0 . .
C16B C16A H16B 108.0 . .
C16B C16A S16 117(2) . .
S16 C16A H16A 108.0 . .
S16 C16A H16B 108.0 . .
C16A C16B H16C 109.3 . .
C16A C16B H16D 109.3 . .
H16C C16B H16D 108.0 . .
C16C C16B C16A 111(3) . .
C16C C16B H16C 109.3 . .
C16C C16B H16D 109.4 . .
C16B C16C H16E 108.3 . .
C16B C16C H16F 108.3 . .
C16B C16C C16D 116(3) . .
H16E C16C H16F 107.4 . .
C16D C16C H16E 108.3 . .
C16D C16C H16F 108.3 . .
C16C C16D H16G 109.5 . .
C16C C16D H16H 109.5 . .
H16G C16D H16H 108.1 . .
C16E C16D C16C 111(4) . .
C16E C16D H16G 109.5 . .
C16E C16D H16H 109.6 . .
C16D C16E H16I 109.5 . .
C16D C16E H16J 109.5 . .
C16D C16E H16K 109.5 . .
H16I C16E H16J 109.5 . .
H16I C16E H16K 109.5 . .
H16J C16E H16K 109.5 . .
H17A C17A H17B 106.6 . .
C17B C17A H17A 106.8 . .
C17B C17A H17B 106.8 . .
C17B C17A S17 122(3) . .
S17 C17A H17A 106.8 . .
S17 C17A H17B 106.8 . .
C17A C17B H17C 111.0 . .
C17A C17B H17D 111.0 . .
H17C C17B H17D 109.0 . .
C17C C17B C17A 104(2) . .
C17C C17B H17C 111.0 . .
C17C C17B H17D 111.0 . .
C17B C17C H17E 108.0 . .
C17B C17C H17F 108.0 . .
C17B C17C C17D 117(3) . .
H17E C17C H17F 107.2 . .
C17D C17C H17E 108.0 . .
C17D C17C H17F 108.0 . .
C17C C17D H17G 109.6 . .
C17C C17D H17H 109.6 . .
C17C C17D C17E 110.3(14) . .
H17G C17D H17H 108.1 . .
C17E C17D H17G 109.6 . .
C17E C17D H17H 109.6 . .
C17D C17E H17I 108.6 . .
C17D C17E H17J 110.1 . .
C17D C17E H17K 109.8 . .
H17I C17E H17J 109.5 . .
H17I C17E H17K 109.5 . .
H17J C17E H17K 109.5 . .
H18A C18A H18B 107.5 . .
C18B C18A H18A 108.4 . .
C18B C18A H18B 108.4 . .
C18B C18A S18 115.5(12) . .
S18 C18A H18A 108.4 . .
S18 C18A H18B 108.4 . .
C18A C18B H18C 109.4 . .
C18A C18B H18D 109.4 . .
C18A C18B C18C 111.3(16) . .
H18C C18B H18D 108.0 . .
C18C C18B H18C 109.4 . .
C18C C18B H18D 109.4 . .
C18B C18C H18E 109.3 . .
C18B C18C H18F 109.3 . .
H18E C18C H18F 108.0 . .
C18D C18C C18B 111.6(16) . .
C18D C18C H18E 109.3 . .
C18D C18C H18F 109.3 . .
C18C C18D H18G 109.9 . .
C18C C18D H18H 109.9 . .
C18C C18D C18E 109(3) . .
H18G C18D H18H 108.3 . .
C18E C18D H18G 109.9 . .
C18E C18D H18H 109.9 . .
C18D C18E H18I 109.5 . .
C18D C18E H18J 109.5 . .
C18D C18E H18K 109.5 . .
H18I C18E H18J 109.5 . .
H18I C18E H18K 109.5 . .
H18J C18E H18K 109.5 . .
H19A C19A H19B 108.0 . .
C19B C19A H19A 109.5 . .
C19B C19A H19B 109.5 . .
C19B C19A S01P 110.9(15) . .
S01P C19A H19A 109.5 . .
S01P C19A H19B 109.5 . .
C9CD C19B H19E 110.5 . .
C9CD C19B H19F 110.5 . .
C19A C19B C9CD 106(3) . .
C19A C19B H19E 110.5 . .
C19A C19B H19F 110.5 . .
C19A C19B H19C 108.2 . .
C19A C19B H19D 108.2 . .
C19A C19B C19C 117(3) . .
H19E C19B H19F 108.7 . .
H19C C19B H19D 107.3 . .
C19C C19B H19C 108.2 . .
C19C C19B H19D 108.2 . .
C19B C19C H19G 110.2 . .
C19B C19C H19H 110.2 . .
H19G C19C H19H 108.5 . .
C19D C19C C19B 107(3) . .
C19D C19C H19G 110.2 . .
C19D C19C H19H 110.2 . .
C19C C19D H19I 111.3 . .
C19C C19D H19J 111.2 . .
H19I C19D H19J 109.2 . .
C19E C19D C19C 103(4) . .
C19E C19D H19I 111.3 . .
C19E C19D H19J 111.3 . .
C19D C19E H19K 109.5 . .
C19D C19E H19L 109.5 . .
C19D C19E H19M 109.5 . .
H19K C19E H19L 109.5 . .
H19K C19E H19M 109.5 . .
H19L C19E H19M 109.5 . .
H21A C21A H21B 108.3 . .
C21B C21A H21A 109.9 . .
C21B C21A H21B 109.9 . .
C21B C21A S21 108.9(14) . .
S21 C21A H21A 109.9 . .
S21 C21A H21B 109.9 . .
C21A C21B H21C 109.6 . .
C21A C21B H21D 109.6 . .
H21C C21B H21D 108.1 . .
C21C C21B C21A 110(2) . .
C21C C21B H21C 109.6 . .
C21C C21B H21D 109.6 . .
C21B C21C H21E 108.7 . .
C21B C21C H21F 108.7 . .
H21E C21C H21F 107.6 . .
C21D C21C C21B 114(3) . .
C21D C21C H21E 108.7 . .
C21D C21C H21F 108.7 . .
C21C C21D H21G 109.9 . .
C21C C21D H21H 109.9 . .
C21C C21D C21E 109(4) . .
H21G C21D H21H 108.3 . .
C21E C21D H21G 109.9 . .
C21E C21D H21H 109.9 . .
C21D C21E H21I 109.0 . .
C21D C21E H21J 109.4 . .
C21D C21E H21K 110.0 . .
H21I C21E H21J 109.5 . .
H21I C21E H21K 109.4 . .
H21J C21E H21K 109.5 . .
H22A C22A H22B 108.0 . .
C22B C22A H22A 109.3 . .
C22B C22A H22B 109.3 . .
C22B C22A S22 111.4(15) . .
S22 C22A H22A 109.3 . .
S22 C22A H22B 109.3 . .
C22A C22B H22C 109.4 . .
C22A C22B H22D 109.4 . .
H22C C22B H22D 108.0 . .
C22C C22B C22A 111.3(18) . .
C22C C22B H22C 109.4 . .
C22C C22B H22D 109.4 . .
C22B C22C H22E 108.8 . .
C22B C22C H22F 108.8 . .
H22E C22C H22F 107.7 . .
C22D C22C C22B 113.7(19) . .
C22D C22C H22E 108.8 . .
C22D C22C H22F 108.8 . .
C22C C22D H22G 109.3 . .
C22C C22D H22H 109.3 . .
C22C C22D C22E 111.8(18) . .
H22G C22D H22H 107.9 . .
C22E C22D H22G 109.3 . .
C22E C22D H22H 109.3 . .
C22D C22E H22I 109.5 . .
C22D C22E H22J 109.5 . .
C22D C22E H22K 109.5 . .
H22I C22E H22J 109.5 . .
H22I C22E H22K 109.5 . .
H22J C22E H22K 109.5 . .
H23A C23A H23B 108.1 . .
C23B C23A H23A 109.6 . .
C23B C23A H23B 109.6 . .
C23B C23A S23 110(2) . .
S23 C23A H23A 109.6 . .
S23 C23A H23B 109.6 . .
C3AE C23B H23E 109.3 . .
C3AE C23B H23F 109.3 . .
C23A C23B H23C 107.8 . .
C23A C23B H23D 107.8 . .
H23C C23B H23D 107.2 . .
H23E C23B H23F 108.0 . .
C23C C23B C3AE 111.5(15) . .
C23C C23B C23A 118(3) . .
C23C C23B H23C 107.8 . .
C23C C23B H23D 107.8 . .
C23C C23B H23E 109.3 . .
C23C C23B H23F 109.3 . .
C23B C23C H23G 109.0 . .
C23B C23C H23H 109.0 . .
C23B C23C C23D 113(3) . .
H23G C23C H23H 107.8 . .
C23D C23C H23G 109.0 . .
C23D C23C H23H 109.0 . .
C23C C23D H23I 109.3 . .
C23C C23D H23J 109.3 . .
H23I C23D H23J 107.9 . .
C23E C23D C23C 111.7(15) . .
C23E C23D H23I 109.3 . .
C23E C23D H23J 109.3 . .
C23D C23E H23K 109.5 . .
C23D C23E H23L 109.5 . .
C23D C23E H23M 109.5 . .
H23K C23E H23L 109.5 . .
H23K C23E H23M 109.5 . .
H23L C23E H23M 109.5 . .
H24A C24A H24B 107.7 . .
C24B C24A H24A 108.9 . .
C24B C24A H24B 108.9 . .
C24B C24A S24 113.4(15) . .
S24 C24A H24A 108.9 . .
S24 C24A H24B 108.9 . .
C24A C24B H24C 108.6 . .
C24A C24B H24D 108.6 . .
H24C C24B H24D 107.6 . .
C24C C24B C24A 114.7(18) . .
C24C C24B H24C 108.6 . .
C24C C24B H24D 108.6 . .
C24B C24C H24E 108.7 . .
C24B C24C H24F 108.7 . .
C24B C24C C24D 114.3(18) . .
H24E C24C H24F 107.6 . .
C24D C24C H24E 108.7 . .
C24D C24C H24F 108.7 . .
C24C C24D H24G 109.1 . .
C24C C24D H24H 109.1 . .
C24C C24D C24E 112.4(19) . .
H24G C24D H24H 107.8 . .
C24E C24D H24G 109.1 . .
C24E C24D H24H 109.1 . .
C24D C24E H24I 109.5 . .
C24D C24E H24J 109.5 . .
C24D C24E H24K 109.5 . .
H24I C24E H24J 109.5 . .
H24I C24E H24K 109.5 . .
H24J C24E H24K 109.5 . .
H25A C25A H25B 107.6 . .
C25B C25A H25A 108.6 . .
C25B C25A H25B 108.6 . .
C25B C25A S25 115(2) . .
S25 C25A H25A 108.6 . .
S25 C25A H25B 108.6 . .
C25A C25B H25C 108.5 . .
C25A C25B H25D 108.5 . .
H25C C25B H25D 107.5 . .
C25C C25B C25A 115(3) . .
C25C C25B H25C 108.5 . .
C25C C25B H25D 108.5 . .
C25B C25C H25E 108.7 . .
C25B C25C H25F 108.7 . .
C25B C25C C25D 114(3) . .
H25E C25C H25F 107.6 . .
C25D C25C H25E 108.7 . .
C25D C25C H25F 108.7 . .
C25C C25D H25G 109.2 . .
C25C C25D H25H 109.2 . .
H25G C25D H25H 107.9 . .
C25E C25D C25C 112(3) . .
C25E C25D H25G 109.2 . .
C25E C25D H25H 109.2 . .
C25D C25E H25I 109.5 . .
C25D C25E H25J 109.5 . .
C25D C25E H25K 109.5 . .
H25I C25E H25J 109.5 . .
H25I C25E H25K 109.5 . .
H25J C25E H25K 109.5 . .
H26A C26A H26B 108.2 . .
C26B C26A H26A 109.7 . .
C26B C26A H26B 109.7 . .
C26B C26A S26 109.9(16) . .
S26 C26A H26A 109.7 . .
S26 C26A H26B 109.7 . .
C26A C26B H26C 108.8 . .
C26A C26B H26D 108.8 . .
C26A C26B C26C 114(2) . .
H26C C26B H26D 107.7 . .
C26C C26B H26C 108.8 . .
C26C C26B H26D 108.8 . .
C26B C26C H26E 109.2 . .
C26B C26C H26F 109.2 . .
C26B C26C C26D 112(3) . .
H26E C26C H26F 107.9 . .
C26D C26C H26E 109.2 . .
C26D C26C H26F 109.2 . .
C26C C26D H26G 109.7 . .
C26C C26D H26H 109.7 . .
H26G C26D H26H 108.2 . .
C26E C26D C26C 110(4) . .
C26E C26D H26G 109.7 . .
C26E C26D H26H 109.7 . .
C26D C26E H26I 109.4 . .
C26D C26E H26J 109.4 . .
C26D C26E H26K 109.7 . .
H26I C26E H26J 109.5 . .
H26I C26E H26K 109.5 . .
H26J C26E H26K 109.5 . .
C7BE C27A H27C 108.5 . .
C7BE C27A H27D 108.5 . .
C7BE C27A S27 115(2) . .
H27C C27A H27D 107.5 . .
H27A C27A H27B 109.5 . .
C27B C27A H27A 111.7 . .
C27B C27A H27B 111.7 . .
C27B C27A S27 100.2(19) . .
S27 C27A H27C 108.5 . .
S27 C27A H27D 108.5 . .
S27 C27A H27A 111.7 . .
S27 C27A H27B 111.7 . .
C27A C27B H27E 108.3 . .
C27A C27B H27F 108.3 . .
H27E C27B H27F 107.4 . .
C27C C27B C27A 116(3) . .
C27C C27B H27E 108.3 . .
C27C C27B H27F 108.3 . .
C27B C27C H27G 108.2 . .
C27B C27C H27H 108.2 . .
C27B C27C C27D 116(3) . .
H27G C27C H27H 107.3 . .
C27D C27C H27G 108.2 . .
C27D C27C H27H 108.2 . .
C27C C27D H27I 108.3 . .
C27C C27D H27J 108.3 . .
C27C C27D C27E 116(3) . .
H27I C27D H27J 107.4 . .
C27E C27D H27I 108.3 . .
C27E C27D H27J 108.3 . .
C27D C27E H27K 107.9 . .
C27D C27E H27L 109.8 . .
C27D C27E H27M 110.6 . .
H27K C27E H27L 109.5 . .
H27K C27E H27M 109.5 . .
H27L C27E H27M 109.5 . .
H28A C28A H28B 109.4 . .
C28B C28A H28A 111.6 . .
C28B C28A H28B 111.6 . .
C28B C28A S28 101(3) . .
S28 C28A H28A 111.6 . .
S28 C28A H28B 111.6 . .
C28A C28B H28C 111.1 . .
C28A C28B H28D 111.1 . .
C28A C28B C28C 103(6) . .
H28C C28B H28D 109.0 . .
C28C C28B H28C 111.1 . .
C28C C28B H28D 111.1 . .
C28B C28C H28E 108.5 . .
C28B C28C H28F 108.5 . .
H28E C28C H28F 107.5 . .
C28D C28C C28B 115(7) . .
C28D C28C H28E 108.5 . .
C28D C28C H28F 108.5 . .
C28C C28D H28G 109.6 . .
C28C C28D H28H 109.6 . .
H28G C28D H28H 108.2 . .
C28E C28D C28C 110(7) . .
C28E C28D H28G 109.6 . .
C28E C28D H28H 109.6 . .
C28D C28E H28I 106.4 . .
C28D C28E H28J 108.5 . .
C28D C28E H28K 113.4 . .
H28I C28E H28J 109.4 . .
H28I C28E H28K 109.4 . .
H28J C28E H28K 109.5 . .
H29A C29A H29B 107.9 . .
C29B C29A H29A 109.3 . .
C29B C29A H29B 109.3 . .
C29B C29A S29 111.8(16) . .
S29 C29A H29A 109.3 . .
S29 C29A H29B 109.3 . .
C29A C29B H29C 109.7 . .
C29A C29B H29D 109.7 . .
H29C C29B H29D 108.2 . .
C29C C29B C29A 110(2) . .
C29C C29B H29C 109.7 . .
C29C C29B H29D 109.7 . .
C29B C29C H29E 107.3 . .
C29B C29C H29F 107.3 . .
H29E C29C H29F 106.9 . .
C29D C29C C29B 120(3) . .
C29D C29C H29E 107.3 . .
C29D C29C H29F 107.3 . .
C29C C29D H29G 108.8 . .
C29C C29D H29H 108.8 . .
C29C C29D C29E 114(3) . .
H29G C29D H29H 107.7 . .
C29E C29D H29G 108.8 . .
C29E C29D H29H 108.8 . .
C29D C29E H29I 106.0 . .
C29D C29E H29J 107.3 . .
C29D C29E H29K 115.0 . .
H29I C29E H29J 109.4 . .
H29I C29E H29K 109.5 . .
H29J C29E H29K 109.5 . .
H31A C31A H31B 108.0 . .
C31B C31A H31A 109.4 . .
C31B C31A H31B 109.4 . .
C31B C31A S31 111.1(14) . .
S31 C31A H31A 109.4 . .
S31 C31A H31B 109.4 . .
C31A C31B H31C 109.3 . .
C31A C31B H31D 109.3 . .
H31C C31B H31D 107.9 . .
C31C C31B C31A 111.7(19) . .
C31C C31B H31C 109.3 . .
C31C C31B H31D 109.3 . .
C31B C31C H31E 108.6 . .
C31B C31C H31F 108.7 . .
C31B C31C C31D 114(2) . .
H31E C31C H31F 107.6 . .
C31D C31C H31E 108.6 . .
C31D C31C H31F 108.7 . .
C31C C31D H31G 108.9 . .
C31C C31D H31H 108.9 . .
C31C C31D C31E 113(3) . .
H31G C31D H31H 107.7 . .
C31E C31D H31G 108.9 . .
C31E C31D H31H 108.9 . .
C31D C31E H31I 109.5 . .
C31D C31E H31J 109.5 . .
C31D C31E H31K 109.5 . .
H31I C31E H31J 109.5 . .
H31I C31E H31K 109.5 . .
H31J C31E H31K 109.5 . .
H32A C32A H32B 108.2 . .
C32B C32A H32A 109.7 . .
C32B C32A H32B 109.7 . .
C32B C32A S32 110(2) . .
S32 C32A H32A 109.7 . .
S32 C32A H32B 109.7 . .
C32A C32B H32C 109.0 . .
C32A C32B H32D 109.0 . .
C32A C32B C32C 113(3) . .
H32C C32B H32D 107.8 . .
C32C C32B H32C 109.0 . .
C32C C32B H32D 109.0 . .
C32B C32C H32E 107.0 . .
C32B C32C H32F 107.0 . .
H32E C32C H32F 106.7 . .
C32D C32C C32B 121(3) . .
C32D C32C H32E 107.0 . .
C32D C32C H32F 107.0 . .
C32C C32D H32G 109.1 . .
C32C C32D H32H 109.1 . .
C32C C32D C32E 112(5) . .
H32G C32D H32H 107.9 . .
C32E C32D H32G 109.1 . .
C32E C32D H32H 109.1 . .
C32D C32E H32I 109.5 . .
C32D C32E H32J 109.5 . .
C32D C32E H32K 109.5 . .
H32I C32E H32J 109.5 . .
H32I C32E H32K 109.5 . .
H32J C32E H32K 109.5 . .
H33A C33A H33B 108.5 . .
C33B C33A H33A 110.3 . .
C33B C33A H33B 110.3 . .
C33B C33A S33 107.3(18) . .
S33 C33A H33A 110.3 . .
S33 C33A H33B 110.3 . .
C33A C33B H33C 107.3 . .
C33A C33B H33D 107.3 . .
C33A C33B C33C 120(3) . .
H33C C33B H33D 106.9 . .
C33C C33B H33C 107.3 . .
C33C C33B H33D 107.3 . .
C33B C33C H33E 109.0 . .
C33B C33C H33F 109.0 . .
C33B C33C C33D 113(3) . .
H33E C33C H33F 107.8 . .
C33D C33C H33E 109.0 . .
C33D C33C H33F 109.0 . .
C33C C33D H33G 109.2 . .
C33C C33D H33H 109.2 . .
H33G C33D H33H 107.9 . .
C33E C33D C33C 112(3) . .
C33E C33D H33G 109.2 . .
C33E C33D H33H 109.2 . .
C33D C33E H33I 109.5 . .
C33D C33E H33J 109.5 . .
C33D C33E H33K 109.5 . .
H33I C33E H33J 109.5 . .
H33I C33E H33K 109.5 . .
H33J C33E H33K 109.5 . .
H34A C34A H34B 108.4 . .
C34B C34A H34A 110.0 . .
C34B C34A H34B 110.0 . .
C34B C34A S34 108.3(18) . .
S34 C34A H34A 110.0 . .
S34 C34A H34B 110.0 . .
C34A C34B H34C 112.3 . .
C34A C34B H34D 112.3 . .
C34A C34B C34C 98(2) . .
H34C C34B H34D 109.9 . .
C34C C34B H34C 112.3 . .
C34C C34B H34D 112.3 . .
C34B C34C H34E 110.1 . .
C34B C34C H34F 110.1 . .
H34E C34C H34F 108.4 . .
C34D C34C C34B 108(3) . .
C34D C34C H34E 110.1 . .
C34D C34C H34F 110.1 . .
C34C C34D H34G 110.8 . .
C34C C34D H34H 110.8 . .
C34C C34D C34E 105(3) . .
H34G C34D H34H 108.9 . .
C34E C34D H34G 110.8 . .
C34E C34D H34H 110.8 . .
C34D C34E H34I 109.4 . .
C34D C34E H34J 109.5 . .
C34D C34E H34K 109.5 . .
H34I C34E H34J 109.5 . .
H34I C34E H34K 109.5 . .
H34J C34E H34K 109.5 . .
H35A C35A H35B 108.3 . .
C35B C35A H35A 109.9 . .
C35B C35A H35B 109.9 . .
C35B C35A S35 109(2) . .
S35 C35A H35A 109.9 . .
S35 C35A H35B 109.9 . .
C35A C35B H35C 109.8 . .
C35A C35B H35D 109.8 . .
H35C C35B H35D 108.3 . .
C35C C35B C35A 109(3) . .
C35C C35B H35C 109.8 . .
C35C C35B H35D 109.8 . .
C35B C35C H35E 110.1 . .
C35B C35C H35F 110.1 . .
C35B C35C C35D 108(3) . .
H35E C35C H35F 108.4 . .
C35D C35C H35E 110.1 . .
C35D C35C H35F 110.1 . .
C35C C35D H35G 109.4 . .
C35C C35D H35H 109.4 . .
H35G C35D H35H 108.0 . .
C35E C35D C35C 111.1(15) . .
C35E C35D H35G 109.4 . .
C35E C35D H35H 109.4 . .
C35D C35E H35I 109.5 . .
C35D C35E H35J 109.5 . .
C35D C35E H35K 109.5 . .
H35I C35E H35J 109.5 . .
H35I C35E H35K 109.5 . .
H35J C35E H35K 109.5 . .
H36A C36A H36B 109.0 . .
C36B C36A H36A 111.0 . .
C36B C36A H36B 111.0 . .
C36B C36A S36 104(2) . .
S36 C36A H36A 111.0 . .
S36 C36A H36B 111.0 . .
C36A C36B H36C 110.0 . .
C36A C36B H36D 110.0 . .
C36A C36B C36C 108(3) . .
H36C C36B H36D 108.4 . .
C36C C36B H36C 110.0 . .
C36C C36B H36D 110.0 . .
C36B C36C H36E 109.6 . .
C36B C36C H36F 109.6 . .
H36E C36C H36F 108.1 . .
C36D C36C C36B 110(3) . .
C36D C36C H36E 109.6 . .
C36D C36C H36F 109.6 . .
C36C C36D H36G 109.4 . .
C36C C36D H36H 109.5 . .
C36C C36D C36E 111(4) . .
H36G C36D H36H 108.0 . .
C36E C36D H36G 109.4 . .
C36E C36D H36H 109.5 . .
C36D C36E H36I 109.5 . .
C36D C36E H36J 109.5 . .
C36D C36E H36K 109.5 . .
H36I C36E H36J 109.5 . .
H36I C36E H36K 109.5 . .
H36J C36E H36K 109.5 . .
H37A C37A H37B 107.6 . .
C37B C37A H37A 108.7 . .
C37B C37A H37B 108.7 . .
C37B C37A S37 114(2) . .
S37 C37A H37A 108.7 . .
S37 C37A H37B 108.7 . .
C37A C37B H37C 109.8 . .
C37A C37B H37D 109.8 . .
H37C C37B H37D 108.3 . .
C37C C37B C37A 109(3) . .
C37C C37B H37C 109.8 . .
C37C C37B H37D 109.8 . .
C37B C37C H37E 109.8 . .
C37B C37C H37F 109.8 . .
C37B C37C C37D 109(3) . .
H37E C37C H37F 108.3 . .
C37D C37C H37E 109.8 . .
C37D C37C H37F 109.8 . .
C37C C37D H37G 109.9 . .
C37C C37D H37H 109.9 . .
C37C C37D C37E 109(3) . .
H37G C37D H37H 108.3 . .
C37E C37D H37G 109.9 . .
C37E C37D H37H 109.9 . .
C37D C37E H37I 112.3 . .
C37D C37E H37J 108.8 . .
C37D C37E H37K 107.4 . .
H37I C37E H37J 109.5 . .
H37I C37E H37K 109.4 . .
H37J C37E H37K 109.3 . .
H38A C38A H38B 107.5 . .
C38B C38A H38A 108.5 . .
C38B C38A H38B 108.5 . .
C38B C38A S38 115(2) . .
S38 C38A H38A 108.5 . .
S38 C38A H38B 108.5 . .
C38A C38B H38C 111.7 . .
C38A C38B H38D 111.7 . .
H38C C38B H38D 109.5 . .
C38C C38B C38A 100(3) . .
C38C C38B H38C 111.7 . .
C38C C38B H38D 111.7 . .
C38B C38C H38E 111.6 . .
C38B C38C H38F 111.6 . .
H38E C38C H38F 109.4 . .
C38D C38C C38B 101(3) . .
C38D C38C H38E 111.6 . .
C38D C38C H38F 111.6 . .
C38C C38D H38G 111.7 . .
C38C C38D H38H 111.7 . .
C38C C38D C38E 100(3) . .
H38G C38D H38H 109.5 . .
C38E C38D H38G 111.7 . .
C38E C38D H38H 111.7 . .
C38D C38E H38I 109.5 . .
C38D C38E H38J 109.5 . .
C38D C38E H38K 109.5 . .
H38I C38E H38J 109.5 . .
H38I C38E H38K 109.5 . .
H38J C38E H38K 109.5 . .
H39A C39A H39B 108.2 . .
C39B C39A H39A 109.8 . .
C39B C39A H39B 109.8 . .
C39B C39A S39 109.5(16) . .
S39 C39A H39A 109.8 . .
S39 C39A H39B 109.8 . .
C39A C39B H39C 109.6 . .
C39A C39B H39D 109.6 . .
H39C C39B H39D 108.1 . .
C39C C39B C39A 110(2) . .
C39C C39B H39C 109.6 . .
C39C C39B H39D 109.6 . .
C39B C39C H39E 109.4 . .
C39B C39C H39F 109.4 . .
C39B C39C C39D 111(2) . .
H39E C39C H39F 108.0 . .
C39D C39C H39E 109.4 . .
C39D C39C H39F 109.4 . .
C39C C39D H39G 109.5 . .
C39C C39D H39H 109.5 . .
H39G C39D H39H 108.1 . .
C39E C39D C39C 111(3) . .
C39E C39D H39G 109.5 . .
C39E C39D H39H 109.5 . .
C39D C39E H39I 109.5 . .
C39D C39E H39J 109.5 . .
C39D C39E H39K 109.5 . .
H39I C39E H39J 109.5 . .
H39I C39E H39K 109.5 . .
H39J C39E H39K 109.5 . .
Au12 S1 Au5 90.56(15) . .
C1A S1 Au5 107.5(7) . .
C1A S1 Au12 106.2(7) . .
Au24 S01P Au25 102.9(2) . .
C19A S01P Au24 105.4(7) . .
C19A S01P Au25 108.8(8) . .
Au9 S2 Au3 84.52(17) . .
C2A S2 Au3 108.1(7) . .
C2A S2 Au9 104.7(8) . .
Au7 S3 Au8 87.60(15) . .
C3A S3 Au7 102.6(9) . .
C3A S3 Au8 107.7(6) . .
Au6 S4 Au7 100.65(19) . .
C4A S4 Au6 105.7(8) . .
C4A S4 Au7 103.5(8) . .
Au9 S5 Au10 104.13(19) 2_676 .
C5A S5 Au9 104.9(7) . 2_676
C5A S5 Au10 107.2(9) . .
Au10 S6 Au4 86.26(18) . .
C6A S6 Au4 109.3(7) . .
C6A S6 Au10 105.5(8) . .
Au6 S7 Au2 90.28(15) . .
C7A S7 Au2 107.7(6) . .
C7A S7 Au6 101.5(7) . .
Au13 S8 Au11 85.73(17) . .
C8A S8 Au11 105.6(9) . .
C8A S8 Au13 103.6(10) . .
Au13 S9 Au12 102.34(19) . .
C9A S9 Au12 107.5(7) . .
C9A S9 Au13 106.1(7) . .
Au26 S11 Au20 85.49(15) . .
C11A S11 Au20 106.5(7) . .
C11A S11 Au26 103.7(7) . .
Au24 S12 Au19 85.62(19) . .
C12A S12 Au19 103.6(9) . .
C12A S12 Au24 101.9(11) . .
Au23 S13 Au15 86.97(14) . .
C13A S13 Au15 108.5(6) . .
C13A S13 Au23 103.3(8) . .
Au22 S14 Au18 90.59(14) . .
C14A S14 Au18 108.0(6) . .
C14A S14 Au22 101.6(7) . .
Au26 S15 Au21 103.73(17) . 2_765
C15A S15 Au21 106.5(7) . 2_765
C15A S15 Au26 103.6(6) . .
Au21 S16 Au17 86.68(18) . .
C16A S16 Au17 108.2(8) . .
C16A S16 Au21 105.9(9) . .
Au22 S17 Au23 100.80(19) . .
C17A S17 Au22 107.1(9) . .
C17A S17 Au23 102.9(10) . .
Au25 S18 Au16 89.46(15) . .
C18A S18 Au16 106.6(7) . .
C18A S18 Au25 104.5(7) . .
Au49 S21 Au29 90.85(18) . .
Au83 S21 Au63 82.6(5) . .
C21A S21 Au29 102.5(6) . .
C21A S21 Au49 103.6(9) . .
C21A S21 Au63 102.9(6) . .
C21A S21 Au83 109.5(9) . .
Au49 S22 Au50 100.54(18) . .
Au84 S22 Au83 84.4(4) . .
C22A S22 Au49 108.6(8) . .
C22A S22 Au50 104.3(8) . .
C22A S22 Au83 109.3(9) . .
C22A S22 Au84 94.3(8) . .
Au50 S23 Au32 87.6(3) . .
C23A S23 Au32 107.8(10) . .
C23A S23 Au50 99.9(14) . .
Au84 S23B Au66 95.9(7) . .
C3AE S23B Au66 126.7(16) . .
C3AE S23B Au84 136.8(19) . .
Au45 S24 Au31 93.76(17) . .
Au65 S24 Au79 83.5(4) . .
C24A S24 Au31 109.5(9) . .
C24A S24 Au45 106.2(8) . .
C24A S24 Au65 116.1(9) . .
C24A S24 Au79 109.7(9) . .
Au47 S25 Au48 101.9(2) . .
Au82 S25 Au81 99.7(5) . .
C25A S25 Au47 107.7(10) . .
C25A S25 Au48 104.9(8) . .
C25A S25 Au81 98.1(10) . .
C25A S25 Au82 94.6(8) . .
Au48 S26 Au36 87.48(16) . .
Au70 S26 Au82 85.8(6) . .
C26A S26 Au36 107.7(7) . .
C26A S26 Au48 105.6(7) . .
C26A S26 Au70 97.4(7) . .
C26A S26 Au82 96.0(8) . .
Au40 S27 Au38 88.9(2) . .
Au74 S27 Au72 85.6(7) . .
C27A S27 Au38 109.0(9) . .
C27A S27 Au40 103.9(11) . .
C27A S27 Au72 101.6(10) . .
C27A S27 Au74 96.5(12) . .
Au42 S28 Au37 84.21(17) . .
Au71 S28 Au76 93.9(6) . .
C8AE S28 Au71 109.7(10) . .
C8AE S28 Au76 93.9(14) . .
C28A S28 Au37 107.0(13) . .
C28A S28 Au42 103.2(17) . .
Au42 S29 Au45 102.9(2) . .
Au79 S29 Au76 100.6(7) . .
C29A S29 Au42 107.5(6) . .
C29A S29 Au45 105.0(7) . .
C29A S29 Au76 96.7(7) . .
C29A S29 Au79 102.9(9) . .
Au46 S31 Au33 86.36(18) . .
Au67 S31 Au80 89.0(4) . .
C31A S31 Au33 104.8(6) . .
C31A S31 Au46 105.3(6) . .
C31A S31 Au67 104.2(7) . .
C31A S31 Au80 99.4(7) . .
Au51 S32 Au46 105.17(19) . .
Au85 S32 Au80 106.2(5) . .
C32A S32 Au46 106.4(9) . .
C32A S32 Au51 105.6(9) . .
C32A S32 Au80 96.8(10) . .
C32A S32 Au85 119.4(10) . .
Au51 S33 Au28 87.1(2) . .
Au62 S33 Au85 74.1(4) . .
C33A S33 Au28 107.1(8) . .
C33A S33 Au51 104.7(11) . .
C33A S33 Au62 113.0(9) . .
C33A S33 Au85 100.6(11) . .
Au34 S34 Au43 92.94(19) . .
Au77 S34 Au68 89.0(5) . .
C34A S34 Au34 115.9(10) . .
C34A S34 Au43 111.5(11) . .
C34A S34 Au68 107.5(10) . .
C34A S34 Au77 108.8(12) . .
Au41 S35 Au40 102.9(2) . .
Au75 S35 Au74 95.7(7) . .
C35A S35 Au40 107.0(12) . .
C35A S35 Au41 103.8(11) . .
C35A S35 Au74 116.9(13) . .
C35A S35 Au75 113.7(12) . .
Au41 S36 Au35 86.9(2) . .
Au75 S36 Au69 93.2(5) . .
C36A S36 Au35 108.7(8) . .
C36A S36 Au41 104.2(9) . .
C36A S36 Au69 104.1(9) . .
C36A S36 Au75 114.4(10) . .
Au39 S37 Au47 87.4(8) . .
C37A S37 Au39 111.2(16) . .
C37A S37 Au47 102.0(15) . .
Au81 S37B Au73 89.0(7) . .
C7AG S37B Au73 115.8(16) . .
C7AG S37B Au81 116.1(15) . .
Au44 S38 Au30 86.5(3) . .
C38A S38 Au30 111.0(13) . .
C38A S38 Au44 103.7(12) . .
Au43 S39 Au44 99.9(2) . .
Au78 S39 Au77 109.4(4) . .
C39A S39 Au43 104.3(8) . .
C39A S39 Au44 103.8(7) . .
C39A S39 Au77 103.2(8) . .
C39A S39 Au78 114.2(7) . .
H8AE C8AG H8AF 106.9 . .
C8BG C8AG H8AE 107.3 . .
C8BG C8AG H8AF 107.3 . .
C8BG C8AG S38B 120(3) . .
S38B C8AG H8AE 107.3 . .
S38B C8AG H8AF 107.3 . .
C8AG C8BG H8BG 110.6 . .
C8AG C8BG H8BH 110.6 . .
C8AG C8BG C8CG 106(2) . .
H8BG C8BG H8BH 108.7 . .
C8CG C8BG H8BG 110.6 . .
C8CG C8BG H8BH 110.6 . .
C8BG C8CG H8CG 110.5 . .
C8BG C8CG H8CH 110.5 . .
H8CG C8CG H8CH 108.7 . .
C8DG C8CG C8BG 106(3) . .
C8DG C8CG H8CG 110.5 . .
C8DG C8CG H8CH 110.5 . .
C8CG C8DG H8DG 110.5 . .
C8CG C8DG H8DH 110.5 . .
C8CG C8DG C8EG 106(2) . .
H8DG C8DG H8DH 108.7 . .
C8EG C8DG H8DG 110.5 . .
C8EG C8DG H8DH 110.5 . .
C8DG C8EG H8EJ 107.3 . .
C8DG C8EG H8EK 107.3 . .
C8DG C8EG H8EL 113.8 . .
H8EJ C8EG H8EK 109.4 . .
H8EJ C8EG H8EL 109.5 . .
H8EK C8EG H8EL 109.4 . .
Au78 S38B Au64 83.3(5) . .
C8AG S38B Au64 111.3(16) . .
C8AG S38B Au78 104.6(17) . .

loop_
_geom_bond_atom_site_label_1
_geom_bond_atom_site_label_2
_geom_bond_distance
_geom_bond_site_symmetry_2
Au1 Au2 2.7998(7) .
Au1 Au2 2.7998(7) 2_676
Au1 Au3 2.7903(8) .
Au1 Au3 2.7903(8) 2_676
Au1 Au4 2.8015(7) .
Au1 Au4 2.8015(7) 2_676
Au1 Au5 2.7714(6) .
Au1 Au5 2.7714(6) 2_676
Au1 Au8 2.7710(7) 2_676
Au1 Au8 2.7710(7) .
Au1 Au11 2.7756(7) 2_676
Au1 Au11 2.7756(8) .
Au2 Au3 3.0127(11) .
Au2 Au4 2.9457(11) 2_676
Au2 Au5 2.9646(10) .
Au2 Au6 3.3126(10) .
Au2 Au8 2.7868(10) 2_676
Au2 Au9 3.1509(12) .
Au2 Au10 3.0530(10) 2_676
Au2 Au11 2.9526(12) 2_676
Au2 S7 2.372(4) .
Au3 Au4 2.7801(10) .
Au3 Au5 2.9601(11) .
Au3 Au8 2.8972(11) 2_676
Au3 Au9 3.1533(10) .
Au3 Au11 2.9624(10) .
Au3 Au12 3.0858(10) .
Au3 Au13 3.1260(11) .
Au3 S2 2.383(5) .
Au4 Au2 2.9455(11) 2_676
Au4 Au5 3.0069(10) .
Au4 Au8 3.0560(12) .
Au4 Au10 3.2070(11) .
Au4 Au11 2.9474(10) .
Au4 Au12 3.2002(11) .
Au4 Au13 3.0573(12) .
Au4 S6 2.378(5) .
Au5 Au6 3.1246(11) .
Au5 Au7 3.1206(11) .
Au5 Au8 3.0039(11) .
Au5 Au11 2.7590(11) 2_676
Au5 Au12 3.3106(11) .
Au5 S1 2.347(4) .
Au6 Au11 3.1517(11) 2_676
Au6 S4 2.295(5) .
Au6 S7 2.301(4) .
Au7 Au8 3.2304(10) .
Au7 Au11 3.1585(10) 2_676
Au7 S3 2.302(5) .
Au7 S4 2.309(6) .
Au8 Au2 2.7868(10) 2_676
Au8 Au3 2.8973(11) 2_676
Au8 Au9 3.0905(11) 2_676
Au8 Au10 3.1284(11) .
Au8 Au11 2.9115(10) 2_676
Au8 S3 2.364(4) .
Au9 Au8 3.0906(11) 2_676
Au9 S2 2.306(5) .
Au9 S5 2.301(5) 2_676
Au10 Au2 3.0529(10) 2_676
Au10 S5 2.305(6) .
Au10 S6 2.312(6) .
Au11 Au2 2.9527(12) 2_676
Au11 Au5 2.7590(11) 2_676
Au11 Au6 3.1517(11) 2_676
Au11 Au7 3.1585(10) 2_676
Au11 Au8 2.9115(10) 2_676
Au11 Au13 3.1735(12) .
Au11 S8 2.358(6) .
Au12 Au45 2.9777(19) .
Au12 Au79 3.073(17) .
Au12 S1 2.312(5) .
Au12 S9 2.313(5) .
Au13 S8 2.307(5) .
Au13 S9 2.297(5) .
Au14 Au15 2.7762(7) 2_765
Au14 Au15 2.7761(6) .
Au14 Au16 2.7796(6) .
Au14 Au16 2.7796(6) 2_765
Au14 Au17 2.7968(7) .
Au14 Au17 2.7967(7) 2_765
Au14 Au18 2.7947(7) 2_765
Au14 Au18 2.7948(7) .
Au14 Au19 2.7736(7) 2_765
Au14 Au19 2.7736(7) .
Au14 Au20 2.7765(7) 2_765
Au14 Au20 2.7764(7) .
Au15 Au16 2.9813(10) .
Au15 Au17 3.0414(11) .
Au15 Au18 2.7887(10) 2_765
Au15 Au19 2.9115(10) 2_765
Au15 Au20 2.8939(10) 2_765
Au15 Au21 3.1183(11) .
Au15 Au23 3.2107(10) .
Au15 Au26 3.0866(10) 2_765
Au15 S13 2.371(4) .
Au16 Au17 2.9776(10) .
Au16 Au18 2.9904(9) .
Au16 Au19 2.7627(11) 2_765
Au16 Au20 2.9742(10) .
Au16 Au22 3.1174(11) .
Au16 Au23 3.1283(11) .
Au16 Au25 3.2847(11) .
Au16 S18 2.347(4) .
Au17 Au18 2.9513(10) 2_765
Au17 Au19 2.9622(10) .
Au17 Au20 2.7761(10) .
Au17 Au21 3.2014(10) .
Au17 Au24 3.0442(12) .
Au17 Au25 3.1838(10) .
Au17 S16 2.370(5) .
Au18 Au15 2.7888(10) 2_765
Au18 Au17 2.9514(10) 2_765
Au18 Au19 2.9530(11) 2_765
Au18 Au20 2.9980(11) .
Au18 Au21 3.0897(10) 2_765
Au18 Au22 3.3208(10) .
Au18 Au26 3.1279(11) .
Au18 S14 2.367(4) .
Au19 Au15 2.9115(10) 2_765
Au19 Au16 2.7628(11) 2_765
Au19 Au18 2.9530(11) 2_765
Au19 Au20 2.9512(10) .
Au19 Au22 3.1228(10) 2_765
Au19 Au23 3.1673(10) 2_765
Au19 Au24 3.1640(11) .
Au19 S12 2.347(6) .
Au20 Au15 2.8940(10) 2_765
Au20 Au24 3.0912(12) .
Au20 Au25 3.1556(10) .
Au20 Au26 3.1750(10) .
Au20 S11 2.366(4) .
Au21 Au18 3.0897(10) 2_765
Au21 S15 2.301(5) 2_765
Au21 S16 2.293(6) .
Au22 Au19 3.1229(10) 2_765
Au22 S14 2.305(4) .
Au22 S17 2.296(5) .
Au23 Au19 3.1673(10) 2_765
Au23 S13 2.294(5) .
Au23 S17 2.300(5) .
Au24 S01P 2.300(5) .
Au24 S12 2.309(6) .
Au25 Au43 3.0277(17) .
Au25 Au77 2.909(14) .
Au25 S01P 2.316(6) .
Au25 S18 2.320(5) .
Au26 Au15 3.0866(10) 2_765
Au26 S11 2.312(5) .
Au26 S15 2.295(5) .
Au27 Au28 2.7925(18) .
Au27 Au29 2.7807(19) .
Au27 Au30 2.7891(18) .
Au27 Au31 2.7757(15) .
Au27 Au32 2.774(2) .
Au27 Au33 2.785(2) .
Au27 Au34 2.7845(16) .
Au27 Au35 2.7797(19) .
Au27 Au36 2.783(2) .
Au27 Au37 2.7720(19) .
Au27 Au38 2.827(2) .
Au27 Au39 2.822(2) .
Au28 Au29 2.7548(16) .
Au28 Au34 3.0462(19) .
Au28 Au35 3.006(2) .
Au28 Au37 2.9558(18) .
Au28 Au38 2.903(2) .
Au28 Au40 3.147(3) .
Au28 Au41 3.0403(18) .
Au28 Au51 3.2161(13) .
Au28 S33 2.389(6) .
Au29 Au30 2.976(2) .
Au29 Au31 2.9180(17) .
Au29 Au35 2.921(2) .
Au29 Au38 3.002(2) .
Au29 Au40 3.145(3) .
Au29 Au41 3.1708(18) .
Au29 Au49 3.3198(16) .
Au29 S21 2.345(4) .
Au30 Au31 2.7605(17) .
Au30 Au32 2.9216(18) .
Au30 Au35 2.934(2) .
Au30 Au39 2.922(2) .
Au30 Au44 3.1797(18) .
Au30 Au49 3.1650(17) .
Au30 Au50 3.0906(15) .
Au30 S38 2.337(9) .
Au31 Au32 3.0064(19) .
Au31 Au36 3.0835(16) .
Au31 Au38 3.0350(19) .
Au31 Au45 3.373(2) .
Au31 Au49 3.0939(14) .
Au31 Au50 3.2149(18) .
Au31 S24 2.329(5) .
Au32 Au33 2.772(2) .
Au32 Au36 3.088(2) .
Au32 Au39 2.907(2) .
Au32 Au47 3.125(2) .
Au32 Au48 3.0902(18) .
Au32 Au50 3.2459(17) .
Au32 S23 2.356(8) .
Au33 Au34 2.968(2) .
Au33 Au36 2.906(2) .
Au33 Au37 2.947(3) .
Au33 Au39 3.049(2) .
Au33 Au46 3.2126(19) .
Au33 Au47 3.111(3) .
Au33 Au48 3.146(2) .
Au33 S31 2.396(5) .
Au34 Au35 3.0188(18) .
Au34 Au37 2.7524(19) .
Au34 Au39 3.019(2) .
Au34 Au43 3.363(2) .
Au34 Au46 3.0273(16) .
Au34 Au51 3.1550(18) .
Au34 S34 2.315(5) .
Au35 Au39 2.811(2) .
Au35 Au41 3.192(2) .
Au35 Au43 3.168(2) .
Au35 Au44 3.088(2) .
Au35 S36 2.337(5) .
Au36 Au37 2.881(2) .
Au36 Au38 2.786(3) .
Au36 Au42 3.150(3) .
Au36 Au45 3.083(3) .
Au36 Au48 3.226(3) .
Au36 S26 2.371(5) .
Au37 Au38 2.963(2) .
Au37 Au42 3.146(2) .
Au37 Au46 3.1532(19) .
Au37 Au51 3.1173(18) .
Au37 S28 2.385(5) .
Au38 Au40 3.263(3) .
Au38 Au42 3.112(2) .
Au38 Au45 3.113(2) .
Au38 S27 2.340(7) .
Au39 Au43 3.155(2) .
Au39 Au44 3.1254(19) .
Au39 Au47 3.267(3) .
Au39 S37 2.32(2) .
Au40 S27 2.320(7) .
Au40 S35 2.297(7) .
Au41 S35 2.289(7) .
Au41 S36 2.305(7) .
Au42 S28 2.306(5) .
Au42 S29 2.275(5) .
Au43 S34 2.324(6) .
Au43 S39 2.290(5) .
Au44 S38 2.304(9) .
Au44 S39 2.306(5) .
Au45 S24 2.292(5) .
Au45 S29 2.340(5) .
Au46 S31 2.298(6) .
Au46 S32 2.309(6) .
Au47 S25 2.301(6) .
Au47 S37 2.40(2) .
Au48 S25 2.308(6) .
Au48 S26 2.295(6) .
Au49 S21 2.316(5) .
Au49 S22 2.296(5) .
Au50 S22 2.313(5) .
Au50 S23 2.332(8) .
Au51 S32 2.288(6) .
Au51 S33 2.276(7) .
Au61 Au62 2.752(15) .
Au61 Au63 2.744(16) .
Au61 Au64 2.798(16) .
Au61 Au65 2.809(14) .
Au61 Au66 2.790(15) .
Au61 Au67 2.724(15) .
Au61 Au68 2.526(12) .
Au61 Au69 2.943(15) .
Au61 Au70 2.851(19) .
Au61 Au71 2.775(14) .
Au61 Au72 2.71(2) .
Au61 Au73 2.766(15) .
Au62 Au63 2.696(16) .
Au62 Au71 2.869(16) .
Au62 Au72 2.88(2) .
Au62 Au74 2.99(3) .
Au62 Au75 3.052(18) .
Au62 Au85 3.037(14) .
Au62 S33 2.167(12) .
Au63 Au64 2.963(17) .
Au63 Au65 2.955(16) .
Au63 Au69 3.047(17) .
Au63 Au72 3.01(2) .
Au63 Au74 3.06(3) .
Au63 Au75 3.111(19) .
Au63 Au83 3.281(18) .
Au63 S21 2.758(13) .
Au64 Au65 2.772(17) .
Au64 Au66 2.897(18) .
Au64 Au69 2.548(18) .
Au64 Au73 2.892(16) .
Au64 Au78 3.337(17) .
Au64 Au83 3.167(18) .
Au64 Au84 3.342(17) .
Au64 S38B 2.703(16) .
Au65 Au66 3.061(17) .
Au65 Au70 3.132(14) .
Au65 Au72 2.90(2) .
Au65 Au83 3.060(16) .
Au65 Au84 3.023(15) .
Au65 S24 2.441(11) .
Au66 Au67 2.740(16) .
Au66 Au70 3.14(2) .
Au66 Au73 2.889(17) .
Au66 Au81 3.079(18) .
Au66 Au82 3.078(18) .
Au66 S23B 2.613(19) .
Au67 Au68 2.550(13) .
Au67 Au70 2.87(2) .
Au67 Au71 2.981(14) .
Au67 Au73 3.040(16) .
Au67 Au80 3.278(15) .
Au67 Au81 3.145(14) .
Au67 Au82 3.145(17) .
Au67 S31 2.082(12) .
Au68 Au69 3.089(13) .
Au68 Au71 3.133(14) .
Au68 Au73 2.249(12) .
Au68 Au77 3.105(16) .
Au68 Au80 3.352(13) .
Au68 Au85 3.164(13) .
Au68 S34 2.397(9) .
Au69 Au73 2.468(14) .
Au69 Au77 3.089(18) .
Au69 Au78 3.107(14) .
Au69 S36 2.576(12) .
Au70 Au71 2.91(2) .
Au70 Au72 2.68(2) .
Au70 Au76 2.90(3) .
Au70 Au79 3.17(2) .
Au70 Au82 3.24(2) .
Au70 S26 2.271(19) .
Au71 Au72 2.845(17) .
Au71 Au76 3.15(2) .
Au71 Au80 3.166(16) .
Au71 Au85 2.885(15) .
Au71 S28 2.077(12) .
Au72 Au74 3.29(2) .
Au72 Au76 3.12(2) .
Au72 Au79 3.07(2) .
Au72 S27 2.625(15) .
Au73 Au77 3.112(17) .
Au73 Au78 3.350(14) .
Au73 Au81 3.339(14) .
Au73 S37B 2.46(2) .
Au74 S27 2.19(3) .
Au74 S35 2.49(2) .
Au75 S35 2.358(17) .
Au75 S36 2.285(17) .
Au76 S28 2.230(18) .
Au76 S29 2.449(18) .
Au77 S34 2.016(14) .
Au77 S39 2.601(14) .
Au78 S39 2.295(10) .
Au78 S38B 2.296(12) .
Au79 S24 2.703(12) .
Au79 S29 1.950(14) .
Au80 Au85 3.170(14) .
Au80 S31 2.567(11) .
Au80 S32 2.091(11) .
Au81 S25 2.349(13) .
Au81 S37B 2.30(2) .
Au82 S25 2.206(15) .
Au82 S26 2.489(15) .
Au83 Au84 3.336(17) .
Au83 S21 2.164(14) .
Au83 S22 2.568(15) .
Au84 S22 2.393(12) .
Au84 S23B 2.208(18) .
Au85 S32 1.871(11) .
Au85 S33 2.802(12) .
C1A H1AA 0.9700 .
C1A H1AB 0.9700 .
C1A C1B 1.51(3) .
C1A S1 1.83(2) .
C1B H1BA 0.9700 .
C1B H1BB 0.9700 .
C1B C1C 1.51(3) .
C1C H1CA 0.9700 .
C1C H1CB 0.9700 .
C1C C1D 1.49(4) .
C1D H1DA 0.9700 .
C1D H1DB 0.9700 .
C1D C1E 1.49(6) .
C1E H1EA 0.9602 .
C1E H1EB 0.9599 .
C1E H1EC 0.9600 .
C2A H2AA 0.9700 .
C2A H2AB 0.9700 .
C2A C2B 1.46(3) .
C2A S2 1.85(2) .
C2B H2BA 0.9700 .
C2B H2BB 0.9700 .
C2B C2C 1.51(4) .
C2C H2CA 0.9700 .
C2C H2CB 0.9700 .
C2C C2D 1.54(4) .
C2D H2DA 0.9700 .
C2D H2DB 0.9700 .
C2D C2E 1.45(7) .
C2E H2EA 0.9600 .
C2E H2EB 0.9600 .
C2E H2EC 0.9600 .
C3A H3AA 0.9700 .
C3A H3AB 0.9700 .
C3A C3B 1.53(3) .
C3A S3 1.82(2) .
C3AE H3AC 0.9700 .
C3AE H3AD 0.9700 .
C3AE C23B 1.533(10) .
C3AE S23B 1.78(3) .
C3B H3BA 0.9700 .
C3B H3BB 0.9700 .
C3B C3C 1.54(4) .
C3C H3CA 0.9700 .
C3C H3CB 0.9700 .
C3C C3D 1.530(10) .
C3D H3DA 0.9700 .
C3D H3DB 0.9700 .
C3D C3E 1.54(5) .
C3E H3EA 0.9600 .
C3E H3EB 0.9600 .
C3E H3EC 0.9600 .
C4A H4AA 0.9700 .
C4A H4AB 0.9700 .
C4A C4B 1.533(10) .
C4A S4 1.92(3) .
C4B H4BA 0.9700 .
C4B H4BB 0.9700 .
C4B C4C 1.527(10) .
C4C H4CA 0.9700 .
C4C H4CB 0.9700 .
C4C C4D 1.520(10) .
C4D H4DA 0.9700 .
C4D H4DB 0.9700 .
C4D C4E 1.529(10) .
C4E H4EA 0.9600 .
C4E H4EB 0.9600 .
C4E H4EC 0.9600 .
C5A H5AA 0.9700 .
C5A H5AB 0.9700 .
C5A C5B 1.50(3) .
C5A S5 1.83(2) .
C5B H5BA 0.9700 .
C5B H5BB 0.9700 .
C5B C5C 1.52(3) .
C5C H5CA 0.9700 .
C5C H5CB 0.9700 .
C5C C5D 1.531(10) .
C5D H5DA 0.9700 .
C5D H5DB 0.9700 .
C5D C5E 1.528(10) .
C5E H5EA 0.9600 .
C5E H5EB 0.9600 .
C5E H5EC 0.9600 .
C6A H6AA 0.9700 .
C6A H6AB 0.9700 .
C6A C6B 1.49(3) .
C6A S6 1.87(3) .
C6B H6BA 0.9700 .
C6B H6BB 0.9700 .
C6B C6C 1.49(4) .
C6C H6CA 0.9700 .
C6C H6CB 0.9700 .
C6C C6D 1.530(10) .
C6D H6DA 0.9700 .
C6D H6DB 0.9700 .
C6D C6E 1.531(10) .
C6E H6EA 0.9600 .
C6E H6EB 0.9600 .
C6E H6EC 0.9600 .
C7A H7AA 0.9700 .
C7A H7AB 0.9700 .
C7A C7B 1.52(3) .
C7A S7 1.860(19) .
C7AG H7AC 0.9700 .
C7AG H7AD 0.9700 .
C7AG C7BG 1.529(10) .
C7AG S37B 1.86(4) .
C7B H7BA 0.9700 .
C7B H7BB 0.9700 .
C7B C7C 1.53(3) .
C7BE H7BC 0.9700 .
C7BE H7BD 0.9700 .
C7BE C7CE 1.531(10) .
C7BE C27A 1.534(10) .
C7BG H7BE 0.9700 .
C7BG H7BF 0.9700 .
C7BG C7CG 1.531(10) .
C7C H7CA 0.9700 .
C7C H7CB 0.9700 .
C7C C7D 1.54(3) .
C7CE H7CC 0.9700 .
C7CE H7CD 0.9700 .
C7CE C7DE 1.529(10) .
C7CG H7CE 0.9700 .
C7CG H7CF 0.9700 .
C7CG C7DG 1.526(10) .
C7D H7DA 0.9700 .
C7D H7DB 0.9700 .
C7D C7E 1.52(6) .
C7DE H7DC 0.9700 .
C7DE H7DD 0.9700 .
C7DE C7EE 1.530(10) .
C7DG H7DE 0.9700 .
C7DG H7DF 0.9700 .
C7DG C7EG 1.526(10) .
C7E H7EA 0.9600 .
C7E H7EB 0.9600 .
C7E H7EC 0.9600 .
C7EE H7ED 0.9601 .
C7EE H7EE 0.9600 .
C7EE H7EF 0.9600 .
C7EG H7EG 0.9595 .
C7EG H7EH 0.9605 .
C7EG H7EI 0.9616 .
C8A H8AA 0.9700 .
C8A H8AB 0.9700 .
C8A C8B 1.53(4) .
C8A S8 1.86(3) .
C8AE H8AC 0.9700 .
C8AE H8AD 0.9700 .
C8AE C8BE 1.533(10) .
C8AE S28 1.812(18) .
C8B H8BA 0.9700 .
C8B H8BB 0.9700 .
C8B H8BC 0.9700 .
C8B H8BD 0.9700 .
C8B C8C 1.53(8) .
C8B C8CB 1.528(10) .
C8BE H8BE 0.9700 .
C8BE H8BF 0.9700 .
C8BE C8CE 1.527(10) .
C8C H8CA 0.9700 .
C8C H8CB 0.9700 .
C8C C8D 1.529(10) .
C8CB H8CC 0.9700 .
C8CB H8CD 0.9700 .
C8CB C8DB 1.530(10) .
C8CE H8CE 0.9700 .
C8CE H8CF 0.9700 .
C8CE C8DE 1.532(10) .
C8D H8DA 0.9700 .
C8D H8DB 0.9700 .
C8D C8E 1.531(10) .
C8DB H8DC 0.9700 .
C8DB H8DD 0.9700 .
C8DB C8EB 1.531(10) .
C8DE H8DE 0.9700 .
C8DE H8DF 0.9700 .
C8DE C8EE 1.528(10) .
C8E H8EA 0.9600 .
C8E H8EB 0.9600 .
C8E H8EC 0.9600 .
C8EB H8ED 0.9590 .
C8EB H8EE 0.9603 .
C8EB H8EF 0.9609 .
C8EE H8EG 0.9600 .
C8EE H8EH 0.9600 .
C8EE H8EI 0.9600 .
C9A H9AA 0.9700 .
C9A H9AB 0.9700 .
C9A C9B 1.50(3) .
C9A S9 1.83(2) .
C9B H9BA 0.9700 .
C9B H9BB 0.9700 .
C9B H9BC 0.9700 .
C9B H9BD 0.9700 .
C9B C9C 1.528(10) .
C9B C9CB 1.532(10) .
C9C H9CA 0.9700 .
C9C H9CB 0.9700 .
C9C C9D 1.530(10) .
C9CB H9CC 0.9700 .
C9CB H9CD 0.9700 .
C9CB C9DB 1.531(10) .
C9CD H9CE 0.9700 .
C9CD H9CF 0.9700 .
C9CD C9DD 1.530(10) .
C9CD C19B 1.530(10) .
C9D H9DA 0.9700 .
C9D H9DB 0.9700 .
C9D C9E 1.531(10) .
C9DB H9DC 0.9700 .
C9DB H9DD 0.9700 .
C9DB C9EB 1.529(10) .
C9DD H9DE 0.9700 .
C9DD H9DF 0.9700 .
C9DD C9ED 1.531(10) .
C9E H9EA 0.9600 .
C9E H9EB 0.9600 .
C9E H9EC 0.9600 .
C9EB H9ED 0.9599 .
C9EB H9EE 0.9600 .
C9EB H9EF 0.9603 .
C9ED H9EG 0.9615 .
C9ED H9EH 0.9592 .
C9ED H9EI 0.9591 .
C11A H11A 0.9700 .
C11A H11B 0.9700 .
C11A C11B 1.52(3) .
C11A S11 1.83(2) .
C11B H11C 0.9700 .
C11B H11D 0.9700 .
C11B C11C 1.51(4) .
C11C H11E 0.9700 .
C11C H11F 0.9700 .
C11C C11D 1.56(6) .
C11D H11G 0.9700 .
C11D H11H 0.9700 .
C11D C11E 1.52(7) .
C11E H11I 0.9607 .
C11E H11J 0.9606 .
C11E H11K 0.9600 .
C12A H12A 0.9700 .
C12A H12B 0.9700 .
C12A C12B 1.529(10) .
C12A S12 1.89(3) .
C12B H12C 0.9700 .
C12B H12D 0.9700 .
C12B C12C 1.527(10) .
C12C H12E 0.9700 .
C12C H12F 0.9700 .
C12C C12D 1.533(10) .
C12D H12G 0.9700 .
C12D H12H 0.9700 .
C12D C12E 1.526(10) .
C12E H12I 0.9600 .
C12E H12J 0.9600 .
C12E H12K 0.9600 .
C13A H13A 0.9700 .
C13A H13B 0.9700 .
C13A C13B 1.532(10) .
C13A S13 1.86(2) .
C13B H13C 0.9700 .
C13B H13D 0.9700 .
C13B C13C 1.527(10) .
C13C H13E 0.9700 .
C13C H13F 0.9700 .
C13C C13D 1.531(10) .
C13D H13G 0.9700 .
C13D H13H 0.9700 .
C13D C13E 1.530(10) .
C13E H13I 0.9600 .
C13E H13J 0.9600 .
C13E H13K 0.9600 .
C14A H14A 0.9700 .
C14A H14B 0.9700 .
C14A C14B 1.51(3) .
C14A S14 1.84(2) .
C14B H14C 0.9700 .
C14B H14D 0.9700 .
C14B C14C 1.51(3) .
C14C H14E 0.9700 .
C14C H14F 0.9700 .
C14C C14D 1.526(10) .
C14D H14G 0.9700 .
C14D H14H 0.9700 .
C14D C14E 1.531(10) .
C14E H14I 0.9600 .
C14E H14J 0.9600 .
C14E H14K 0.9600 .
C15A H15A 0.9700 .
C15A H15B 0.9700 .
C15A C15B 1.53(3) .
C15A S15 1.844(17) .
C15B H15C 0.9700 .
C15B H15D 0.9700 .
C15B C15C 1.52(3) .
C15C H15E 0.9700 .
C15C H15F 0.9700 .
C15C C15D 1.52(3) .
C15D H15G 0.9700 .
C15D H15H 0.9700 .
C15D C15E 1.55(5) .
C15E H15I 0.9600 .
C15E H15J 0.9600 .
C15E H15K 0.9600 .
C16A H16A 0.9700 .
C16A H16B 0.9700 .
C16A C16B 1.52(3) .
C16A S16 1.84(3) .
C16B H16C 0.9700 .
C16B H16D 0.9700 .
C16B C16C 1.51(5) .
C16C H16E 0.9700 .
C16C H16F 0.9700 .
C16C C16D 1.57(5) .
C16D H16G 0.9700 .
C16D H16H 0.9700 .
C16D C16E 1.54(5) .
C16E H16I 0.9600 .
C16E H16J 0.9600 .
C16E H16K 0.9600 .
C17A H17A 0.9700 .
C17A H17B 0.9700 .
C17A C17B 1.531(10) .
C17A S17 1.83(3) .
C17B H17C 0.9700 .
C17B H17D 0.9700 .
C17B C17C 1.524(10) .
C17C H17E 0.9700 .
C17C H17F 0.9700 .
C17C C17D 1.533(10) .
C17D H17G 0.9700 .
C17D H17H 0.9700 .
C17D C17E 1.534(10) .
C17E H17I 0.9602 .
C17E H17J 0.9601 .
C17E H17K 0.9599 .
C18A H18A 0.9700 .
C18A H18B 0.9700 .
C18A C18B 1.524(10) .
C18A S18 1.843(19) .
C18B H18C 0.9700 .
C18B H18D 0.9700 .
C18B C18C 1.534(10) .
C18C H18E 0.9700 .
C18C H18F 0.9700 .
C18C C18D 1.52(3) .
C18D H18G 0.9700 .
C18D H18H 0.9700 .
C18D C18E 1.55(4) .
C18E H18I 0.9600 .
C18E H18J 0.9600 .
C18E H18K 0.9600 .
C19A H19A 0.9700 .
C19A H19B 0.9700 .
C19A C19B 1.48(3) .
C19A S01P 1.84(2) .
C19B H19E 0.9700 .
C19B H19F 0.9700 .
C19B H19C 0.9700 .
C19B H19D 0.9700 .
C19B C19C 1.529(10) .
C19C H19G 0.9700 .
C19C H19H 0.9700 .
C19C C19D 1.528(10) .
C19D H19I 0.9700 .
C19D H19J 0.9700 .
C19D C19E 1.528(10) .
C19E H19K 0.9600 .
C19E H19L 0.9600 .
C19E H19M 0.9600 .
C21A H21A 0.9700 .
C21A H21B 0.9700 .
C21A C21B 1.55(3) .
C21A S21 1.844(19) .
C21B H21C 0.9700 .
C21B H21D 0.9700 .
C21B C21C 1.53(4) .
C21C H21E 0.9700 .
C21C H21F 0.9700 .
C21C C21D 1.51(5) .
C21D H21G 0.9700 .
C21D H21H 0.9700 .
C21D C21E 1.56(7) .
C21E H21I 0.9603 .
C21E H21J 0.9602 .
C21E H21K 0.9601 .
C22A H22A 0.9700 .
C22A H22B 0.9700 .
C22A C22B 1.54(3) .
C22A S22 1.83(2) .
C22B H22C 0.9700 .
C22B H22D 0.9700 .
C22B C22C 1.537(10) .
C22C H22E 0.9700 .
C22C H22F 0.9700 .
C22C C22D 1.53(3) .
C22D H22G 0.9700 .
C22D H22H 0.9700 .
C22D C22E 1.59(3) .
C22E H22I 0.9600 .
C22E H22J 0.9600 .
C22E H22K 0.9600 .
C23A H23A 0.9700 .
C23A H23B 0.9700 .
C23A C23B 1.534(10) .
C23A S23 1.79(3) .
C23B H23C 0.9700 .
C23B H23D 0.9700 .
C23B H23E 0.9700 .
C23B H23F 0.9700 .
C23B C23C 1.527(10) .
C23C H23G 0.9700 .
C23C H23H 0.9700 .
C23C C23D 1.528(10) .
C23D H23I 0.9700 .
C23D H23J 0.9700 .
C23D C23E 1.528(10) .
C23E H23K 0.9600 .
C23E H23L 0.9600 .
C23E H23M 0.9600 .
C24A H24A 0.9700 .
C24A H24B 0.9700 .
C24A C24B 1.526(10) .
C24A S24 1.80(2) .
C24B H24C 0.9700 .
C24B H24D 0.9700 .
C24B C24C 1.521(10) .
C24C H24E 0.9700 .
C24C H24F 0.9700 .
C24C C24D 1.525(10) .
C24D H24G 0.9700 .
C24D H24H 0.9700 .
C24D C24E 1.533(10) .
C24E H24I 0.9600 .
C24E H24J 0.9600 .
C24E H24K 0.9600 .
C25A H25A 0.9700 .
C25A H25B 0.9700 .
C25A C25B 1.51(4) .
C25A S25 1.79(2) .
C25B H25C 0.9700 .
C25B H25D 0.9700 .
C25B C25C 1.50(4) .
C25C H25E 0.9700 .
C25C H25F 0.9700 .
C25C C25D 1.54(4) .
C25D H25G 0.9700 .
C25D H25H 0.9700 .
C25D C25E 1.528(10) .
C25E H25I 0.9600 .
C25E H25J 0.9600 .
C25E H25K 0.9600 .
C26A H26A 0.9700 .
C26A H26B 0.9700 .
C26A C26B 1.52(3) .
C26A S26 1.809(19) .
C26B H26C 0.9700 .
C26B H26D 0.9700 .
C26B C26C 1.55(3) .
C26C H26E 0.9700 .
C26C H26F 0.9700 .
C26C C26D 1.56(4) .
C26D H26G 0.9700 .
C26D H26H 0.9700 .
C26D C26E 1.55(6) .
C26E H26I 0.9602 .
C26E H26J 0.9599 .
C26E H26K 0.9600 .
C27A H27C 0.9700 .
C27A H27D 0.9700 .
C27A H27A 0.9700 .
C27A H27B 0.9700 .
C27A C27B 1.533(10) .
C27A S27 1.85(3) .
C27B H27E 0.9700 .
C27B H27F 0.9700 .
C27B C27C 1.531(10) .
C27C H27G 0.9700 .
C27C H27H 0.9700 .
C27C C27D 1.531(10) .
C27D H27I 0.9700 .
C27D H27J 0.9700 .
C27D C27E 1.531(10) .
C27E H27K 0.9600 .
C27E H27L 0.9598 .
C27E H27M 0.9600 .
C28A H28A 0.9700 .
C28A H28B 0.9700 .
C28A C28B 1.529(10) .
C28A S28 1.809(19) .
C28B H28C 0.9700 .
C28B H28D 0.9700 .
C28B C28C 1.530(10) .
C28C H28E 0.9700 .
C28C H28F 0.9700 .
C28C C28D 1.530(10) .
C28D H28G 0.9700 .
C28D H28H 0.9700 .
C28D C28E 1.529(10) .
C28E H28I 0.9616 .
C28E H28J 0.9585 .
C28E H28K 0.9600 .
C29A H29A 0.9700 .
C29A H29B 0.9700 .
C29A C29B 1.55(3) .
C29A S29 1.81(2) .
C29B H29C 0.9700 .
C29B H29D 0.9700 .
C29B C29C 1.51(4) .
C29C H29E 0.9700 .
C29C H29F 0.9700 .
C29C C29D 1.49(4) .
C29D H29G 0.9700 .
C29D H29H 0.9700 .
C29D C29E 1.524(10) .
C29E H29I 0.9605 .
C29E H29J 0.9603 .
C29E H29K 0.9596 .
C31A H31A 0.9700 .
C31A H31B 0.9700 .
C31A C31B 1.54(3) .
C31A S31 1.819(16) .
C31B H31C 0.9700 .
C31B H31D 0.9700 .
C31B C31C 1.51(3) .
C31C H31E 0.9700 .
C31C H31F 0.9700 .
C31C C31D 1.53(4) .
C31D H31G 0.9700 .
C31D H31H 0.9700 .
C31D C31E 1.54(5) .
C31E H31I 0.9600 .
C31E H31J 0.9600 .
C31E H31K 0.9600 .
C32A H32A 0.9700 .
C32A H32B 0.9700 .
C32A C32B 1.54(4) .
C32A S32 1.77(2) .
C32B H32C 0.9700 .
C32B H32D 0.9700 .
C32B C32C 1.55(4) .
C32C H32E 0.9700 .
C32C H32F 0.9700 .
C32C C32D 1.47(6) .
C32D H32G 0.9700 .
C32D H32H 0.9700 .
C32D C32E 1.531(10) .
C32E H32I 0.9600 .
C32E H32J 0.9600 .
C32E H32K 0.9600 .
C33A H33A 0.9700 .
C33A H33B 0.9700 .
C33A C33B 1.530(10) .
C33A S33 1.82(3) .
C33B H33C 0.9700 .
C33B H33D 0.9700 .
C33B C33C 1.530(10) .
C33C H33E 0.9700 .
C33C H33F 0.9700 .
C33C C33D 1.534(10) .
C33D H33G 0.9700 .
C33D H33H 0.9700 .
C33D C33E 1.529(10) .
C33E H33I 0.9600 .
C33E H33J 0.9600 .
C33E H33K 0.9600 .
C34A H34A 0.9700 .
C34A H34B 0.9700 .
C34A C34B 1.525(10) .
C34A S34 1.782(18) .
C34B H34C 0.9700 .
C34B H34D 0.9700 .
C34B C34C 1.531(10) .
C34C H34E 0.9700 .
C34C H34F 0.9700 .
C34C C34D 1.529(10) .
C34D H34G 0.9700 .
C34D H34H 0.9700 .
C34D C34E 1.536(10) .
C34E H34I 0.9601 .
C34E H34J 0.9599 .
C34E H34K 0.9602 .
C35A H35A 0.9700 .
C35A H35B 0.9700 .
C35A C35B 1.53(4) .
C35A S35 1.87(3) .
C35B H35C 0.9700 .
C35B H35D 0.9700 .
C35B C35C 1.525(10) .
C35C H35E 0.9700 .
C35C H35F 0.9700 .
C35C C35D 1.532(10) .
C35D H35G 0.9700 .
C35D H35H 0.9700 .
C35D C35E 1.530(10) .
C35E H35I 0.9600 .
C35E H35J 0.9600 .
C35E H35K 0.9600 .
C36A H36A 0.9700 .
C36A H36B 0.9700 .
C36A C36B 1.53(3) .
C36A S36 1.87(2) .
C36B H36C 0.9700 .
C36B H36D 0.9700 .
C36B C36C 1.59(4) .
C36C H36E 0.9700 .
C36C H36F 0.9700 .
C36C C36D 1.50(5) .
C36D H36G 0.9700 .
C36D H36H 0.9700 .
C36D C36E 1.528(10) .
C36E H36I 0.9600 .
C36E H36J 0.9600 .
C36E H36K 0.9600 .
C37A H37A 0.9700 .
C37A H37B 0.9700 .
C37A C37B 1.530(10) .
C37A S37 1.79(4) .
C37B H37C 0.9700 .
C37B H37D 0.9700 .
C37B C37C 1.528(10) .
C37C H37E 0.9700 .
C37C H37F 0.9700 .
C37C C37D 1.529(10) .
C37D H37G 0.9700 .
C37D H37H 0.9700 .
C37D C37E 1.530(10) .
C37E H37I 0.9586 .
C37E H37J 0.9606 .
C37E H37K 0.9605 .
C38A H38A 0.9700 .
C38A H38B 0.9700 .
C38A C38B 1.531(10) .
C38A S38 1.88(4) .
C38B H38C 0.9700 .
C38B H38D 0.9700 .
C38B C38C 1.531(10) .
C38C H38E 0.9700 .
C38C H38F 0.9700 .
C38C C38D 1.526(10) .
C38D H38G 0.9700 .
C38D H38H 0.9700 .
C38D C38E 1.532(10) .
C38E H38I 0.9600 .
C38E H38J 0.9600 .
C38E H38K 0.9600 .
C39A H39A 0.9700 .
C39A H39B 0.9700 .
C39A C39B 1.54(3) .
C39A S39 1.83(2) .
C39B H39C 0.9700 .
C39B H39D 0.9700 .
C39B C39C 1.533(10) .
C39C H39E 0.9700 .
C39C H39F 0.9700 .
C39C C39D 1.57(4) .
C39D H39G 0.9700 .
C39D H39H 0.9700 .
C39D C39E 1.531(10) .
C39E H39I 0.9600 .
C39E H39J 0.9600 .
C39E H39K 0.9600 .
S5 Au9 2.301(5) 2_676
S15 Au21 2.301(5) 2_765
C8AG H8AE 0.9700 .
C8AG H8AF 0.9700 .
C8AG C8BG 1.531(10) .
C8AG S38B 1.83(4) .
C8BG H8BG 0.9700 .
C8BG H8BH 0.9700 .
C8BG C8CG 1.531(10) .
C8CG H8CG 0.9700 .
C8CG H8CH 0.9700 .
C8CG C8DG 1.529(10) .
C8DG H8DG 0.9700 .
C8DG H8DH 0.9700 .
C8DG C8EG 1.530(10) .
C8EG H8EJ 0.9590 .
C8EG H8EK 0.9603 .
C8EG H8EL 0.9605 .

loop_
_geom_torsion_atom_site_label_1
_geom_torsion_atom_site_label_2
_geom_torsion_atom_site_label_3
_geom_torsion_atom_site_label_4
_geom_torsion
_geom_torsion_site_symmetry_4
Au62 Au85 S32 Au80 16.0(16) .
Au62 Au85 S32 C32A -91.8(17) .
Au68 Au85 S32 Au80 -33.4(5) .
Au68 Au85 S32 C32A -141.2(10) .
Au71 Au85 S32 Au80 29.3(6) .
Au71 Au85 S32 C32A -78.5(11) .
Au80 Au85 S32 C32A -107.8(11) .
C1A C1B C1C C1D 174(3) .
C1B C1A S1 Au5 57.5(17) .
C1B C1A S1 Au12 -38.3(17) .
C1B C1C C1D C1E -179(3) .
C2A C2B C2C C2D 175(3) .
C2B C2A S2 Au3 -158.9(19) .
C2B C2A S2 Au9 -70(2) .
C2B C2C C2D C2E -177(4) .
C3A C3B C3C C3D -175(3) .
C3AE C23B C23C C23D 133(4) .
C3B C3A S3 Au7 68.9(18) .
C3B C3A S3 Au8 160.5(16) .
C3B C3C C3D C3E -179(3) .
C4A C4B C4C C4D -164(2) .
C4B C4C C4D C4E -79(4) .
C5A C5B C5C C5D -178(3) .
C5B C5A S5 Au9 -165.2(17) 2_676
C5B C5A S5 Au10 -55.0(19) .
C5B C5C C5D C5E -177(3) .
C6A C6B C6C C6D 62(4) .
C6B C6A S6 Au4 154.3(17) .
C6B C6A S6 Au10 62.9(19) .
C6B C6C C6D C6E 173(3) .
C7A C7B C7C C7D -180(2) .
C7AG C7BG C7CG C7DG -138(4) .
C7B C7A S7 Au2 -172.6(13) .
C7B C7A S7 Au6 -78.6(15) .
C7B C7C C7D C7E 179(3) .
C7BE C7CE C7DE C7EE -138(7) .
C7BE C27A S27 Au72 50(3) .
C7BE C27A S27 Au74 -37(3) .
C7BG C7AG S37B Au73 -58(4) .
C7BG C7AG S37B Au81 45(4) .
C7BG C7CG C7DG C7EG -87(6) .
C7CE C7BE C27A S27 -174(4) .
C8A C8B C8C C8D -173(4) .
C8A C8B C8CB C8DB 157(5) .
C8AE C8BE C8CE C8DE 180(5) .
C8B C8A S8 Au11 -159.4(19) .
C8B C8A S8 Au13 -70(2) .
C8B C8C C8D C8E 72(8) .
C8B C8CB C8DB C8EB -33(10) .
C8BE C8AE S28 Au71 -176(3) .
C8BE C8AE S28 Au76 -80(3) .
C8BE C8CE C8DE C8EE 178(6) .
C9A C9B C9C C9D 175(4) .
C9A C9B C9CB C9DB -172(4) .
C9B C9A S9 Au12 -167.1(15) .
C9B C9A S9 Au13 -58.2(18) .
C9B C9C C9D C9E 173(6) .
C9B C9CB C9DB C9EB 172(11) .
C9DD C9CD C19B C19A 178(4) .
C11A C11B C11C C11D -180(3) .
C11B C11A S11 Au20 158.9(17) .
C11B C11A S11 Au26 69.6(19) .
C11B C11C C11D C11E 177(4) .
C12A C12B C12C C12D 179(3) .
C12B C12A S12 Au19 156(2) .
C12B C12A S12 Au24 68(3) .
C12B C12C C12D C12E -45(6) .
C13A C13B C13C C13D -175(4) .
C13B C13A S13 Au15 -161.2(17) .
C13B C13A S13 Au23 -70.0(19) .
C13B C13C C13D C13E 170(5) .
C14A C14B C14C C14D -179(2) .
C14B C14A S14 Au18 171.7(14) .
C14B C14A S14 Au22 77.3(16) .
C14B C14C C14D C14E -176(3) .
C15A C15B C15C C15D 175(2) .
C15B C15A S15 Au21 -54.4(14) 2_765
C15B C15A S15 Au26 -163.4(12) .
C15B C15C C15D C15E -180(3) .
C16A C16B C16C C16D -64(5) .
C16B C16A S16 Au17 -154.0(19) .
C16B C16A S16 Au21 -62(2) .
C16B C16C C16D C16E -175(3) .
C17A C17B C17C C17D -174(4) .
C17B C17A S17 Au22 54(2) .
C17B C17A S17 Au23 159(2) .
C17B C17C C17D C17E 179(4) .
C18A C18B C18C C18D -180(2) .
C18B C18A S18 Au16 -56.5(19) .
C18B C18A S18 Au25 37.3(19) .
C18B C18C C18D C18E -180(3) .
C19A C19B C19C C19D -167(4) .
C19B C9CD C9DD C9ED -152(5) .
C19B C19A S01P Au24 54.3(19) .
C19B C19A S01P Au25 164.1(16) .
C19B C19C C19D C19E -176(4) .
C21A C21B C21C C21D -172(3) .
C21B C21A S21 Au29 -177.9(18) .
C21B C21A S21 Au49 88.1(19) .
C21B C21A S21 Au63 -175.1(18) .
C21B C21A S21 Au83 98(2) .
C21B C21C C21D C21E -176(4) .
C22A C22B C22C C22D -70(2) .
C22B C22A S22 Au49 57.9(15) .
C22B C22A S22 Au50 164.5(13) .
C22B C22A S22 Au83 67.4(15) .
C22B C22A S22 Au84 152.9(14) .
C22B C22C C22D C22E 178.8(19) .
C23A C23B C23C C23D 160(4) .
C23B C3AE S23B Au66 -161.4(19) .
C23B C3AE S23B Au84 30(5) .
C23B C23A S23 Au32 170(2) .
C23B C23A S23 Au50 79(3) .
C23B C23C C23D C23E 173(4) .
C24A C24B C24C C24D 64(5) .
C24B C24A S24 Au31 -56(2) .
C24B C24A S24 Au45 44(2) .
C24B C24A S24 Au65 -48(2) .
C24B C24A S24 Au79 44(2) .
C24B C24C C24D C24E 162(4) .
C25A C25B C25C C25D 180(3) .
C25B C25A S25 Au47 165.8(18) .
C25B C25A S25 Au48 58(2) .
C25B C25A S25 Au81 162.5(19) .
C25B C25A S25 Au82 62(2) .
C25B C25C C25D C25E 175(4) .
C26A C26B C26C C26D 175(3) .
C26B C26A S26 Au36 179.0(14) .
C26B C26A S26 Au48 -88.6(15) .
C26B C26A S26 Au70 -177.3(16) .
C26B C26A S26 Au82 -90.7(16) .
C26B C26C C26D C26E 175(3) .
C27A C7BE C7CE C7DE -173(5) .
C27A C27B C27C C27D 157(5) .
C27B C27A S27 Au38 -176(2) .
C27B C27A S27 Au40 90(3) .
C27B C27C C27D C27E 64(13) .
C28A C28B C28C C28D -70(11) .
C28B C28A S28 Au37 166(3) .
C28B C28A S28 Au42 78(4) .
C28B C28C C28D C28E -169(9) .
C29A C29B C29C C29D 163(2) .
C29B C29A S29 Au42 61.4(17) .
C29B C29A S29 Au45 170.4(15) .
C29B C29A S29 Au76 62.7(17) .
C29B C29A S29 Au79 165.3(16) .
C29B C29C C29D C29E 68(5) .
C31A C31B C31C C31D 176(3) .
C31B C31A S31 Au33 179.5(14) .
C31B C31A S31 Au46 -90.2(15) .
C31B C31A S31 Au67 -174.7(14) .
C31B C31A S31 Au80 -83.3(15) .
C31B C31C C31D C31E 173(4) .
C32A C32B C32C C32D 48(5) .
C32B C32A S32 Au46 60.7(18) .
C32B C32A S32 Au51 172.1(16) .
C32B C32A S32 Au80 55.6(18) .
C32B C32A S32 Au85 168.5(15) .
C32B C32C C32D C32E -171(4) .
C33A C33B C33C C33D -175(4) .
C33B C33A S33 Au28 -163.8(18) .
C33B C33A S33 Au51 -72(2) .
C33B C33A S33 Au62 -157.6(17) .
C33B C33A S33 Au85 -81(2) .
C33B C33C C33D C33E -173(4) .
C34A C34B C34C C34D 169(3) .
C34B C34A S34 Au34 53(2) .
C34B C34A S34 Au43 -52(2) .
C34B C34A S34 Au68 41(2) .
C34B C34A S34 Au77 -54(2) .
C34B C34C C34D C34E 171(4) .
C35A C35B C35C C35D -180(4) .
C35B C35A S35 Au40 -166.8(17) .
C35B C35A S35 Au41 -58(2) .
C35B C35A S35 Au74 -167.3(16) .
C35B C35A S35 Au75 -57(2) .
C35B C35C C35D C35E -179(5) .
C36A C36B C36C C36D -177(3) .
C36B C36A S36 Au35 -177.7(17) .
C36B C36A S36 Au41 90.7(18) .
C36B C36A S36 Au69 -169.6(17) .
C36B C36A S36 Au75 90.2(19) .
C36B C36C C36D C36E -175(4) .
C37A C37B C37C C37D -170(5) .
C37B C37A S37 Au39 -169(4) .
C37B C37A S37 Au47 -77(4) .
C37B C37C C37D C37E -50(8) .
C38A C38B C38C C38D -154(5) .
C38B C38A S38 Au30 -52(3) .
C38B C38A S38 Au44 39(3) .
C38B C38C C38D C38E 179(7) .
C39A C39B C39C C39D 172(3) .
C39B C39A S39 Au43 -171.8(17) .
C39B C39A S39 Au44 -67.5(19) .
C39B C39A S39 Au77 -174.7(17) .
C39B C39A S39 Au78 -56(2) .
C39B C39C C39D C39E 177(3) .
S1 C1A C1B C1C -175.8(15) .
S01P C19A C19B C9CD 161(3) .
S01P C19A C19B C19C 58(3) .
S2 C2A C2B C2C -173(2) .
S3 C3A C3B C3C -176(2) .
S4 C4A C4B C4C -62(3) .
S5 C5A C5B C5C -58(3) .
S6 C6A C6B C6C 50(3) .
S7 C7A C7B C7C -68(2) .
S8 C8A C8B C8C -178(4) .
S8 C8A C8B C8CB 57(6) .
S9 C9A C9B C9C -53(3) .
S9 C9A C9B C9CB -161(2) .
S11 C11A C11B C11C 172(2) .
S12 C12A C12B C12C 176(3) .
S13 C13A C13B C13C 179(2) .
S14 C14A C14B C14C 68(2) .
S15 C15A C15B C15C -53(2) .
S16 C16A C16B C16C -55(3) .
S17 C17A C17B C17C 81(4) .
S18 C18A C18B C18C 176.7(16) .
S21 C21A C21B C21C 176(2) .
S22 C22A C22B C22C -175.7(14) .
S23 C23A C23B C23C 47(5) .
S23B C3AE C23B C23C 102(3) .
S24 C24A C24B C24C 159(2) .
S25 C25A C25B C25C 177(2) .
S26 C26A C26B C26C -178.9(16) .
S27 C27A C27B C27C 166(4) .
S28 C8AE C8BE C8CE 174(3) .
S28 C28A C28B C28C -177(5) .
S29 C29A C29B C29C 178.1(18) .
S31 C31A C31B C31C -176.7(19) .
S32 C32A C32B C32C 53(3) .
S33 Au85 S32 Au80 131.1(11) .
S33 Au85 S32 C32A 23.3(17) .
S33 C33A C33B C33C -61(4) .
S34 C34A C34B C34C -179(2) .
S35 C35A C35B C35C -172(2) .
S36 C36A C36B C36C -178(2) .
S37 C37A C37B C37C -178(5) .
S37B C7AG C7BG C7CG -177(4) .
S38 C38A C38B C38C -170(3) .
S39 C39A C39B C39C 179.5(19) .
C8AG C8BG C8CG C8DG -179(4) .
C8BG C8AG S38B Au64 157(4) .
C8BG C8AG S38B Au78 69(4) .
C8BG C8CG C8DG C8EG -90(6) .
S38B C8AG C8BG C8CG -172(4) .
